data_4132425
loop_
_publ_author_name
'Yamakado, Takuya'
'Otsubo, Kazuya'
'Osuka, Atsuhiro'
'Saito, Shohei'

_publ_section_title
;
 Compression of a Flapping Mechanophore Accompanied by Thermal Void
 Collapse in a Crystalline Phase.
;
_journal_issue 20
_journal_name_full 'Journal of the American Chemical Society'
_journal_page_first 6245
_journal_page_last 6248
_journal_paper_doi 10.1021/jacs.8b03833
_journal_volume 140
_journal_year 2018
_chemical_formula_moiety 'C76 H100 Si4'
_chemical_formula_sum 'C76 H100 Si4'
_chemical_formula_weight 1125.91
_space_group_crystal_system monoclinic
_space_group_IT_number 14
_space_group_name_Hall '-P 2ybc'
_space_group_name_H-M_alt 'P 1 21/c 1'
_atom_sites_solution_hydrogens geom
_audit_creation_method SHELXL-2014/7
_cell_angle_alpha 90
_cell_angle_beta 90.564(2)
_cell_angle_gamma 90
_cell_formula_units_Z 16
_cell_length_a 28.0973(11)
_cell_length_b 34.3100(17)
_cell_length_c 30.1231(10)
_cell_measurement_reflns_used 25137
_cell_measurement_temperature 93(2)
_cell_measurement_theta_max 73.3
_cell_measurement_theta_min 30.7
_cell_volume 29038(2)
_computing_cell_refinement 'CrystalClear (RIGAKU, 2011)'
_computing_data_collection 'CrystalClear (RIGAKU, 2011)'
_computing_data_reduction 'CrystalClear (RIGAKU, 2011)'
_computing_structure_refinement 'SHELXL-2014/7 (Sheldrick, 2014)'
_computing_structure_solution 'SHELXT-2014/7 (Sheldrick, 2014)'
_diffrn_ambient_temperature 93(2)
_diffrn_measured_fraction_theta_full 0.975
_diffrn_measured_fraction_theta_max 0.975
_diffrn_measurement_device_type
;
 RIGAKU diffractometer with MicroMax-007HF generator, 
 VariMax optics, and PILATUS 200K hybrid pixel array detector
;
_diffrn_measurement_method \w
_diffrn_radiation_type CuK\a
_diffrn_radiation_wavelength 1.54187
_diffrn_reflns_av_R_equivalents 0.0410
_diffrn_reflns_av_unetI/netI 0.0314
_diffrn_reflns_Laue_measured_fraction_full 0.975
_diffrn_reflns_Laue_measured_fraction_max 0.975
_diffrn_reflns_limit_h_max 27
_diffrn_reflns_limit_h_min -32
_diffrn_reflns_limit_k_max 40
_diffrn_reflns_limit_k_min -40
_diffrn_reflns_limit_l_max 35
_diffrn_reflns_limit_l_min -35
_diffrn_reflns_number 186912
_diffrn_reflns_point_group_measured_fraction_full 0.975
_diffrn_reflns_point_group_measured_fraction_max 0.975
_diffrn_reflns_theta_full 67.000
_diffrn_reflns_theta_max 67.000
_diffrn_reflns_theta_min 2.032
_diffrn_source 'Rotating Anode'
_exptl_absorpt_coefficient_mu 1.035
_exptl_absorpt_correction_T_max 1.000
_exptl_absorpt_correction_T_min 0.888
_exptl_absorpt_correction_type multi-scan
_exptl_absorpt_process_details 'REQAB (Rigaku, 1998)'
_exptl_crystal_colour Yellow
_exptl_crystal_density_diffrn 1.030
_exptl_crystal_description Prism
_exptl_crystal_F_000 9792
_exptl_crystal_size_max 1.13
_exptl_crystal_size_mid 1.02
_exptl_crystal_size_min 0.35
_refine_diff_density_max 2.407
_refine_diff_density_min -1.128
_refine_diff_density_rms 0.073
_refine_ls_extinction_method none
_refine_ls_goodness_of_fit_ref 1.014
_refine_ls_hydrogen_treatment constr
_refine_ls_matrix_type full
_refine_ls_number_parameters 2985
_refine_ls_number_reflns 50450
_refine_ls_number_restraints 276
_refine_ls_restrained_S_all 1.012
_refine_ls_R_factor_all 0.0702
_refine_ls_R_factor_gt 0.0652
_refine_ls_shift/su_max 0.004
_refine_ls_shift/su_mean 0.000
_refine_ls_structure_factor_coef Fsqd
_refine_ls_weighting_details 'w=1/[\s^2^(Fo^2^)+(0.1128P)^2^+25.0391P] where P=(Fo^2^+2Fc^2^)/3'
_refine_ls_weighting_scheme calc
_refine_ls_wR_factor_gt 0.1783
_refine_ls_wR_factor_ref 0.1827
_reflns_Friedel_coverage 0.000
_reflns_number_gt 44599
_reflns_number_total 50450
_reflns_threshold_expression 'I > 2\s(I)'
_cod_data_source_file ja8b03833_si_002.cif
_cod_data_source_block ty1221_a
_cod_depositor_comments
;
The following automatic conversions were performed:

data item '_exptl_absorpt_correction_type' value 'Multi-scan' was
changed to 'multi-scan' in accordance with the
/home/saulius/struct/COD-crude-data/automatic-downloads/DataCite-retrospective/ACS/depositions/lib/dictionaries/cif_core.dic
dictionary named 'cif_core.dic' version 2.4.2 last updated on
2011-04-26.

Automatic conversion script
Id: cif_fix_values 6909 2019-04-08 15:41:33Z antanas 
;
_cod_original_sg_symbol_H-M 'P 21/c'
_cod_database_code 4132425
_shelx_shelxl_version_number 2014/7
_shelx_space_group_comment
;
The symmetry employed for this shelxl refinement is uniquely defined
by the following loop, which should always be used as a source of
symmetry information in preference to the above space-group names.
They are only intended as comments.
;

loop_
_space_group_symop_operation_xyz
'x, y, z'
'-x, y+1/2, -z+1/2'
'-x, -y, -z'
'x, -y-1/2, z-1/2'

loop_
_atom_site_label
_atom_site_type_symbol
_atom_site_fract_x
_atom_site_fract_y
_atom_site_fract_z
_atom_site_U_iso_or_equiv
_atom_site_adp_type
_atom_site_occupancy
_atom_site_site_symmetry_order
_atom_site_calc_flag
_atom_site_refinement_flags_posn
_atom_site_refinement_flags_adp
_atom_site_refinement_flags_occupancy
_atom_site_disorder_assembly
_atom_site_disorder_group
C1 C 0.78436(9) 0.14788(6) 0.32612(8) 0.0282(5) Uani 1 1 d . . . . .
H1 H 0.7956 0.1223 0.3205 0.034 Uiso 1 1 calc R U . . .
C2 C 0.80582(8) 0.17901(6) 0.30664(7) 0.0228(4) Uani 1 1 d . . . . .
H2 H 0.8322 0.1749 0.2877 0.027 Uiso 1 1 calc R U . . .
C3 C 0.78911(7) 0.21765(6) 0.31434(6) 0.0171(4) Uani 1 1 d . . . . .
C4 C 0.81050(7) 0.25013(6) 0.29350(6) 0.0156(4) Uani 1 1 d . . . . .
C5 C 0.79300(7) 0.28822(6) 0.30084(6) 0.0148(4) Uani 1 1 d . . . . .
C6 C 0.81302(7) 0.32143(6) 0.28004(6) 0.0164(4) Uani 1 1 d . . . . .
H3 H 0.8398 0.3179 0.2614 0.020 Uiso 1 1 calc R U . . .
C7 C 0.79532(7) 0.35844(6) 0.28568(6) 0.0177(4) Uani 1 1 d . . . . .
C8 C 0.81939(7) 0.39070(6) 0.26205(7) 0.0235(4) Uani 1 1 d . . . . .
H4 H 0.8529 0.3919 0.2660 0.028 Uiso 1 1 calc R U . . .
C9 C 0.80076(8) 0.41829(6) 0.23601(8) 0.0234(4) Uani 1 1 d . . . . .
H5 H 0.8228 0.4364 0.2241 0.028 Uiso 1 1 calc R U . . .
C10 C 0.75037(7) 0.42439(5) 0.22320(7) 0.0201(4) Uani 1 1 d . . . . .
C11 C 0.73944(8) 0.42643(6) 0.17860(7) 0.0221(4) Uani 1 1 d . . . . .
H6 H 0.7645 0.4239 0.1578 0.027 Uiso 1 1 calc R U . . .
C12 C 0.69232(8) 0.43211(5) 0.16239(7) 0.0196(4) Uani 1 1 d . . . . .
C13 C 0.68082(8) 0.43244(6) 0.11644(7) 0.0238(5) Uani 1 1 d . . . . .
C14 C 0.63331(8) 0.43776(6) 0.10174(7) 0.0231(4) Uani 1 1 d . . . . .
C15 C 0.62014(9) 0.43750(6) 0.05552(7) 0.0305(5) Uani 1 1 d . . . . .
H7 H 0.6439 0.4329 0.0339 0.037 Uiso 1 1 calc R U . . .
C16 C 0.57453(9) 0.44368(7) 0.04204(8) 0.0322(5) Uani 1 1 d . . . . .
H8 H 0.5668 0.4435 0.0113 0.039 Uiso 1 1 calc R U . . .
C17 C 0.53847(9) 0.45033(7) 0.07343(8) 0.0315(5) Uani 1 1 d . . . . .
H9 H 0.5067 0.4550 0.0637 0.038 Uiso 1 1 calc R U . . .
C18 C 0.54905(8) 0.45008(6) 0.11771(8) 0.0259(5) Uani 1 1 d . . . . .
H10 H 0.5243 0.4543 0.1385 0.031 Uiso 1 1 calc R U . . .
C19 C 0.59652(8) 0.44361(6) 0.13356(7) 0.0228(4) Uani 1 1 d . . . . .
C20 C 0.60795(8) 0.44278(6) 0.17937(7) 0.0190(4) Uani 1 1 d . . . . .
C21 C 0.65540(7) 0.43726(5) 0.19416(7) 0.0186(4) Uani 1 1 d . . . . .
C22 C 0.66776(7) 0.43712(5) 0.23997(7) 0.0174(4) Uani 1 1 d . . . . .
H11 H 0.6436 0.4420 0.2611 0.021 Uiso 1 1 calc R U . . .
C23 C 0.71313(7) 0.43015(5) 0.25490(7) 0.0182(4) Uani 1 1 d . . . . .
C24 C 0.72129(7) 0.43130(6) 0.30352(7) 0.0205(4) Uani 1 1 d . . . . .
H12 H 0.7126 0.4548 0.3181 0.025 Uiso 1 1 calc R U . . .
C25 C 0.73938(7) 0.40332(6) 0.32910(7) 0.0210(4) Uani 1 1 d . . . . .
H13 H 0.7415 0.4092 0.3599 0.025 Uiso 1 1 calc R U . . .
C26 C 0.75666(7) 0.36424(6) 0.31596(6) 0.0172(4) Uani 1 1 d . . . . .
C27 C 0.73766(7) 0.33248(6) 0.33720(6) 0.0167(4) Uani 1 1 d . . . . .
H14 H 0.7126 0.3366 0.3576 0.020 Uiso 1 1 calc R U . . .
C28 C 0.75382(7) 0.29395(6) 0.33002(6) 0.0151(4) Uani 1 1 d . . . . .
C29 C 0.73275(7) 0.26151(6) 0.35135(6) 0.0167(4) Uani 1 1 d . . . . .
C30 C 0.74973(7) 0.22346(6) 0.34342(6) 0.0188(4) Uani 1 1 d . . . . .
C31 C 0.72871(8) 0.19010(7) 0.36337(7) 0.0258(5) Uani 1 1 d . . . . .
H15 H 0.7027 0.1934 0.3829 0.031 Uiso 1 1 calc R U . . .
C32 C 0.74526(9) 0.15360(7) 0.35486(8) 0.0299(5) Uani 1 1 d . . . . .
H16 H 0.7305 0.1317 0.3683 0.036 Uiso 1 1 calc R U . . .
C33 C 0.85019(7) 0.24390(5) 0.26500(6) 0.0169(4) Uani 1 1 d . . . . .
C34 C 0.88381(8) 0.23660(6) 0.24179(7) 0.0199(4) Uani 1 1 d . . . . .
Si1 Si 0.93544(2) 0.22027(2) 0.20926(2) 0.02224(13) Uani 1 1 d . . . . .
C35 C 0.91347(10) 0.18129(10) 0.17004(9) 0.0477(8) Uani 1 1 d . . . . .
H17 H 0.9421 0.1672 0.1587 0.057 Uiso 1 1 calc R U . . .
C36 C 0.88161(15) 0.15084(8) 0.19278(12) 0.0683(11) Uani 1 1 d . . . . .
H18 H 0.8984 0.1401 0.2187 0.103 Uiso 1 1 calc R U . . .
H19 H 0.8520 0.1633 0.2023 0.103 Uiso 1 1 calc R U . . .
H20 H 0.8742 0.1298 0.1718 0.103 Uiso 1 1 calc R U . . .
C37 C 0.88661(11) 0.19754(14) 0.12984(9) 0.0688(12) Uani 1 1 d . . . . .
H21 H 0.9064 0.2170 0.1150 0.103 Uiso 1 1 calc R U . . .
H22 H 0.8792 0.1763 0.1092 0.103 Uiso 1 1 calc R U . . .
H23 H 0.8570 0.2098 0.1396 0.103 Uiso 1 1 calc R U . . .
C38 C 0.96006(10) 0.26385(8) 0.17858(9) 0.0406(7) Uani 1 1 d . . . . .
H24 H 0.9761 0.2535 0.1515 0.049 Uiso 1 1 calc R U . . .
C39 C 0.99797(13) 0.28606(9) 0.20527(11) 0.0557(9) Uani 1 1 d . . . . .
H25 H 1.0226 0.2679 0.2154 0.084 Uiso 1 1 calc R U . . .
H26 H 1.0123 0.3061 0.1865 0.084 Uiso 1 1 calc R U . . .
H27 H 0.9832 0.2985 0.2310 0.084 Uiso 1 1 calc R U . . .
C40 C 0.92124(13) 0.29186(13) 0.16244(16) 0.0917(18) Uani 1 1 d . . . . .
H28 H 0.8972 0.2774 0.1454 0.138 Uiso 1 1 calc R U . . .
H29 H 0.9063 0.3043 0.1881 0.138 Uiso 1 1 calc R U . . .
H30 H 0.9354 0.3119 0.1435 0.138 Uiso 1 1 calc R U . . .
C41 C 0.98073(8) 0.20117(7) 0.25051(7) 0.0254(5) Uani 1 1 d . . . . .
H31 H 0.9928 0.2243 0.2674 0.030 Uiso 1 1 calc R U . . .
C42 C 1.02399(9) 0.18364(9) 0.22679(9) 0.0385(6) Uani 1 1 d . . . . .
H32 H 1.0359 0.2023 0.2049 0.058 Uiso 1 1 calc R U . . .
H33 H 1.0491 0.1779 0.2486 0.058 Uiso 1 1 calc R U . . .
H34 H 1.0145 0.1595 0.2117 0.058 Uiso 1 1 calc R U . . .
C43 C 0.96124(9) 0.17263(8) 0.28498(8) 0.0351(6) Uani 1 1 d . . . . .
H35 H 0.9338 0.1843 0.2997 0.053 Uiso 1 1 calc R U . . .
H36 H 0.9515 0.1484 0.2702 0.053 Uiso 1 1 calc R U . . .
H37 H 0.9861 0.1669 0.3071 0.053 Uiso 1 1 calc R U . . .
C44 C 0.71728(9) 0.42753(6) 0.08430(7) 0.0259(5) Uani 1 1 d . . . . .
C45 C 0.74748(9) 0.42388(7) 0.05646(7) 0.0295(5) Uani 1 1 d . . . . .
Si2 Si 0.79066(2) 0.41413(2) 0.01248(2) 0.02953(14) Uani 1 1 d . . . A 1
C46 C 0.82759(10) 0.37257(8) 0.03331(10) 0.0409(6) Uani 1 1 d . . . . .
H38 H 0.8046 0.3519 0.0424 0.049 Uiso 1 1 calc R U . A 1
C47 C 0.85899(11) 0.35417(9) -0.00264(12) 0.0552(8) Uani 1 1 d . . . . .
H39 H 0.8394 0.3481 -0.0289 0.083 Uiso 1 1 calc R U . . .
H40 H 0.8841 0.3725 -0.0108 0.083 Uiso 1 1 calc R U . . .
H41 H 0.8734 0.3301 0.0089 0.083 Uiso 1 1 calc R U . . .
C48 C 0.85697(12) 0.38237(11) 0.07466(11) 0.0607(9) Uani 1 1 d . . . . .
H42 H 0.8363 0.3940 0.0971 0.091 Uiso 1 1 calc R U . . .
H43 H 0.8714 0.3585 0.0866 0.091 Uiso 1 1 calc R U . . .
H44 H 0.8821 0.4009 0.0669 0.091 Uiso 1 1 calc R U . . .
C49 C 0.75306(10) 0.39836(8) -0.03784(9) 0.0403(6) Uani 1 1 d . . . . .
H45 H 0.7754 0.3905 -0.0619 0.048 Uiso 1 1 calc R U . A 1
C50 C 0.72353(11) 0.36327(10) -0.02626(10) 0.0494(7) Uani 1 1 d . . . . .
H46 H 0.7443 0.3426 -0.0148 0.074 Uiso 1 1 calc R U . . .
H47 H 0.7004 0.3704 -0.0035 0.074 Uiso 1 1 calc R U . . .
H48 H 0.7067 0.3540 -0.0529 0.074 Uiso 1 1 calc R U . . .
C51 C 0.72155(11) 0.43148(10) -0.05589(9) 0.0488(7) Uani 1 1 d . . . . .
H49 H 0.7415 0.4540 -0.0632 0.073 Uiso 1 1 calc R U . . .
H50 H 0.7047 0.4226 -0.0827 0.073 Uiso 1 1 calc R U . . .
H51 H 0.6984 0.4390 -0.0333 0.073 Uiso 1 1 calc R U . . .
C52 C 0.82344(9) 0.46068(7) -0.00058(9) 0.0352(6) Uani 1 1 d . . . . .
H52 H 0.8024 0.4760 -0.0210 0.042 Uiso 1 1 calc R U . A 1
C53 C 0.83202(11) 0.48626(9) 0.04100(10) 0.0486(7) Uani 1 1 d . . . . .
H53 H 0.8018 0.4904 0.0563 0.073 Uiso 1 1 calc R U . . .
H54 H 0.8545 0.4731 0.0611 0.073 Uiso 1 1 calc R U . . .
H55 H 0.8452 0.5115 0.0320 0.073 Uiso 1 1 calc R U . . .
C54 C 0.87023(12) 0.45362(9) -0.02546(12) 0.0565(9) Uani 1 1 d . . . . .
H56 H 0.8640 0.4374 -0.0516 0.085 Uiso 1 1 calc R U . . .
H57 H 0.8836 0.4787 -0.0348 0.085 Uiso 1 1 calc R U . . .
H58 H 0.8930 0.4403 -0.0058 0.085 Uiso 1 1 calc R U . . .
C55 C 0.57119(7) 0.44528(6) 0.21162(7) 0.0197(4) Uani 1 1 d . . . . .
C56 C 0.54145(7) 0.44400(6) 0.24010(7) 0.0204(4) Uani 1 1 d . . . . .
Si3 Si 0.49619(2) 0.43139(2) 0.28135(2) 0.01669(11) Uani 1 1 d . . . . .
C57 C 0.43731(7) 0.44451(6) 0.25491(7) 0.0203(4) Uani 1 1 d . . . . .
H59 H 0.4116 0.4377 0.2763 0.024 Uiso 1 1 calc R U . . .
C58 C 0.43434(8) 0.48839(6) 0.24556(8) 0.0273(5) Uani 1 1 d . . . . .
H60 H 0.4400 0.5029 0.2732 0.041 Uiso 1 1 calc R U . . .
H61 H 0.4585 0.4956 0.2238 0.041 Uiso 1 1 calc R U . . .
H62 H 0.4027 0.4948 0.2338 0.041 Uiso 1 1 calc R U . . .
C59 C 0.42850(8) 0.42137(7) 0.21192(8) 0.0289(5) Uani 1 1 d . . . . .
H63 H 0.4305 0.3934 0.2183 0.043 Uiso 1 1 calc R U . . .
H64 H 0.3968 0.4276 0.2001 0.043 Uiso 1 1 calc R U . . .
H65 H 0.4526 0.4284 0.1900 0.043 Uiso 1 1 calc R U . . .
C60 C 0.50175(8) 0.37692(6) 0.28875(8) 0.0259(5) Uani 1 1 d . . . . .
H66 H 0.4899 0.3650 0.2604 0.031 Uiso 1 1 calc R U . . .
C61 C 0.55309(9) 0.36260(7) 0.29482(8) 0.0310(5) Uani 1 1 d . . . . .
H67 H 0.5729 0.3732 0.2711 0.046 Uiso 1 1 calc R U . . .
H68 H 0.5655 0.3714 0.3237 0.046 Uiso 1 1 calc R U . . .
H69 H 0.5537 0.3341 0.2936 0.046 Uiso 1 1 calc R U . . .
C62 C 0.47016(10) 0.36070(8) 0.32548(11) 0.0473(7) Uani 1 1 d . . . . .
H70 H 0.4375 0.3701 0.3212 0.071 Uiso 1 1 calc R U . . .
H71 H 0.4705 0.3322 0.3244 0.071 Uiso 1 1 calc R U . . .
H72 H 0.4823 0.3695 0.3544 0.071 Uiso 1 1 calc R U . . .
C63 C 0.50727(8) 0.46187(6) 0.33254(7) 0.0264(5) Uani 1 1 d . . . . .
H73 H 0.5111 0.4892 0.3218 0.032 Uiso 1 1 calc R U . . .
C64 C 0.46547(11) 0.46278(9) 0.36489(9) 0.0441(7) Uani 1 1 d . . . . .
H74 H 0.4361 0.4693 0.3487 0.066 Uiso 1 1 calc R U . . .
H75 H 0.4621 0.4372 0.3789 0.066 Uiso 1 1 calc R U . . .
H76 H 0.4715 0.4825 0.3878 0.066 Uiso 1 1 calc R U . . .
C65 C 0.55399(11) 0.45177(8) 0.35678(9) 0.0408(6) Uani 1 1 d . . . . .
H77 H 0.5801 0.4514 0.3354 0.061 Uiso 1 1 calc R U . . .
H78 H 0.5606 0.4714 0.3796 0.061 Uiso 1 1 calc R U . . .
H79 H 0.5511 0.4261 0.3707 0.061 Uiso 1 1 calc R U . . .
C66 C 0.69338(7) 0.26807(6) 0.38021(6) 0.0193(4) Uani 1 1 d . . . . .
C67 C 0.65962(8) 0.27496(6) 0.40371(7) 0.0222(4) Uani 1 1 d . . . . .
Si4 Si 0.60405(2) 0.28274(2) 0.43466(2) 0.02075(12) Uani 1 1 d . . . . .
C68 C 0.61560(8) 0.27151(7) 0.49500(7) 0.0244(4) Uani 1 1 d . . . . .
H80 H 0.5844 0.2736 0.5106 0.029 Uiso 1 1 calc R U . . .
C69 C 0.65003(10) 0.30010(8) 0.51769(8) 0.0367(6) Uani 1 1 d . . . . .
H81 H 0.6384 0.3268 0.5136 0.055 Uiso 1 1 calc R U . . .
H82 H 0.6521 0.2942 0.5495 0.055 Uiso 1 1 calc R U . . .
H83 H 0.6816 0.2976 0.5045 0.055 Uiso 1 1 calc R U . . .
C70 C 0.63313(9) 0.22954(7) 0.50099(8) 0.0327(5) Uani 1 1 d . . . . .
H84 H 0.6108 0.2116 0.4863 0.049 Uiso 1 1 calc R U . . .
H85 H 0.6647 0.2268 0.4877 0.049 Uiso 1 1 calc R U . . .
H86 H 0.6351 0.2234 0.5327 0.049 Uiso 1 1 calc R U . . .
C71 C 0.56145(8) 0.24614(7) 0.40995(7) 0.0252(5) Uani 1 1 d . . . . .
H87 H 0.5784 0.2205 0.4105 0.030 Uiso 1 1 calc R U . . .
C72 C 0.51576(9) 0.24036(9) 0.43653(9) 0.0387(6) Uani 1 1 d . . . . .
H88 H 0.5240 0.2352 0.4677 0.058 Uiso 1 1 calc R U . . .
H89 H 0.4962 0.2640 0.4346 0.058 Uiso 1 1 calc R U . . .
H90 H 0.4979 0.2182 0.4243 0.058 Uiso 1 1 calc R U . . .
C73 C 0.54940(10) 0.25432(9) 0.36106(8) 0.0397(6) Uani 1 1 d . . . . .
H91 H 0.5789 0.2580 0.3445 0.060 Uiso 1 1 calc R U . . .
H92 H 0.5316 0.2322 0.3486 0.060 Uiso 1 1 calc R U . . .
H93 H 0.5300 0.2780 0.3589 0.060 Uiso 1 1 calc R U . . .
C74 C 0.58410(9) 0.33476(7) 0.42447(8) 0.0323(5) Uani 1 1 d . . . . .
H94 H 0.5697 0.3354 0.3940 0.039 Uiso 1 1 calc R U . . .
C75 C 0.54468(11) 0.34721(9) 0.45667(11) 0.0483(7) Uani 1 1 d . . . . .
H95 H 0.5190 0.3278 0.4561 0.072 Uiso 1 1 calc R U . . .
H96 H 0.5579 0.3491 0.4868 0.072 Uiso 1 1 calc R U . . .
H97 H 0.5320 0.3726 0.4476 0.072 Uiso 1 1 calc R U . . .
C76 C 0.62453(11) 0.36468(8) 0.42494(11) 0.0465(7) Uani 1 1 d . . . . .
H98 H 0.6494 0.3564 0.4043 0.070 Uiso 1 1 calc R U . . .
H99 H 0.6121 0.3902 0.4158 0.070 Uiso 1 1 calc R U . . .
H100 H 0.6380 0.3666 0.4550 0.070 Uiso 1 1 calc R U . . .
C77 C 0.46202(9) 0.84540(6) 0.41975(8) 0.0284(5) Uani 1 1 d . . . . .
H101 H 0.4491 0.8704 0.4134 0.034 Uiso 1 1 calc R U . . .
C78 C 0.44042(8) 0.81292(6) 0.40332(7) 0.0226(4) Uani 1 1 d . . . . .
H102 H 0.4125 0.8155 0.3855 0.027 Uiso 1 1 calc R U . . .
C79 C 0.45899(7) 0.77499(6) 0.41246(6) 0.0163(4) Uani 1 1 d . . . . .
C80 C 0.43660(7) 0.74096(6) 0.39564(6) 0.0155(4) Uani 1 1 d . . . . .
C81 C 0.45590(7) 0.70380(6) 0.40462(6) 0.0144(4) Uani 1 1 d . . . . .
C82 C 0.43473(7) 0.66914(6) 0.38817(6) 0.0161(4) Uani 1 1 d . . . . .
H103 H 0.4060 0.6710 0.3714 0.019 Uiso 1 1 calc R U . . .
C83 C 0.45399(7) 0.63302(6) 0.39541(6) 0.0176(4) Uani 1 1 d . . . . .
C84 C 0.42934(7) 0.59916(6) 0.37547(7) 0.0222(4) Uani 1 1 d . . . . .
H104 H 0.3966 0.5962 0.3825 0.027 Uiso 1 1 calc R U . . .
C85 C 0.44779(8) 0.57235(6) 0.34881(7) 0.0228(4) Uani 1 1 d . . . . .
H105 H 0.4263 0.5529 0.3385 0.027 Uiso 1 1 calc R U . . .
C86 C 0.49754(7) 0.56870(5) 0.33298(7) 0.0190(4) Uani 1 1 d . . . . .
C87 C 0.50450(8) 0.56723(6) 0.28801(7) 0.0202(4) Uani 1 1 d . . . . .
H106 H 0.4780 0.5715 0.2688 0.024 Uiso 1 1 calc R U . . .
C88 C 0.54957(8) 0.55967(5) 0.26901(7) 0.0197(4) Uani 1 1 d . . . . .
C89 C 0.55608(8) 0.55830(6) 0.22263(7) 0.0224(4) Uani 1 1 d . . . . .
C90 C 0.60117(8) 0.54935(6) 0.20478(7) 0.0245(5) Uani 1 1 d . . . . .
C91 C 0.60848(9) 0.54651(6) 0.15820(8) 0.0302(5) Uani 1 1 d . . . . .
H107 H 0.5825 0.5507 0.1383 0.036 Uiso 1 1 calc R U . . .
C92 C 0.65226(10) 0.53783(7) 0.14171(8) 0.0346(6) Uani 1 1 d . . . . .
H108 H 0.6564 0.5356 0.1106 0.041 Uiso 1 1 calc R U . . .
C93 C 0.69142(9) 0.53221(6) 0.17054(8) 0.0328(6) Uani 1 1 d . . . . .
H109 H 0.7218 0.5267 0.1586 0.039 Uiso 1 1 calc R U . . .
C94 C 0.68624(9) 0.53465(6) 0.21551(8) 0.0283(5) Uani 1 1 d . . . . .
H110 H 0.7130 0.5307 0.2345 0.034 Uiso 1 1 calc R U . . .
C95 C 0.64092(8) 0.54300(6) 0.23425(7) 0.0235(4) Uani 1 1 d . . . . .
C96 C 0.63459(8) 0.54496(6) 0.28081(7) 0.0216(4) Uani 1 1 d . . . . .
C97 C 0.58907(7) 0.55269(5) 0.29846(7) 0.0191(4) Uani 1 1 d . . . . .
C98 C 0.58102(7) 0.55436(6) 0.34483(7) 0.0189(4) Uani 1 1 d . . . . .
H111 H 0.6070 0.5495 0.3645 0.023 Uiso 1 1 calc R U . . .
C99 C 0.53740(7) 0.56266(5) 0.36256(7) 0.0188(4) Uani 1 1 d . . . . .
C100 C 0.53327(8) 0.56301(6) 0.41137(7) 0.0217(4) Uani 1 1 d . . . . .
H112 H 0.5444 0.5404 0.4264 0.026 Uiso 1 1 calc R U . . .
C101 C 0.51578(8) 0.59128(6) 0.43686(7) 0.0213(4) Uani 1 1 d . . . . .
H113 H 0.5162 0.5864 0.4679 0.026 Uiso 1 1 calc R U . . .
C102 C 0.49576(7) 0.62942(6) 0.42293(6) 0.0170(4) Uani 1 1 d . . . . .
C103 C 0.51605(7) 0.66246(6) 0.44026(6) 0.0163(4) Uani 1 1 d . . . . .
H114 H 0.5433 0.6599 0.4590 0.020 Uiso 1 1 calc R U . . .
C104 C 0.49813(7) 0.70025(6) 0.43141(6) 0.0147(4) Uani 1 1 d . . . . .
C105 C 0.52010(7) 0.73426(6) 0.44868(6) 0.0165(4) Uani 1 1 d . . . . .
C106 C 0.50129(7) 0.77153(6) 0.43927(6) 0.0169(4) Uani 1 1 d . . . . .
C107 C 0.52282(8) 0.80641(6) 0.45580(7) 0.0227(4) Uani 1 1 d . . . . .
H115 H 0.5508 0.8048 0.4736 0.027 Uiso 1 1 calc R U . . .
C108 C 0.50373(9) 0.84210(7) 0.44633(8) 0.0283(5) Uani 1 1 d . . . . .
H116 H 0.5186 0.8650 0.4577 0.034 Uiso 1 1 calc R U . . .
C109 C 0.39384(7) 0.74476(6) 0.36995(6) 0.0171(4) Uani 1 1 d . . . . .
C110 C 0.35738(8) 0.74925(6) 0.34885(7) 0.0203(4) Uani 1 1 d . . . . .
Si5 Si 0.30138(2) 0.76055(2) 0.31903(2) 0.01899(12) Uani 1 1 d . . . . .
C111 C 0.26156(8) 0.78618(7) 0.35999(7) 0.0281(5) Uani 1 1 d . . . . .
H117 H 0.2499 0.7655 0.3806 0.034 Uiso 1 1 calc R U . . .
C112 C 0.21706(10) 0.80307(10) 0.33718(10) 0.0466(7) Uani 1 1 d . . . . .
H118 H 0.2021 0.7830 0.3186 0.070 Uiso 1 1 calc R U . . .
H119 H 0.1945 0.8118 0.3597 0.070 Uiso 1 1 calc R U . . .
H120 H 0.2261 0.8252 0.3186 0.070 Uiso 1 1 calc R U . . .
C113 C 0.28594(10) 0.81707(8) 0.38943(9) 0.0408(6) Uani 1 1 d . . . . .
H121 H 0.3142 0.8057 0.4037 0.061 Uiso 1 1 calc R U . . .
H122 H 0.2954 0.8393 0.3711 0.061 Uiso 1 1 calc R U . . .
H123 H 0.2638 0.8258 0.4123 0.061 Uiso 1 1 calc R U . . .
C114 C 0.31692(8) 0.79248(7) 0.27048(7) 0.0295(5) Uani 1 1 d . . . . .
H124 H 0.2867 0.7972 0.2536 0.035 Uiso 1 1 calc R U . . .
C115 C 0.33599(12) 0.83242(8) 0.28459(11) 0.0491(7) Uani 1 1 d . . . . .
H125 H 0.3139 0.8445 0.3055 0.074 Uiso 1 1 calc R U . . .
H126 H 0.3672 0.8293 0.2990 0.074 Uiso 1 1 calc R U . . .
H127 H 0.3391 0.8491 0.2584 0.074 Uiso 1 1 calc R U . . .
C116 C 0.35197(10) 0.77428(9) 0.23792(8) 0.0394(6) Uani 1 1 d . . . . .
H128 H 0.3402 0.7486 0.2286 0.059 Uiso 1 1 calc R U . . .
H129 H 0.3550 0.7912 0.2119 0.059 Uiso 1 1 calc R U . . .
H130 H 0.3831 0.7713 0.2524 0.059 Uiso 1 1 calc R U . . .
C117 C 0.27195(10) 0.71262(7) 0.30336(9) 0.0374(6) Uani 1 1 d . . . . .
H131 H 0.2423 0.7189 0.2863 0.045 Uiso 1 1 calc R U . . .
C118 C 0.25711(12) 0.68931(9) 0.34498(12) 0.0553(8) Uani 1 1 d . . . . .
H132 H 0.2377 0.7059 0.3641 0.083 Uiso 1 1 calc R U . . .
H133 H 0.2386 0.6664 0.3358 0.083 Uiso 1 1 calc R U . . .
H134 H 0.2856 0.6809 0.3613 0.083 Uiso 1 1 calc R U . . .
C119 C 0.30192(16) 0.68629(8) 0.27446(11) 0.0622(10) Uani 1 1 d . . . . .
H135 H 0.3117 0.7006 0.2479 0.093 Uiso 1 1 calc R U . . .
H136 H 0.3302 0.6779 0.2911 0.093 Uiso 1 1 calc R U . . .
H137 H 0.2832 0.6634 0.2657 0.093 Uiso 1 1 calc R U . . .
C120 C 0.51658(9) 0.56677(6) 0.19360(7) 0.0256(5) Uani 1 1 d . . . . .
C121 C 0.48326(9) 0.57566(7) 0.16978(7) 0.0293(5) Uani 1 1 d . . . . .
Si6 Si 0.43606(3) 0.59236(2) 0.13106(2) 0.03237(15) Uani 1 1 d . . . . .
C122 C 0.38598(9) 0.61622(7) 0.16341(8) 0.0345(5) Uani 1 1 d . . . . .
H138 H 0.3560 0.6120 0.1459 0.041 Uiso 1 1 calc R U . . .
C123 C 0.39158(10) 0.66052(8) 0.16919(9) 0.0412(6) Uani 1 1 d . . . . .
H139 H 0.3966 0.6726 0.1401 0.062 Uiso 1 1 calc R U . . .
H140 H 0.3627 0.6712 0.1825 0.062 Uiso 1 1 calc R U . . .
H141 H 0.4190 0.6659 0.1886 0.062 Uiso 1 1 calc R U . . .
C124 C 0.37822(11) 0.59780(9) 0.20932(9) 0.0469(7) Uani 1 1 d . . . . .
H142 H 0.3746 0.5695 0.2061 0.070 Uiso 1 1 calc R U . . .
H143 H 0.4057 0.6034 0.2286 0.070 Uiso 1 1 calc R U . . .
H144 H 0.3494 0.6087 0.2226 0.070 Uiso 1 1 calc R U . . .
C125 C 0.46480(10) 0.62925(8) 0.09257(8) 0.0395(6) Uani 1 1 d . . . . .
H145 H 0.4680 0.6539 0.1100 0.047 Uiso 1 1 calc R U . . .
C126 C 0.43201(13) 0.63860(8) 0.05304(9) 0.0495(8) Uani 1 1 d . . . . .
H146 H 0.4002 0.6450 0.0638 0.074 Uiso 1 1 calc R U . . .
H147 H 0.4449 0.6608 0.0366 0.074 Uiso 1 1 calc R U . . .
H148 H 0.4300 0.6159 0.0334 0.074 Uiso 1 1 calc R U . . .
C127 C 0.51462(14) 0.61911(12) 0.07666(13) 0.0744(13) Uani 1 1 d . . . . .
H149 H 0.5351 0.6132 0.1023 0.112 Uiso 1 1 calc R U . . .
H150 H 0.5130 0.5963 0.0571 0.112 Uiso 1 1 calc R U . . .
H151 H 0.5278 0.6413 0.0604 0.112 Uiso 1 1 calc R U . . .
C128 C 0.41134(11) 0.54900(8) 0.09985(9) 0.0458(7) Uani 1 1 d . . . . .
H152 H 0.3929 0.5596 0.0740 0.055 Uiso 1 1 calc R U . . .
C129 C 0.37686(14) 0.52431(9) 0.12668(11) 0.0608(9) Uani 1 1 d . . . . .
H153 H 0.3517 0.5410 0.1386 0.091 Uiso 1 1 calc R U . . .
H154 H 0.3626 0.5043 0.1075 0.091 Uiso 1 1 calc R U . . .
H155 H 0.3941 0.5117 0.1512 0.091 Uiso 1 1 calc R U . . .
C130 C 0.45091(14) 0.52418(11) 0.08084(12) 0.0669(11) Uani 1 1 d . . . . .
H156 H 0.4725 0.5407 0.0638 0.100 Uiso 1 1 calc R U . . .
H157 H 0.4686 0.5116 0.1051 0.100 Uiso 1 1 calc R U . . .
H158 H 0.4372 0.5042 0.0613 0.100 Uiso 1 1 calc R U . . .
C131 C 0.67447(8) 0.54035(6) 0.31009(7) 0.0239(5) Uani 1 1 d . . . . .
C132 C 0.70872(8) 0.53777(7) 0.33456(8) 0.0288(5) Uani 1 1 d . . . . .
Si7 Si 0.76237(2) 0.53994(2) 0.37022(2) 0.03277(15) Uani 1 1 d . . . . .
C133 C 0.7528(7) 0.5807(6) 0.4129(6) 0.055(3) Uani 0.539(12) 1 d . U P B 1
H159 H 0.7405 0.5680 0.4404 0.066 Uiso 0.539(12) 1 calc R U P B 1
C134 C 0.8004(9) 0.6020(7) 0.4261(10) 0.064(5) Uani 0.539(12) 1 d . U P B 1
H160 H 0.8244 0.5827 0.4350 0.096 Uiso 0.539(12) 1 calc R U P B 1
H161 H 0.8121 0.6169 0.4006 0.096 Uiso 0.539(12) 1 calc R U P B 1
H162 H 0.7945 0.6199 0.4509 0.096 Uiso 0.539(12) 1 calc R U P B 1
C135 C 0.7176(2) 0.6110(2) 0.3996(3) 0.060(3) Uani 0.539(12) 1 d . U P B 1
H163 H 0.6875 0.5985 0.3912 0.090 Uiso 0.539(12) 1 calc R U P B 1
H164 H 0.7123 0.6287 0.4246 0.090 Uiso 0.539(12) 1 calc R U P B 1
H165 H 0.7298 0.6257 0.3743 0.090 Uiso 0.539(12) 1 calc R U P B 1
C136 C 0.81453(9) 0.54566(8) 0.33201(10) 0.0435(7) Uani 1 1 d . . . . .
H166 H 0.8438 0.5480 0.3510 0.052 Uiso 1 1 calc R U . . .
C137 C 0.81091(13) 0.58262(11) 0.30408(13) 0.0635(9) Uani 1 1 d . . . . .
H167 H 0.8070 0.6052 0.3236 0.095 Uiso 1 1 calc R U . . .
H168 H 0.8400 0.5857 0.2867 0.095 Uiso 1 1 calc R U . . .
H169 H 0.7834 0.5807 0.2839 0.095 Uiso 1 1 calc R U . . .
C138 C 0.82069(10) 0.50966(10) 0.30239(11) 0.0530(8) Uani 1 1 d . . . . .
H170 H 0.8229 0.4863 0.3210 0.079 Uiso 1 1 calc R U . . .
H171 H 0.7932 0.5073 0.2822 0.079 Uiso 1 1 calc R U . . .
H172 H 0.8498 0.5124 0.2850 0.079 Uiso 1 1 calc R U . . .
C139 C 0.76776(12) 0.49241(9) 0.40096(9) 0.0486(7) Uani 1 1 d . . . . .
H173 H 0.7733 0.4721 0.3778 0.058 Uiso 1 1 calc R U . . .
C140 C 0.72316(17) 0.47992(13) 0.42495(13) 0.0792(12) Uani 1 1 d . . . . .
H174 H 0.6959 0.4810 0.4044 0.119 Uiso 1 1 calc R U . . .
H175 H 0.7271 0.4532 0.4359 0.119 Uiso 1 1 calc R U . . .
H176 H 0.7176 0.4974 0.4501 0.119 Uiso 1 1 calc R U . . .
C141 C 0.81187(18) 0.49119(13) 0.43175(14) 0.0866(14) Uani 1 1 d . . . . .
H177 H 0.8400 0.4994 0.4152 0.130 Uiso 1 1 calc R U . . .
H178 H 0.8071 0.5088 0.4569 0.130 Uiso 1 1 calc R U . . .
H179 H 0.8166 0.4646 0.4427 0.130 Uiso 1 1 calc R U . . .
C142 C 0.56177(7) 0.73004(6) 0.47598(6) 0.0192(4) Uani 1 1 d . . . . .
C143 C 0.59686(8) 0.72470(6) 0.49857(7) 0.0233(4) Uani 1 1 d . . . . .
Si8 Si 0.65303(2) 0.71873(2) 0.52962(2) 0.02579(13) Uani 1 1 d . . . . .
C144 C 0.64146(8) 0.72886(8) 0.59018(7) 0.0293(5) Uani 1 1 d . . . . .
H180 H 0.6728 0.7278 0.6061 0.035 Uiso 1 1 calc R U . . .
C145 C 0.60883(10) 0.69893(10) 0.61207(10) 0.0515(8) Uani 1 1 d . . . . .
H181 H 0.6219 0.6727 0.6079 0.077 Uiso 1 1 calc R U . . .
H182 H 0.6066 0.7045 0.6439 0.077 Uiso 1 1 calc R U . . .
H183 H 0.5771 0.7003 0.5985 0.077 Uiso 1 1 calc R U . . .
C146 C 0.62142(9) 0.76989(8) 0.59645(8) 0.0373(6) Uani 1 1 d . . . . .
H184 H 0.6425 0.7889 0.5824 0.056 Uiso 1 1 calc R U . . .
H185 H 0.5897 0.7715 0.5828 0.056 Uiso 1 1 calc R U . . .
H186 H 0.6192 0.7757 0.6282 0.056 Uiso 1 1 calc R U . . .
C147 C 0.69311(9) 0.75854(7) 0.50589(8) 0.0311(5) Uani 1 1 d . . . . .
H187 H 0.6738 0.7830 0.5052 0.037 Uiso 1 1 calc R U . . .
C148 C 0.73665(9) 0.76703(8) 0.53415(9) 0.0387(6) Uani 1 1 d . . . . .
H188 H 0.7269 0.7724 0.5647 0.058 Uiso 1 1 calc R U . . .
H189 H 0.7580 0.7444 0.5338 0.058 Uiso 1 1 calc R U . . .
H190 H 0.7533 0.7898 0.5222 0.058 Uiso 1 1 calc R U . . .
C149 C 0.70710(11) 0.75010(10) 0.45790(9) 0.0505(7) Uani 1 1 d . . . . .
H191 H 0.6784 0.7447 0.4402 0.076 Uiso 1 1 calc R U . . .
H192 H 0.7236 0.7728 0.4456 0.076 Uiso 1 1 calc R U . . .
H193 H 0.7283 0.7274 0.4572 0.076 Uiso 1 1 calc R U . . .
C150 C 0.67682(12) 0.66898(8) 0.51700(10) 0.0494(7) Uani 1 1 d . . . . .
H422 H 0.6894 0.6699 0.4861 0.059 Uiso 1 1 calc R U . . .
C151 C 0.63858(16) 0.63703(10) 0.5178(2) 0.1014(19) Uani 1 1 d . . . . .
H423 H 0.6120 0.6445 0.4983 0.152 Uiso 1 1 calc R U . . .
H424 H 0.6523 0.6124 0.5074 0.152 Uiso 1 1 calc R U . . .
H425 H 0.6271 0.6337 0.5482 0.152 Uiso 1 1 calc R U . . .
C152 C 0.71848(12) 0.65714(10) 0.54754(12) 0.0578(8) Uani 1 1 d . . . . .
H426 H 0.7429 0.6775 0.5471 0.087 Uiso 1 1 calc R U . . .
H427 H 0.7070 0.6538 0.5779 0.087 Uiso 1 1 calc R U . . .
H428 H 0.7321 0.6325 0.5371 0.087 Uiso 1 1 calc R U . . .
C153 C 0.75525(10) 0.85187(7) 0.65215(8) 0.0333(5) Uani 1 1 d . . . . .
H201 H 0.7703 0.8745 0.6408 0.040 Uiso 1 1 calc R U . . .
C154 C 0.77353(9) 0.81593(7) 0.64283(7) 0.0266(5) Uani 1 1 d . . . . .
H202 H 0.8012 0.8139 0.6252 0.032 Uiso 1 1 calc R U . . .
C155 C 0.75148(8) 0.78147(6) 0.65933(6) 0.0193(4) Uani 1 1 d . . . . .
C156 C 0.76905(7) 0.74395(6) 0.64979(6) 0.0168(4) Uani 1 1 d . . . . .
C157 C 0.74678(7) 0.71034(6) 0.66748(6) 0.0151(4) Uani 1 1 d . . . . .
C158 C 0.76341(7) 0.67238(6) 0.65798(6) 0.0162(4) Uani 1 1 d . . . . .
H203 H 0.7900 0.6696 0.6390 0.019 Uiso 1 1 calc R U . . .
C159 C 0.74274(7) 0.63944(6) 0.67496(6) 0.0163(4) Uani 1 1 d . . . . .
C160 C 0.76174(7) 0.60136(6) 0.66024(7) 0.0194(4) Uani 1 1 d . . . . .
H204 H 0.7621 0.5971 0.6291 0.023 Uiso 1 1 calc R U . . .
C161 C 0.77842(7) 0.57229(6) 0.68528(7) 0.0195(4) Uani 1 1 d . . . . .
H205 H 0.7892 0.5498 0.6700 0.023 Uiso 1 1 calc R U . . .
C162 C 0.78190(7) 0.57126(5) 0.73425(7) 0.0169(4) Uani 1 1 d . . . . .
C163 C 0.82577(7) 0.56428(5) 0.75293(7) 0.0168(4) Uani 1 1 d . . . . .
H206 H 0.8520 0.5598 0.7339 0.020 Uiso 1 1 calc R U . . .
C164 C 0.83344(7) 0.56344(5) 0.79949(7) 0.0172(4) Uani 1 1 d . . . . .
C165 C 0.87945(7) 0.55906(5) 0.81821(7) 0.0185(4) Uani 1 1 d . . . . .
C166 C 0.88566(8) 0.55847(6) 0.86475(7) 0.0214(4) Uani 1 1 d . . . . .
C167 C 0.93173(8) 0.55411(6) 0.88470(8) 0.0265(5) Uani 1 1 d . . . . .
H207 H 0.9587 0.5507 0.8664 0.032 Uiso 1 1 calc R U . . .
C168 C 0.93732(9) 0.55480(7) 0.92950(8) 0.0332(5) Uani 1 1 d . . . . .
H208 H 0.9682 0.5521 0.9422 0.040 Uiso 1 1 calc R U . . .
C169 C 0.89754(10) 0.55957(7) 0.95745(8) 0.0353(6) Uani 1 1 d . . . . .
H209 H 0.9020 0.5603 0.9887 0.042 Uiso 1 1 calc R U . . .
C170 C 0.85308(9) 0.56309(7) 0.93999(7) 0.0305(5) Uani 1 1 d . . . . .
H210 H 0.8267 0.5657 0.9592 0.037 Uiso 1 1 calc R U . . .
C171 C 0.84541(8) 0.56288(6) 0.89304(7) 0.0235(4) Uani 1 1 d . . . . .
C172 C 0.79945(8) 0.56765(6) 0.87442(7) 0.0216(4) Uani 1 1 d . . . . .
C173 C 0.79316(7) 0.56781(6) 0.82783(7) 0.0190(4) Uani 1 1 d . . . . .
C174 C 0.74770(7) 0.57301(6) 0.80771(7) 0.0197(4) Uani 1 1 d . . . . .
H211 H 0.7206 0.5748 0.8262 0.024 Uiso 1 1 calc R U . . .
C175 C 0.74149(7) 0.57555(5) 0.76261(7) 0.0185(4) Uani 1 1 d . . . . .
C176 C 0.69229(7) 0.58062(6) 0.74514(7) 0.0213(4) Uani 1 1 d . . . . .
H212 H 0.6702 0.5608 0.7527 0.026 Uiso 1 1 calc R U . . .
C177 C 0.67551(7) 0.60958(6) 0.72019(7) 0.0211(4) Uani 1 1 d . . . . .
H213 H 0.6427 0.6083 0.7126 0.025 Uiso 1 1 calc R U . . .
C178 C 0.70176(7) 0.64352(6) 0.70284(6) 0.0165(4) Uani 1 1 d . . . . .
C179 C 0.68411(7) 0.68007(6) 0.71120(6) 0.0159(4) Uani 1 1 d . . . . .
H214 H 0.6563 0.6824 0.7287 0.019 Uiso 1 1 calc R U . . .
C180 C 0.70584(7) 0.71448(6) 0.69479(6) 0.0144(4) Uani 1 1 d . . . . .
C181 C 0.68759(7) 0.75214(6) 0.70383(6) 0.0164(4) Uani 1 1 d . . . . .
C182 C 0.71007(8) 0.78559(6) 0.68634(6) 0.0185(4) Uani 1 1 d . . . . .
C183 C 0.69215(9) 0.82379(6) 0.69512(7) 0.0260(5) Uani 1 1 d . . . . .
H215 H 0.6645 0.8268 0.7128 0.031 Uiso 1 1 calc R U . . .
C184 C 0.71420(10) 0.85588(7) 0.67849(8) 0.0325(5) Uani 1 1 d . . . . .
H216 H 0.7019 0.8811 0.6846 0.039 Uiso 1 1 calc R U . . .
C185 C 0.80973(8) 0.73861(6) 0.62212(6) 0.0199(4) Uani 1 1 d . . . . .
C186 C 0.84373(8) 0.73158(6) 0.59893(7) 0.0236(4) Uani 1 1 d . . . . .
Si9 Si 0.89946(2) 0.72317(2) 0.56879(2) 0.02353(13) Uani 1 1 d . . . . .
C187 C 0.88907(8) 0.73260(7) 0.50776(7) 0.0264(5) Uani 1 1 d . . . . .
H217 H 0.9204 0.7292 0.4927 0.032 Uiso 1 1 calc R U . . .
C188 C 0.85423(10) 0.70370(8) 0.48612(9) 0.0391(6) Uani 1 1 d . . . . .
H218 H 0.8651 0.6770 0.4919 0.059 Uiso 1 1 calc R U . . .
H219 H 0.8225 0.7073 0.4986 0.059 Uiso 1 1 calc R U . . .
H220 H 0.8529 0.7083 0.4540 0.059 Uiso 1 1 calc R U . . .
C189 C 0.87307(9) 0.77443(7) 0.49934(8) 0.0311(5) Uani 1 1 d . . . . .
H221 H 0.8957 0.7925 0.5134 0.047 Uiso 1 1 calc R U . . .
H222 H 0.8718 0.7793 0.4673 0.047 Uiso 1 1 calc R U . . .
H223 H 0.8414 0.7784 0.5119 0.047 Uiso 1 1 calc R U . . .
C190 C 0.94171(8) 0.76030(8) 0.59350(7) 0.0306(5) Uani 1 1 d . . . . .
H224 H 0.9266 0.7864 0.5889 0.037 Uiso 1 1 calc R U . . .
C191 C 0.98960(9) 0.76155(9) 0.57022(10) 0.0433(6) Uani 1 1 d . . . . .
H225 H 0.9844 0.7647 0.5382 0.065 Uiso 1 1 calc R U . . .
H226 H 1.0083 0.7835 0.5817 0.065 Uiso 1 1 calc R U . . .
H227 H 1.0068 0.7372 0.5758 0.065 Uiso 1 1 calc R U . . .
C192 C 0.94844(14) 0.75532(12) 0.64362(10) 0.0688(11) Uani 1 1 d . . . . .
H228 H 0.9173 0.7546 0.6579 0.103 Uiso 1 1 calc R U . . .
H229 H 0.9654 0.7309 0.6496 0.103 Uiso 1 1 calc R U . . .
H230 H 0.9669 0.7773 0.6555 0.103 Uiso 1 1 calc R U . . .
C193 C 0.92024(10) 0.67172(8) 0.58056(9) 0.0370(6) Uani 1 1 d . . . . .
H231 H 0.9366 0.6724 0.6102 0.044 Uiso 1 1 calc R U . . .
C194 C 0.95750(11) 0.65777(9) 0.54696(12) 0.0532(8) Uani 1 1 d . . . . .
H232 H 0.9830 0.6771 0.5449 0.080 Uiso 1 1 calc R U . . .
H233 H 0.9709 0.6328 0.5568 0.080 Uiso 1 1 calc R U . . .
H234 H 0.9423 0.6545 0.5178 0.080 Uiso 1 1 calc R U . . .
C195 C 0.88045(12) 0.64174(9) 0.58395(13) 0.0607(10) Uani 1 1 d . . . . .
H235 H 0.8568 0.6507 0.6054 0.091 Uiso 1 1 calc R U . . .
H236 H 0.8652 0.6384 0.5548 0.091 Uiso 1 1 calc R U . . .
H237 H 0.8937 0.6168 0.5939 0.091 Uiso 1 1 calc R U . . .
C196 C 0.91973(7) 0.55794(6) 0.78951(7) 0.0195(4) Uani 1 1 d . . . . .
C197 C 0.95343(8) 0.55974(6) 0.76488(7) 0.0224(4) Uani 1 1 d . . . . .
Si10 Si 1.00355(2) 0.57025(2) 0.72753(2) 0.02046(12) Uani 1 1 d . . . . .
C198 C 0.99506(9) 0.53956(7) 0.67608(8) 0.0300(5) Uani 1 1 d . . . . .
H238 H 0.9892 0.5124 0.6869 0.036 Uiso 1 1 calc R U . . .
C199 C 0.95090(12) 0.55072(8) 0.64874(10) 0.0460(7) Uani 1 1 d . . . . .
H239 H 0.9232 0.5521 0.6682 0.069 Uiso 1 1 calc R U . . .
H240 H 0.9560 0.5762 0.6348 0.069 Uiso 1 1 calc R U . . .
H241 H 0.9452 0.5310 0.6257 0.069 Uiso 1 1 calc R U . . .
C200 C 1.03931(12) 0.53703(10) 0.64676(10) 0.0513(8) Uani 1 1 d . . . . .
H242 H 1.0670 0.5299 0.6651 0.077 Uiso 1 1 calc R U . . .
H243 H 1.0342 0.5173 0.6237 0.077 Uiso 1 1 calc R U . . .
H244 H 1.0450 0.5624 0.6328 0.077 Uiso 1 1 calc R U . . .
C201 C 1.00279(9) 0.62474(6) 0.71906(8) 0.0306(5) Uani 1 1 d . . . . .
H245 H 1.0113 0.6365 0.7485 0.037 Uiso 1 1 calc R U . . .
C202 C 1.04028(12) 0.63907(9) 0.68662(14) 0.0637(10) Uani 1 1 d . . . . .
H246 H 1.0714 0.6283 0.6950 0.096 Uiso 1 1 calc R U . . .
H247 H 1.0318 0.6305 0.6565 0.096 Uiso 1 1 calc R U . . .
H248 H 1.0417 0.6676 0.6875 0.096 Uiso 1 1 calc R U . . .
C203 C 0.95427(11) 0.64113(8) 0.70646(12) 0.0500(7) Uani 1 1 d . . . . .
H249 H 0.9305 0.6318 0.7275 0.075 Uiso 1 1 calc R U . . .
H250 H 0.9554 0.6697 0.7073 0.075 Uiso 1 1 calc R U . . .
H251 H 0.9456 0.6325 0.6764 0.075 Uiso 1 1 calc R U . . .
C204 C 1.05982(8) 0.55565(6) 0.75806(8) 0.0261(5) Uani 1 1 d . . . . .
H252 H 1.0873 0.5620 0.7384 0.031 Uiso 1 1 calc R U . . .
C205 C 1.06667(9) 0.57849(7) 0.80143(9) 0.0347(5) Uani 1 1 d . . . . .
H253 H 1.0658 0.6065 0.7951 0.052 Uiso 1 1 calc R U . . .
H254 H 1.0411 0.5718 0.8220 0.052 Uiso 1 1 calc R U . . .
H255 H 1.0975 0.5717 0.8149 0.052 Uiso 1 1 calc R U . . .
C206 C 1.06106(9) 0.51168(7) 0.76699(9) 0.0321(5) Uani 1 1 d . . . . .
H256 H 1.0566 0.4976 0.7390 0.048 Uiso 1 1 calc R U . . .
H257 H 1.0918 0.5046 0.7803 0.048 Uiso 1 1 calc R U . . .
H258 H 1.0355 0.5048 0.7874 0.048 Uiso 1 1 calc R U . . .
C207 C 0.75928(8) 0.57376(6) 0.90285(7) 0.0250(5) Uani 1 1 d . . . . .
C208 C 0.72685(8) 0.58012(7) 0.92774(7) 0.0275(5) Uani 1 1 d . . . . .
Si11 Si 0.68110(2) 0.59209(2) 0.96926(2) 0.02460(13) Uani 1 1 d . . . . .
C209 C 0.62933(9) 0.61713(7) 0.94046(8) 0.0306(5) Uani 1 1 d . . . . .
H259 H 0.6053 0.6233 0.9637 0.037 Uiso 1 1 calc R U . . .
C210 C 0.64341(11) 0.65551(9) 0.91903(11) 0.0509(7) Uani 1 1 d . . . . .
H260 H 0.6590 0.6722 0.9412 0.076 Uiso 1 1 calc R U . . .
H261 H 0.6654 0.6504 0.8946 0.076 Uiso 1 1 calc R U . . .
H262 H 0.6149 0.6686 0.9075 0.076 Uiso 1 1 calc R U . . .
C211 C 0.60472(11) 0.59060(10) 0.90605(10) 0.0510(7) Uani 1 1 d . . . . .
H263 H 0.5958 0.5660 0.9202 0.077 Uiso 1 1 calc R U . . .
H264 H 0.5761 0.6036 0.8945 0.077 Uiso 1 1 calc R U . . .
H265 H 0.6266 0.5854 0.8816 0.077 Uiso 1 1 calc R U . . .
C212 C 0.70991(9) 0.62671(7) 1.01015(8) 0.0311(5) Uani 1 1 d . . . . .
H266 H 0.7107 0.6526 0.9948 0.037 Uiso 1 1 calc R U . . .
C213 C 0.76170(10) 0.61761(9) 1.02277(10) 0.0451(7) Uani 1 1 d . . . . .
H267 H 0.7803 0.6138 0.9958 0.068 Uiso 1 1 calc R U . . .
H268 H 0.7751 0.6394 1.0398 0.068 Uiso 1 1 calc R U . . .
H269 H 0.7629 0.5939 1.0408 0.068 Uiso 1 1 calc R U . . .
C214 C 0.67966(10) 0.63294(8) 1.05167(8) 0.0411(6) Uani 1 1 d . . . . .
H270 H 0.6468 0.6387 1.0428 0.062 Uiso 1 1 calc R U . . .
H271 H 0.6803 0.6093 1.0699 0.062 Uiso 1 1 calc R U . . .
H272 H 0.6926 0.6548 1.0689 0.062 Uiso 1 1 calc R U . . .
C215 C 0.66025(9) 0.54435(7) 0.99376(8) 0.0334(5) Uani 1 1 d . . . . .
H273 H 0.6534 0.5266 0.9682 0.040 Uiso 1 1 calc R U . . .
C216 C 0.61333(10) 0.54836(8) 1.01975(10) 0.0406(6) Uani 1 1 d . . . . .
H274 H 0.5892 0.5610 1.0009 0.061 Uiso 1 1 calc R U . . .
H275 H 0.6021 0.5225 1.0285 0.061 Uiso 1 1 calc R U . . .
H276 H 0.6189 0.5642 1.0464 0.061 Uiso 1 1 calc R U . . .
C217 C 0.69919(10) 0.52488(8) 1.02146(10) 0.0431(6) Uani 1 1 d . . . . .
H277 H 0.7283 0.5229 1.0039 0.065 Uiso 1 1 calc R U . . .
H278 H 0.7056 0.5405 1.0481 0.065 Uiso 1 1 calc R U . . .
H279 H 0.6888 0.4987 1.0302 0.065 Uiso 1 1 calc R U . . .
C218 C 0.64625(8) 0.75654(6) 0.73069(6) 0.0184(4) Uani 1 1 d . . . . .
C219 C 0.61134(8) 0.76171(6) 0.75317(7) 0.0214(4) Uani 1 1 d . . . . .
Si12 Si 0.55979(2) 0.77507(2) 0.78759(2) 0.02107(13) Uani 1 1 d . . . . .
C220 C 0.51522(8) 0.80036(7) 0.75009(7) 0.0277(5) Uani 1 1 d . . . . .
H280 H 0.4981 0.7794 0.7332 0.033 Uiso 1 1 calc R U . . .
C221 C 0.53712(10) 0.82758(8) 0.71557(8) 0.0382(6) Uani 1 1 d . . . . .
H281 H 0.5608 0.8133 0.6984 0.057 Uiso 1 1 calc R U . . .
H282 H 0.5121 0.8373 0.6956 0.057 Uiso 1 1 calc R U . . .
H283 H 0.5525 0.8496 0.7307 0.057 Uiso 1 1 calc R U . . .
C222 C 0.47766(10) 0.82154(9) 0.77798(9) 0.0420(7) Uani 1 1 d . . . . .
H284 H 0.4643 0.8034 0.7997 0.063 Uiso 1 1 calc R U . . .
H285 H 0.4926 0.8435 0.7936 0.063 Uiso 1 1 calc R U . . .
H286 H 0.4522 0.8312 0.7585 0.063 Uiso 1 1 calc R U . . .
C223 C 0.58279(9) 0.80738(8) 0.83330(8) 0.0339(6) Uani 1 1 d . . . . .
H287 H 0.5545 0.8166 0.8503 0.041 Uiso 1 1 calc R U . . .
C224 C 0.60838(13) 0.84368(8) 0.81637(10) 0.0528(8) Uani 1 1 d . . . . .
H288 H 0.5876 0.8576 0.7954 0.079 Uiso 1 1 calc R U . . .
H289 H 0.6163 0.8608 0.8415 0.079 Uiso 1 1 calc R U . . .
H290 H 0.6377 0.8359 0.8014 0.079 Uiso 1 1 calc R U . . .
C225 C 0.61521(10) 0.78550(9) 0.86608(8) 0.0424(6) Uani 1 1 d . . . . .
H291 H 0.5987 0.7622 0.8769 0.064 Uiso 1 1 calc R U . . .
H292 H 0.6445 0.7777 0.8511 0.064 Uiso 1 1 calc R U . . .
H293 H 0.6231 0.8026 0.8912 0.064 Uiso 1 1 calc R U . . .
C226 C 0.53326(9) 0.72896(7) 0.81223(8) 0.0314(5) Uani 1 1 d . . . . .
H294 H 0.5235 0.7355 0.8432 0.038 Uiso 1 1 calc R U . . .
C227 C 0.56958(11) 0.69562(9) 0.81565(12) 0.0528(8) Uani 1 1 d . . . . .
H295 H 0.5983 0.7049 0.8311 0.079 Uiso 1 1 calc R U . . .
H296 H 0.5557 0.6739 0.8322 0.079 Uiso 1 1 calc R U . . .
H297 H 0.5780 0.6868 0.7858 0.079 Uiso 1 1 calc R U . . .
C228 C 0.48910(10) 0.71412(8) 0.78817(10) 0.0429(6) Uani 1 1 d . . . . .
H298 H 0.4656 0.7352 0.7858 0.064 Uiso 1 1 calc R U . . .
H299 H 0.4977 0.7053 0.7584 0.064 Uiso 1 1 calc R U . . .
H300 H 0.4755 0.6923 0.8048 0.064 Uiso 1 1 calc R U . . .
C229 C 0.82367(12) 0.46243(7) 0.85040(10) 0.0460(8) Uani 1 1 d . . . . .
H301 H 0.8160 0.4639 0.8810 0.055 Uiso 1 1 calc R U . . .
C230 C 0.86946(11) 0.45472(7) 0.83822(8) 0.0393(6) Uani 1 1 d . . . . .
H302 H 0.8932 0.4507 0.8605 0.047 Uiso 1 1 calc R U . . .
C231 C 0.88211(9) 0.45265(6) 0.79235(8) 0.0294(5) Uani 1 1 d . . . . .
C232 C 0.92904(9) 0.44408(6) 0.77870(7) 0.0273(5) Uani 1 1 d . . . . .
C233 C 0.94058(8) 0.44246(6) 0.73311(7) 0.0218(4) Uani 1 1 d . . . . .
C234 C 0.98691(8) 0.43385(6) 0.71793(7) 0.0228(4) Uani 1 1 d . . . . .
H303 H 1.0113 0.4292 0.7394 0.027 Uiso 1 1 calc R U . . .
C235 C 0.99845(8) 0.43193(6) 0.67363(7) 0.0208(4) Uani 1 1 d . . . . .
C236 C 1.04917(8) 0.42582(6) 0.66228(8) 0.0258(5) Uani 1 1 d . . . . .
H304 H 1.0709 0.4433 0.6761 0.031 Uiso 1 1 calc R U . . .
C237 C 1.06873(8) 0.39951(6) 0.63565(8) 0.0252(5) Uani 1 1 d . . . . .
H305 H 1.1022 0.4014 0.6323 0.030 Uiso 1 1 calc R U . . .
C238 C 1.04528(7) 0.36768(6) 0.61057(7) 0.0193(4) Uani 1 1 d . . . . .
C239 C 1.06324(7) 0.33089(6) 0.61585(6) 0.0174(4) Uani 1 1 d . . . . .
H306 H 1.0910 0.3275 0.6337 0.021 Uiso 1 1 calc R U . . .
C240 C 1.04219(7) 0.29761(6) 0.59584(6) 0.0157(4) Uani 1 1 d . . . . .
C241 C 1.05964(7) 0.25951(6) 0.60359(6) 0.0164(4) Uani 1 1 d . . . . .
C242 C 1.03604(7) 0.22683(6) 0.58505(6) 0.0176(4) Uani 1 1 d . . . . .
C243 C 1.05157(8) 0.18800(6) 0.59379(7) 0.0241(4) Uani 1 1 d . . . . .
H307 H 1.0790 0.1838 0.6118 0.029 Uiso 1 1 calc R U . . .
C244 C 1.02755(9) 0.15688(7) 0.57662(8) 0.0315(5) Uani 1 1 d . . . . .
H308 H 1.0383 0.1312 0.5830 0.038 Uiso 1 1 calc R U . . .
C245 C 0.98691(9) 0.16233(7) 0.54946(8) 0.0319(5) Uani 1 1 d . . . . .
H309 H 0.9704 0.1403 0.5379 0.038 Uiso 1 1 calc R U . . .
C246 C 0.97118(8) 0.19895(7) 0.53970(7) 0.0252(5) Uani 1 1 d . . . . .
H310 H 0.9440 0.2022 0.5211 0.030 Uiso 1 1 calc R U . . .
C247 C 0.99505(7) 0.23250(6) 0.55714(6) 0.0184(4) Uani 1 1 d . . . . .
C248 C 0.97852(7) 0.27053(6) 0.54818(6) 0.0179(4) Uani 1 1 d . . . . .
C249 C 1.00152(7) 0.30334(6) 0.56760(6) 0.0164(4) Uani 1 1 d . . . . .
C250 C 0.98573(7) 0.34184(6) 0.55995(6) 0.0184(4) Uani 1 1 d . . . . .
H311 H 0.9600 0.3459 0.5398 0.022 Uiso 1 1 calc R U . . .
C251 C 1.00596(7) 0.37361(6) 0.58041(6) 0.0189(4) Uani 1 1 d . . . . .
C252 C 0.98895(8) 0.41282(6) 0.56718(7) 0.0232(4) Uani 1 1 d . . . . .
H312 H 0.9914 0.4189 0.5365 0.028 Uiso 1 1 calc R U . . .
C253 C 0.97057(8) 0.44078(6) 0.59271(7) 0.0229(4) Uani 1 1 d . . . . .
H313 H 0.9620 0.4643 0.5780 0.027 Uiso 1 1 calc R U . . .
C254 C 0.96195(8) 0.43964(6) 0.64102(7) 0.0194(4) Uani 1 1 d . . . . .
C255 C 0.91701(8) 0.44884(6) 0.65506(7) 0.0200(4) Uani 1 1 d . . . . .
H314 H 0.8933 0.4546 0.6334 0.024 Uiso 1 1 calc R U . . .
C256 C 0.90443(8) 0.45008(6) 0.70050(7) 0.0206(4) Uani 1 1 d . . . . .
C257 C 0.85718(8) 0.45804(6) 0.71411(7) 0.0239(4) Uani 1 1 d . . . . .
C258 C 0.84561(9) 0.45919(6) 0.75977(8) 0.0275(5) Uani 1 1 d . . . . .
C259 C 0.79818(10) 0.46670(7) 0.77427(9) 0.0347(6) Uani 1 1 d . . . . .
H315 H 0.7735 0.4706 0.7529 0.042 Uiso 1 1 calc R U . . .
C260 C 0.78785(11) 0.46827(7) 0.81831(9) 0.0422(7) Uani 1 1 d . . . . .
H316 H 0.7562 0.4734 0.8274 0.051 Uiso 1 1 calc R U . . .
C261 C 0.96528(10) 0.43669(7) 0.81117(7) 0.0314(5) Uani 1 1 d . . . . .
C262 C 0.99610(11) 0.42996(7) 0.83800(8) 0.0379(6) Uani 1 1 d . . . . .
Si13 Si 1.04241(3) 0.41870(2) 0.87958(2) 0.03494(16) Uani 1 1 d . . . . .
C263 C 1.04529(13) 0.46176(8) 0.91916(9) 0.0497(8) Uani 1 1 d . . . . .
H317 H 1.0735 0.4577 0.9392 0.060 Uiso 1 1 calc R U . . .
C264 C 1.05334(11) 0.49988(8) 0.89410(11) 0.0484(7) Uani 1 1 d . . . . .
H318 H 1.0814 0.4973 0.8753 0.073 Uiso 1 1 calc R U . . .
H319 H 1.0254 0.5057 0.8756 0.073 Uiso 1 1 calc R U . . .
H320 H 1.0584 0.5211 0.9154 0.073 Uiso 1 1 calc R U . . .
C265 C 1.00205(18) 0.46547(10) 0.94831(11) 0.0762(13) Uani 1 1 d . . . . .
H321 H 0.9970 0.4410 0.9643 0.114 Uiso 1 1 calc R U . . .
H322 H 1.0071 0.4866 0.9697 0.114 Uiso 1 1 calc R U . . .
H323 H 0.9740 0.4712 0.9298 0.114 Uiso 1 1 calc R U . . .
C266 C 1.02377(10) 0.37240(7) 0.90877(8) 0.0367(6) Uani 1 1 d . . . . .
H324 H 1.0315 0.3505 0.8882 0.044 Uiso 1 1 calc R U . . .
C267 C 0.97047(12) 0.36977(10) 0.91748(11) 0.0545(8) Uani 1 1 d . . . . .
H325 H 0.9528 0.3743 0.8897 0.082 Uiso 1 1 calc R U . . .
H326 H 0.9628 0.3438 0.9289 0.082 Uiso 1 1 calc R U . . .
H327 H 0.9615 0.3895 0.9394 0.082 Uiso 1 1 calc R U . . .
C268 C 1.05355(13) 0.36549(9) 0.95125(9) 0.0510(8) Uani 1 1 d . . . . .
H328 H 1.0875 0.3674 0.9443 0.077 Uiso 1 1 calc R U . . .
H329 H 1.0454 0.3852 0.9735 0.077 Uiso 1 1 calc R U . . .
H330 H 1.0467 0.3395 0.9630 0.077 Uiso 1 1 calc R U . . .
C269 C 1.09866(12) 0.41516(12) 0.84853(12) 0.0636(9) Uani 1 1 d . . . . .
H331 H 1.0984 0.4381 0.8280 0.076 Uiso 1 1 calc R U . . .
C270 C 1.14258(16) 0.42004(17) 0.8763(2) 0.1079(19) Uani 1 1 d . . . . .
H332 H 1.1395 0.4433 0.8949 0.162 Uiso 1 1 calc R U . . .
H333 H 1.1469 0.3971 0.8953 0.162 Uiso 1 1 calc R U . . .
H334 H 1.1702 0.4229 0.8570 0.162 Uiso 1 1 calc R U . . .
C271 C 1.09949(14) 0.37921(15) 0.81778(14) 0.0825(13) Uani 1 1 d . . . . .
H335 H 1.0697 0.3779 0.8007 0.124 Uiso 1 1 calc R U . . .
H336 H 1.1263 0.3813 0.7974 0.124 Uiso 1 1 calc R U . . .
H337 H 1.1030 0.3555 0.8357 0.124 Uiso 1 1 calc R U . . .
C272 C 1.10094(7) 0.25374(6) 0.63099(6) 0.0184(4) Uani 1 1 d . . . . .
C273 C 1.13580(8) 0.24811(6) 0.65385(7) 0.0216(4) Uani 1 1 d . . . . .
Si14 Si 1.18942(2) 0.23686(2) 0.68739(2) 0.02523(14) Uani 1 1 d . . . . .
C274 C 1.2098(3) 0.2812(3) 0.7166(3) 0.0331(18) Uani 0.62(2) 1 d . . P C 1
H338 H 1.2272 0.2727 0.7441 0.040 Uiso 0.62(2) 1 calc R U P C 1
C275 C 1.2450(3) 0.3048(2) 0.6882(3) 0.048(2) Uani 0.62(2) 1 d . . P C 1
H339 H 1.2710 0.2878 0.6788 0.072 Uiso 0.62(2) 1 calc R U P C 1
H340 H 1.2284 0.3151 0.6620 0.072 Uiso 0.62(2) 1 calc R U P C 1
H341 H 1.2579 0.3264 0.7058 0.072 Uiso 0.62(2) 1 calc R U P C 1
C276 C 1.1691(3) 0.3084(3) 0.7312(4) 0.058(2) Uani 0.62(2) 1 d . . P C 1
H342 H 1.1465 0.2937 0.7492 0.087 Uiso 0.62(2) 1 calc R U P C 1
H343 H 1.1822 0.3300 0.7486 0.087 Uiso 0.62(2) 1 calc R U P C 1
H344 H 1.1526 0.3187 0.7048 0.087 Uiso 0.62(2) 1 calc R U P C 1
C277 C 1.1753(7) 0.2089(6) 0.7354(6) 0.037(3) Uani 0.44(3) 1 d . U P C 1
H345 H 1.2052 0.2074 0.7537 0.044 Uiso 0.44(3) 1 calc R U P C 1
C278 C 1.1370(8) 0.2246(7) 0.7658(6) 0.055(5) Uani 0.44(3) 1 d . U P C 1
H346 H 1.1448 0.2514 0.7744 0.083 Uiso 0.44(3) 1 calc R U P C 1
H347 H 1.1062 0.2242 0.7503 0.083 Uiso 0.44(3) 1 calc R U P C 1
H348 H 1.1353 0.2083 0.7925 0.083 Uiso 0.44(3) 1 calc R U P C 1
C279 C 1.1627(6) 0.1672(5) 0.7224(6) 0.062(4) Uani 0.44(3) 1 d . U P C 1
H349 H 1.1872 0.1569 0.7028 0.094 Uiso 0.44(3) 1 calc R U P C 1
H350 H 1.1609 0.1511 0.7492 0.094 Uiso 0.44(3) 1 calc R U P C 1
H351 H 1.1318 0.1670 0.7070 0.094 Uiso 0.44(3) 1 calc R U P C 1
C280 C 1.23440(8) 0.21435(7) 0.64936(7) 0.0289(5) Uani 1 1 d . . . . .
H352 H 1.2458 0.2358 0.6297 0.035 Uiso 1 1 calc R U . . .
C281 C 1.27821(10) 0.20026(10) 0.67578(9) 0.0459(7) Uani 1 1 d . . . . .
H353 H 1.2896 0.2212 0.6952 0.069 Uiso 1 1 calc R U . . .
H354 H 1.2695 0.1776 0.6938 0.069 Uiso 1 1 calc R U . . .
H355 H 1.3034 0.1929 0.6552 0.069 Uiso 1 1 calc R U . . .
C282 C 1.21517(10) 0.18241(9) 0.61832(9) 0.0422(6) Uani 1 1 d . . . . .
H356 H 1.1873 0.1923 0.6020 0.063 Uiso 1 1 calc R U . . .
H357 H 1.2399 0.1749 0.5973 0.063 Uiso 1 1 calc R U . . .
H358 H 1.2060 0.1596 0.6359 0.063 Uiso 1 1 calc R U . . .
C283 C 0.93792(8) 0.27663(6) 0.51981(7) 0.0210(4) Uani 1 1 d . . . . .
C284 C 0.90371(8) 0.28256(7) 0.49620(7) 0.0255(5) Uani 1 1 d . . . . .
Si15 Si 0.85149(2) 0.29483(2) 0.46122(2) 0.03676(17) Uani 1 1 d . . . . .
C285 C 0.85221(13) 0.35135(10) 0.45798(12) 0.0589(9) Uani 1 1 d . . . . .
H359 H 0.8446 0.3606 0.4886 0.071 Uiso 1 1 calc R U . . .
C286 C 0.89944(15) 0.37026(11) 0.44660(13) 0.0702(10) Uani 1 1 d . . . . .
H360 H 0.9244 0.3602 0.4664 0.105 Uiso 1 1 calc R U . . .
H361 H 0.9074 0.3643 0.4157 0.105 Uiso 1 1 calc R U . . .
H362 H 0.8969 0.3986 0.4503 0.105 Uiso 1 1 calc R U . . .
C287 C 0.8107(2) 0.36591(14) 0.42794(18) 0.110(2) Uani 1 1 d . . . . .
H363 H 0.7811 0.3529 0.4366 0.165 Uiso 1 1 calc R U . . .
H364 H 0.8071 0.3942 0.4314 0.165 Uiso 1 1 calc R U . . .
H365 H 0.8176 0.3599 0.3969 0.165 Uiso 1 1 calc R U . . .
C288 C 0.79460(11) 0.28183(10) 0.48921(11) 0.0536(8) Uani 1 1 d . . . . .
H366 H 0.7690 0.2958 0.4723 0.064 Uiso 1 1 calc R U . . .
C289 C 0.79237(16) 0.29709(17) 0.53569(14) 0.0928(16) Uani 1 1 d . . . . .
H367 H 0.8008 0.3248 0.5359 0.139 Uiso 1 1 calc R U . . .
H368 H 0.7600 0.2938 0.5470 0.139 Uiso 1 1 calc R U . . .
H369 H 0.8148 0.2826 0.5546 0.139 Uiso 1 1 calc R U . . .
C290 C 0.7822(2) 0.23971(12) 0.4864(2) 0.125(3) Uani 1 1 d . . . . .
H370 H 0.7841 0.2311 0.4554 0.188 Uiso 1 1 calc R U . . .
H371 H 0.8045 0.2246 0.5047 0.188 Uiso 1 1 calc R U . . .
H372 H 0.7497 0.2358 0.4971 0.188 Uiso 1 1 calc R U . . .
C291 C 0.85796(8) 0.27085(7) 0.40573(7) 0.0247(5) Uani 1 1 d . . . . .
H373 H 0.8262 0.2719 0.3906 0.030 Uiso 1 1 calc R U . . .
C292 C 0.89347(10) 0.29167(10) 0.37560(9) 0.0480(7) Uani 1 1 d . . . . .
H374 H 0.8849 0.3193 0.3732 0.072 Uiso 1 1 calc R U . . .
H375 H 0.9256 0.2893 0.3883 0.072 Uiso 1 1 calc R U . . .
H376 H 0.8926 0.2797 0.3460 0.072 Uiso 1 1 calc R U . . .
C293 C 0.87232(10) 0.22781(8) 0.40881(10) 0.0424(6) Uani 1 1 d . . . . .
H377 H 0.8500 0.2140 0.4280 0.064 Uiso 1 1 calc R U . . .
H378 H 0.8716 0.2162 0.3791 0.064 Uiso 1 1 calc R U . . .
H379 H 0.9046 0.2258 0.4213 0.064 Uiso 1 1 calc R U . . .
C294 C 0.82068(8) 0.46358(6) 0.68138(8) 0.0261(5) Uani 1 1 d . . . . .
C295 C 0.78966(8) 0.46695(6) 0.65352(8) 0.0274(5) Uani 1 1 d . . . . .
Si16 Si 0.73924(2) 0.46587(2) 0.61404(2) 0.02834(14) Uani 1 1 d . . . . .
C296 C 0.7506(14) 0.4290(8) 0.5700(11) 0.054(5) Uani 0.338(10) 1 d . U P D 2
H429 H 0.7661 0.4436 0.5453 0.065 Uiso 0.338(10) 1 calc R U P D 2
C297 C 0.7960(2) 0.42456(18) 0.5519(2) 0.074(2) Uani 0.662(10) 1 d . U P D 1
H430 H 0.8225 0.4311 0.5719 0.111 Uiso 0.662(10) 1 calc R U P D 1
H431 H 0.8027 0.3999 0.5367 0.111 Uiso 0.662(10) 1 calc R U P D 1
H432 H 0.7919 0.4453 0.5298 0.111 Uiso 0.662(10) 1 calc R U P D 1
C298 C 0.70670(15) 0.41014(11) 0.54924(13) 0.0713(11) Uani 1 1 d . U . . .
H433 H 0.6783 0.4078 0.5677 0.107 Uiso 0.662(10) 1 calc R U P D 1
H434 H 0.7018 0.4307 0.5271 0.107 Uiso 0.662(10) 1 calc R U P D 1
H435 H 0.7125 0.3853 0.5341 0.107 Uiso 0.662(10) 1 calc R U P D 1
H436 H 0.6839 0.4304 0.5405 0.107 Uiso 0.338(10) 1 calc R U P D 2
H437 H 0.7160 0.3952 0.5230 0.107 Uiso 0.338(10) 1 calc R U P D 2
H438 H 0.6919 0.3927 0.5709 0.107 Uiso 0.338(10) 1 calc R U P D 2
C299 C 0.73480(12) 0.51482(8) 0.58629(9) 0.0449(7) Uani 1 1 d . . . . .
H387 H 0.7289 0.5339 0.6108 0.054 Uiso 1 1 calc R U . . .
C300 C 0.78042(16) 0.52854(10) 0.56412(12) 0.0707(11) Uani 1 1 d . . . . .
H388 H 0.8072 0.5260 0.5850 0.106 Uiso 1 1 calc R U . . .
H389 H 0.7864 0.5126 0.5378 0.106 Uiso 1 1 calc R U . . .
H390 H 0.7770 0.5559 0.5553 0.106 Uiso 1 1 calc R U . . .
C301 C 0.69120(18) 0.51812(12) 0.55496(13) 0.0821(13) Uani 1 1 d . . . . .
H391 H 0.6627 0.5091 0.5704 0.123 Uiso 1 1 calc R U . . .
H392 H 0.6869 0.5454 0.5460 0.123 Uiso 1 1 calc R U . . .
H393 H 0.6963 0.5020 0.5285 0.123 Uiso 1 1 calc R U . . .
C302 C 0.68482(9) 0.45761(7) 0.64909(9) 0.0333(5) Uani 1 1 d . . . . .
H394 H 0.6567 0.4554 0.6286 0.040 Uiso 1 1 calc R U . . .
C303 C 0.67593(10) 0.49208(9) 0.68030(10) 0.0440(7) Uani 1 1 d . . . . .
H395 H 0.6737 0.5162 0.6629 0.066 Uiso 1 1 calc R U . . .
H396 H 0.6461 0.4879 0.6962 0.066 Uiso 1 1 calc R U . . .
H397 H 0.7023 0.4942 0.7017 0.066 Uiso 1 1 calc R U . . .
C304 C 0.68845(10) 0.41949(9) 0.67550(10) 0.0453(7) Uani 1 1 d . . . . .
H398 H 0.6941 0.3978 0.6551 0.068 Uiso 1 1 calc R U . . .
H399 H 0.7149 0.4213 0.6969 0.068 Uiso 1 1 calc R U . . .
H400 H 0.6587 0.4151 0.6914 0.068 Uiso 1 1 calc R U . . .
C305 C 0.7115(3) 0.5883(4) 0.4291(4) 0.079(4) Uani 0.461(12) 1 d . U P B 2
H401 H 0.6837 0.5848 0.4097 0.119 Uiso 0.461(12) 1 calc R U P B 2
H402 H 0.7126 0.5672 0.4511 0.119 Uiso 0.461(12) 1 calc R U P B 2
H403 H 0.7093 0.6134 0.4444 0.119 Uiso 0.461(12) 1 calc R U P B 2
C307 C 0.8000(13) 0.5932(9) 0.4344(11) 0.068(6) Uani 0.461(12) 1 d . U P B 2
H404 H 0.8301 0.5929 0.4183 0.103 Uiso 0.461(12) 1 calc R U P B 2
H405 H 0.7964 0.6182 0.4496 0.103 Uiso 0.461(12) 1 calc R U P B 2
H406 H 0.7998 0.5720 0.4563 0.103 Uiso 0.461(12) 1 calc R U P B 2
C306 C 0.7577(10) 0.5874(8) 0.4008(7) 0.058(4) Uani 0.461(12) 1 d . U P B 2
H407 H 0.7572 0.6095 0.3790 0.070 Uiso 0.461(12) 1 calc R U P B 2
C308 C 1.1692(5) 0.1968(4) 0.7305(5) 0.032(3) Uani 0.56(3) 1 d . U P C 2
H408 H 1.1989 0.1850 0.7433 0.039 Uiso 0.56(3) 1 calc R U P C 2
C310 C 1.1403(7) 0.1632(2) 0.7093(4) 0.059(3) Uani 0.56(3) 1 d . U P C 2
H409 H 1.1580 0.1523 0.6843 0.089 Uiso 0.56(3) 1 calc R U P C 2
H410 H 1.1349 0.1428 0.7314 0.089 Uiso 0.56(3) 1 calc R U P C 2
H411 H 1.1095 0.1732 0.6986 0.089 Uiso 0.56(3) 1 calc R U P C 2
C313 C 1.2364(5) 0.3099(3) 0.6580(11) 0.088(7) Uani 0.38(2) 1 d . . P C 2
H412 H 1.2572 0.2931 0.6404 0.132 Uiso 0.38(2) 1 calc R U P C 2
H413 H 1.2081 0.3168 0.6404 0.132 Uiso 0.38(2) 1 calc R U P C 2
H414 H 1.2536 0.3337 0.6662 0.132 Uiso 0.38(2) 1 calc R U P C 2
C309 C 1.1418(5) 0.2130(4) 0.7684(5) 0.041(3) Uani 0.56(3) 1 d . U P C 2
H415 H 1.1598 0.2343 0.7821 0.061 Uiso 0.56(3) 1 calc R U P C 2
H416 H 1.1110 0.2228 0.7575 0.061 Uiso 0.56(3) 1 calc R U P C 2
H417 H 1.1364 0.1925 0.7904 0.061 Uiso 0.56(3) 1 calc R U P C 2
C311 C 1.2212(8) 0.2880(5) 0.7007(8) 0.057(6) Uani 0.38(2) 1 d . . P C 2
H418 H 1.2507 0.2824 0.7184 0.069 Uiso 0.38(2) 1 calc R U P C 2
C312 C 1.1886(11) 0.3131(5) 0.7295(5) 0.083(7) Uani 0.38(2) 1 d . . P C 2
H419 H 1.1797 0.2984 0.7561 0.125 Uiso 0.38(2) 1 calc R U P C 2
H420 H 1.2055 0.3369 0.7383 0.125 Uiso 0.38(2) 1 calc R U P C 2
H421 H 1.1599 0.3199 0.7126 0.125 Uiso 0.38(2) 1 calc R U P C 2
C317 C 0.7500(7) 0.4204(4) 0.5788(5) 0.051(3) Uani 0.662(10) 1 d . U P D 1
H439 H 0.7548 0.3982 0.5998 0.061 Uiso 0.662(10) 1 calc R U P D 1
C319 C 0.7852(5) 0.3980(4) 0.5833(5) 0.089(5) Uani 0.338(10) 1 d . U P D 2
H440 H 0.8135 0.4100 0.5966 0.134 Uiso 0.338(10) 1 calc R U P D 2
H441 H 0.7703 0.3805 0.6049 0.134 Uiso 0.338(10) 1 calc R U P D 2
H442 H 0.7944 0.3830 0.5570 0.134 Uiso 0.338(10) 1 calc R U P D 2

loop_
_atom_site_aniso_label
_atom_site_aniso_U_11
_atom_site_aniso_U_22
_atom_site_aniso_U_33
_atom_site_aniso_U_23
_atom_site_aniso_U_13
_atom_site_aniso_U_12
C1 0.0348(13) 0.0185(10) 0.0313(12) 0.0056(9) 0.0030(10) 0.0036(9)
C2 0.0249(11) 0.0213(10) 0.0223(10) 0.0006(8) 0.0040(8) 0.0040(8)
C3 0.0178(10) 0.0202(10) 0.0133(9) 0.0011(7) -0.0001(7) 0.0002(8)
C4 0.0153(10) 0.0207(10) 0.0109(8) -0.0008(7) 0.0002(7) 0.0017(7)
C5 0.0127(10) 0.0193(9) 0.0123(9) -0.0004(7) -0.0018(7) -0.0007(7)
C6 0.0112(9) 0.0220(10) 0.0159(9) -0.0019(7) 0.0014(7) 0.0000(7)
C7 0.0148(10) 0.0184(9) 0.0198(9) -0.0010(8) -0.0003(7) -0.0022(7)
C8 0.0130(10) 0.0218(10) 0.0359(12) -0.0018(9) 0.0059(8) -0.0023(8)
C9 0.0170(11) 0.0173(10) 0.0361(12) 0.0000(8) 0.0103(9) -0.0032(8)
C10 0.0212(11) 0.0112(9) 0.0281(11) -0.0001(8) 0.0078(8) -0.0016(7)
C11 0.0254(12) 0.0147(9) 0.0265(11) -0.0007(8) 0.0131(9) -0.0011(8)
C12 0.0249(11) 0.0132(9) 0.0209(10) 0.0006(7) 0.0093(8) -0.0009(8)
C13 0.0348(13) 0.0149(9) 0.0218(10) -0.0001(8) 0.0109(9) -0.0020(8)
C14 0.0337(13) 0.0159(9) 0.0198(10) 0.0011(8) 0.0046(9) -0.0002(8)
C15 0.0474(15) 0.0220(11) 0.0221(11) -0.0001(8) 0.0076(10) -0.0015(10)
C16 0.0449(15) 0.0267(11) 0.0249(11) 0.0012(9) -0.0051(10) 0.0005(10)
C17 0.0392(14) 0.0240(11) 0.0311(12) 0.0017(9) -0.0068(10) 0.0004(10)
C18 0.0301(12) 0.0187(10) 0.0288(11) 0.0012(8) -0.0013(9) -0.0001(8)
C19 0.0320(12) 0.0133(9) 0.0232(10) 0.0015(8) 0.0032(9) -0.0024(8)
C20 0.0233(11) 0.0128(9) 0.0211(10) 0.0012(7) 0.0056(8) -0.0018(7)
C21 0.0232(11) 0.0113(9) 0.0213(10) 0.0000(7) 0.0067(8) -0.0015(7)
C22 0.0203(11) 0.0122(9) 0.0198(10) -0.0011(7) 0.0074(8) -0.0009(7)
C23 0.0213(11) 0.0096(8) 0.0239(10) -0.0015(7) 0.0056(8) -0.0010(7)
C24 0.0197(11) 0.0178(10) 0.0240(10) -0.0070(8) 0.0040(8) 0.0000(8)
C25 0.0202(11) 0.0220(10) 0.0208(10) -0.0072(8) 0.0010(8) 0.0002(8)
C26 0.0145(10) 0.0197(10) 0.0172(9) -0.0035(7) -0.0020(7) 0.0022(7)
C27 0.0134(10) 0.0239(10) 0.0127(9) -0.0024(7) 0.0004(7) 0.0013(7)
C28 0.0137(10) 0.0216(10) 0.0100(8) -0.0007(7) -0.0003(7) 0.0014(7)
C29 0.0145(10) 0.0254(10) 0.0102(9) 0.0027(7) 0.0010(7) 0.0009(8)
C30 0.0186(11) 0.0232(10) 0.0147(9) 0.0029(8) 0.0005(8) 0.0018(8)
C31 0.0251(12) 0.0288(11) 0.0236(11) 0.0081(9) 0.0075(9) 0.0001(9)
C32 0.0337(13) 0.0229(11) 0.0333(12) 0.0101(9) 0.0056(10) -0.0016(9)
C33 0.0205(11) 0.0152(9) 0.0149(9) 0.0003(7) 0.0006(8) 0.0019(7)
C34 0.0229(11) 0.0177(10) 0.0192(10) 0.0009(8) 0.0034(8) 0.0030(8)
Si1 0.0228(3) 0.0282(3) 0.0159(3) 0.0008(2) 0.0060(2) 0.0117(2)
C35 0.0387(16) 0.072(2) 0.0319(13) -0.0299(13) -0.0085(11) 0.0302(14)
C36 0.110(3) 0.0254(14) 0.069(2) -0.0125(14) -0.051(2) 0.0064(16)
C37 0.0361(17) 0.146(4) 0.0240(14) 0.0030(18) -0.0025(12) -0.0042(19)
C38 0.0340(14) 0.0505(16) 0.0377(14) 0.0204(12) 0.0216(11) 0.0198(12)
C39 0.080(2) 0.0321(14) 0.0558(18) 0.0023(13) 0.0265(17) -0.0062(14)
C40 0.055(2) 0.098(3) 0.124(4) 0.090(3) 0.047(2) 0.041(2)
C41 0.0259(12) 0.0279(11) 0.0224(10) -0.0004(9) 0.0015(9) 0.0064(9)
C42 0.0282(14) 0.0517(16) 0.0356(13) 0.0049(11) 0.0043(10) 0.0184(11)
C43 0.0357(14) 0.0423(14) 0.0274(12) 0.0096(10) -0.0003(10) 0.0046(11)
C44 0.0354(13) 0.0196(10) 0.0227(11) 0.0003(8) 0.0065(9) -0.0023(9)
C45 0.0369(14) 0.0284(11) 0.0235(11) -0.0020(9) 0.0105(10) -0.0027(10)
Si2 0.0327(4) 0.0288(3) 0.0274(3) -0.0029(2) 0.0135(3) -0.0015(3)
C46 0.0328(14) 0.0357(14) 0.0542(16) 0.0109(12) 0.0039(12) 0.0086(11)
C47 0.0436(18) 0.0454(17) 0.077(2) -0.0037(15) 0.0102(15) 0.0140(13)
C48 0.0390(18) 0.082(2) 0.061(2) 0.0110(18) -0.0066(14) 0.0195(16)
C49 0.0379(15) 0.0523(16) 0.0308(13) -0.0128(11) 0.0060(11) 0.0019(12)
C50 0.0407(16) 0.0632(19) 0.0444(16) -0.0157(14) 0.0051(12) -0.0067(14)
C51 0.0392(16) 0.073(2) 0.0335(14) -0.0061(13) -0.0047(12) 0.0115(14)
C52 0.0368(14) 0.0314(12) 0.0375(13) 0.0041(10) 0.0132(11) -0.0040(10)
C53 0.0461(17) 0.0459(16) 0.0538(17) -0.0079(13) 0.0035(13) -0.0134(13)
C54 0.0527(19) 0.0425(16) 0.075(2) 0.0023(15) 0.0349(17) -0.0079(14)
C55 0.0201(11) 0.0167(9) 0.0223(10) 0.0021(8) -0.0019(8) -0.0005(8)
C56 0.0183(11) 0.0199(10) 0.0230(10) 0.0030(8) 0.0000(8) -0.0008(8)
Si3 0.0150(3) 0.0154(2) 0.0196(3) 0.00305(19) 0.0026(2) 0.00012(19)
C57 0.0159(10) 0.0202(10) 0.0247(10) 0.0011(8) 0.0017(8) -0.0012(8)
C58 0.0230(12) 0.0228(11) 0.0362(12) 0.0060(9) -0.0031(9) 0.0027(9)
C59 0.0222(12) 0.0343(12) 0.0301(12) -0.0059(9) -0.0031(9) 0.0001(9)
C60 0.0253(12) 0.0191(10) 0.0334(12) 0.0055(9) 0.0023(9) 0.0015(8)
C61 0.0302(13) 0.0229(11) 0.0399(13) 0.0065(9) 0.0035(10) 0.0074(9)
C62 0.0346(15) 0.0319(13) 0.076(2) 0.0274(13) 0.0176(14) 0.0037(11)
C63 0.0316(13) 0.0226(11) 0.0250(11) 0.0018(8) -0.0021(9) 0.0033(9)
C64 0.0545(18) 0.0494(16) 0.0286(13) -0.0054(11) 0.0107(12) 0.0046(13)
C65 0.0524(17) 0.0327(13) 0.0368(14) -0.0033(11) -0.0188(12) 0.0059(12)
C66 0.0213(11) 0.0224(10) 0.0142(9) 0.0041(7) 0.0026(8) 0.0007(8)
C67 0.0254(12) 0.0239(10) 0.0174(10) 0.0046(8) 0.0054(8) 0.0019(8)
Si4 0.0201(3) 0.0269(3) 0.0155(3) 0.0046(2) 0.0080(2) 0.0049(2)
C68 0.0233(11) 0.0329(12) 0.0171(10) 0.0019(8) 0.0060(8) 0.0012(9)
C69 0.0407(15) 0.0427(14) 0.0269(12) -0.0005(10) 0.0008(10) -0.0057(11)
C70 0.0397(14) 0.0352(13) 0.0232(11) 0.0082(9) -0.0004(10) 0.0037(10)
C71 0.0206(11) 0.0354(12) 0.0196(10) 0.0025(9) 0.0040(8) 0.0021(9)
C72 0.0247(13) 0.0546(16) 0.0370(14) -0.0031(12) 0.0094(10) -0.0044(11)
C73 0.0439(16) 0.0498(16) 0.0253(12) 0.0056(11) -0.0046(11) -0.0013(12)
C74 0.0373(14) 0.0320(12) 0.0278(12) 0.0068(10) 0.0108(10) 0.0116(10)
C75 0.0446(17) 0.0409(15) 0.0599(18) 0.0021(13) 0.0224(14) 0.0180(13)
C76 0.0524(18) 0.0282(13) 0.0594(18) 0.0109(12) 0.0219(14) 0.0092(12)
C77 0.0354(13) 0.0191(10) 0.0307(12) 0.0010(9) 0.0024(10) 0.0004(9)
C78 0.0246(11) 0.0219(10) 0.0214(10) 0.0016(8) 0.0007(8) 0.0030(8)
C79 0.0177(10) 0.0197(10) 0.0115(9) -0.0003(7) 0.0037(7) -0.0001(7)
C80 0.0149(10) 0.0216(10) 0.0101(8) 0.0006(7) 0.0007(7) 0.0022(7)
C81 0.0136(10) 0.0204(10) 0.0093(8) -0.0011(7) 0.0016(7) 0.0014(7)
C82 0.0113(9) 0.0229(10) 0.0142(9) -0.0032(7) -0.0005(7) 0.0008(7)
C83 0.0164(10) 0.0205(10) 0.0159(9) -0.0020(7) 0.0027(7) 0.0005(8)
C84 0.0141(10) 0.0227(10) 0.0297(11) -0.0030(8) 0.0003(8) -0.0017(8)
C85 0.0187(11) 0.0189(10) 0.0307(11) -0.0047(8) -0.0014(8) -0.0022(8)
C86 0.0201(11) 0.0118(9) 0.0252(10) -0.0025(7) -0.0013(8) 0.0013(7)
C87 0.0220(11) 0.0144(9) 0.0242(10) -0.0009(8) -0.0050(8) 0.0003(8)
C88 0.0253(11) 0.0113(9) 0.0225(10) -0.0006(7) -0.0013(8) -0.0014(8)
C89 0.0308(12) 0.0139(9) 0.0226(10) 0.0003(8) -0.0010(9) -0.0006(8)
C90 0.0353(13) 0.0125(9) 0.0259(11) 0.0001(8) 0.0048(9) -0.0033(8)
C91 0.0431(14) 0.0218(11) 0.0257(11) 0.0013(9) 0.0048(10) -0.0008(10)
C92 0.0509(16) 0.0247(11) 0.0284(12) 0.0007(9) 0.0133(11) -0.0011(10)
C93 0.0389(14) 0.0182(10) 0.0417(14) -0.0011(9) 0.0211(11) -0.0010(9)
C94 0.0298(13) 0.0169(10) 0.0385(13) -0.0012(9) 0.0111(10) -0.0018(9)
C95 0.0292(12) 0.0121(9) 0.0292(11) -0.0010(8) 0.0064(9) -0.0029(8)
C96 0.0235(11) 0.0132(9) 0.0281(11) -0.0015(8) 0.0035(8) -0.0006(8)
C97 0.0222(11) 0.0118(9) 0.0232(10) -0.0018(7) 0.0005(8) -0.0006(7)
C98 0.0204(11) 0.0141(9) 0.0222(10) -0.0010(7) -0.0014(8) 0.0013(7)
C99 0.0221(11) 0.0124(9) 0.0218(10) -0.0007(7) -0.0007(8) 0.0021(7)
C100 0.0228(11) 0.0203(10) 0.0219(10) 0.0040(8) 0.0008(8) 0.0056(8)
C101 0.0242(11) 0.0230(10) 0.0168(9) 0.0038(8) -0.0001(8) 0.0046(8)
C102 0.0162(10) 0.0209(10) 0.0141(9) 0.0004(7) 0.0036(7) 0.0032(8)
C103 0.0147(10) 0.0235(10) 0.0107(8) 0.0000(7) -0.0002(7) 0.0041(8)
C104 0.0121(9) 0.0231(10) 0.0091(8) -0.0010(7) 0.0021(7) 0.0010(7)
C105 0.0155(10) 0.0239(10) 0.0102(8) -0.0016(7) 0.0021(7) -0.0003(8)
C106 0.0165(10) 0.0228(10) 0.0114(9) -0.0017(7) 0.0029(7) -0.0023(8)
C107 0.0222(11) 0.0257(11) 0.0202(10) -0.0028(8) 0.0010(8) -0.0056(8)
C108 0.0325(13) 0.0221(11) 0.0303(12) -0.0040(9) 0.0019(9) -0.0079(9)
C109 0.0196(11) 0.0169(9) 0.0147(9) -0.0011(7) -0.0002(8) 0.0023(7)
C110 0.0239(11) 0.0202(10) 0.0169(9) -0.0009(8) -0.0014(8) 0.0052(8)
Si5 0.0197(3) 0.0212(3) 0.0159(3) -0.0006(2) -0.0055(2) 0.0049(2)
C111 0.0252(12) 0.0339(12) 0.0252(11) 0.0008(9) -0.0011(9) 0.0077(9)
C112 0.0258(14) 0.0630(19) 0.0509(16) -0.0125(14) -0.0072(12) 0.0196(13)
C113 0.0401(15) 0.0473(15) 0.0349(13) -0.0149(12) -0.0062(11) 0.0158(12)
C114 0.0213(12) 0.0425(13) 0.0247(11) 0.0097(10) -0.0048(9) 0.0054(10)
C115 0.061(2) 0.0293(13) 0.0577(18) 0.0120(12) 0.0193(15) 0.0057(13)
C116 0.0344(15) 0.0561(17) 0.0279(12) -0.0059(11) 0.0062(10) -0.0062(12)
C117 0.0362(15) 0.0292(12) 0.0462(15) -0.0064(11) -0.0234(12) 0.0069(10)
C118 0.0504(19) 0.0406(16) 0.075(2) -0.0050(15) 0.0221(16) -0.0112(13)
C119 0.117(3) 0.0275(14) 0.0425(16) -0.0083(12) 0.0210(18) 0.0024(16)
C120 0.0374(13) 0.0189(10) 0.0205(10) -0.0005(8) -0.0009(9) -0.0008(9)
C121 0.0389(14) 0.0246(11) 0.0244(11) -0.0010(9) -0.0019(10) 0.0007(10)
Si6 0.0405(4) 0.0321(3) 0.0243(3) 0.0011(2) -0.0074(3) 0.0069(3)
C122 0.0320(14) 0.0379(13) 0.0337(13) 0.0035(10) -0.0015(10) 0.0042(10)
C123 0.0441(16) 0.0404(14) 0.0391(14) -0.0044(11) 0.0061(12) 0.0061(12)
C124 0.0531(18) 0.0465(16) 0.0413(15) 0.0059(12) 0.0097(13) 0.0078(13)
C125 0.0533(17) 0.0391(14) 0.0262(12) 0.0058(10) 0.0050(11) 0.0151(12)
C126 0.086(2) 0.0366(14) 0.0259(13) 0.0026(11) -0.0064(13) 0.0177(14)
C127 0.076(3) 0.081(3) 0.067(2) 0.036(2) 0.036(2) 0.041(2)
C128 0.0577(19) 0.0432(15) 0.0363(14) -0.0049(12) -0.0185(13) 0.0116(13)
C129 0.090(3) 0.0396(16) 0.0528(18) -0.0020(14) -0.0197(17) -0.0011(16)
C130 0.073(2) 0.065(2) 0.062(2) -0.0300(17) -0.0310(18) 0.0300(18)
C131 0.0206(11) 0.0198(10) 0.0315(11) -0.0059(8) 0.0059(9) 0.0016(8)
C132 0.0230(12) 0.0255(11) 0.0379(13) -0.0095(9) 0.0038(10) 0.0021(9)
Si7 0.0254(3) 0.0336(3) 0.0392(4) -0.0173(3) -0.0058(3) 0.0033(3)
C133 0.045(5) 0.053(7) 0.068(8) -0.041(6) 0.000(6) 0.001(4)
C134 0.046(6) 0.064(11) 0.082(10) -0.042(7) -0.005(5) -0.005(6)
C135 0.051(4) 0.046(4) 0.082(5) -0.037(4) 0.003(3) 0.011(3)
C136 0.0246(14) 0.0451(15) 0.0607(18) -0.0128(13) -0.0038(12) -0.0056(11)
C137 0.050(2) 0.062(2) 0.078(2) 0.0005(18) 0.0017(17) -0.0200(16)
C138 0.0295(15) 0.065(2) 0.065(2) -0.0228(16) 0.0147(13) -0.0010(13)
C139 0.066(2) 0.0463(16) 0.0332(14) -0.0074(12) -0.0117(13) 0.0042(14)
C140 0.110(3) 0.079(3) 0.049(2) 0.0069(18) 0.021(2) -0.008(2)
C141 0.111(4) 0.079(3) 0.069(2) -0.005(2) -0.051(2) 0.014(2)
C142 0.0194(11) 0.0240(10) 0.0140(9) -0.0023(8) 0.0006(8) -0.0020(8)
C143 0.0221(12) 0.0280(11) 0.0197(10) -0.0012(8) -0.0034(8) -0.0013(8)
Si8 0.0206(3) 0.0337(3) 0.0228(3) -0.0017(2) -0.0083(2) 0.0011(2)
C144 0.0217(12) 0.0465(14) 0.0197(11) 0.0058(9) -0.0054(8) -0.0084(10)
C145 0.0344(16) 0.074(2) 0.0460(16) 0.0284(15) -0.0048(12) -0.0164(14)
C146 0.0301(14) 0.0544(16) 0.0274(12) -0.0075(11) 0.0009(10) -0.0042(11)
C147 0.0270(13) 0.0390(13) 0.0272(12) 0.0021(10) 0.0004(9) 0.0003(10)
C148 0.0276(14) 0.0451(15) 0.0433(15) 0.0043(12) 0.0002(11) -0.0037(11)
C149 0.0454(17) 0.073(2) 0.0329(14) -0.0033(14) 0.0074(12) -0.0046(15)
C150 0.062(2) 0.0380(15) 0.0475(16) -0.0051(12) -0.0241(14) 0.0130(13)
C151 0.089(3) 0.0344(17) 0.179(5) -0.001(2) -0.083(3) 0.0080(18)
C152 0.054(2) 0.0482(17) 0.071(2) -0.0001(15) -0.0222(16) 0.0178(15)
C153 0.0453(15) 0.0212(11) 0.0332(12) 0.0071(9) 0.0018(11) -0.0090(10)
C154 0.0308(13) 0.0263(11) 0.0227(10) 0.0052(9) 0.0025(9) -0.0065(9)
C155 0.0224(11) 0.0222(10) 0.0133(9) 0.0022(7) -0.0022(8) -0.0026(8)
C156 0.0161(10) 0.0241(10) 0.0103(9) 0.0020(7) -0.0009(7) -0.0024(8)
C157 0.0147(10) 0.0210(10) 0.0097(8) 0.0008(7) -0.0007(7) -0.0006(7)
C158 0.0137(10) 0.0227(10) 0.0122(9) -0.0020(7) 0.0008(7) 0.0014(7)
C159 0.0150(10) 0.0191(10) 0.0148(9) -0.0012(7) -0.0016(7) 0.0016(7)
C160 0.0192(11) 0.0213(10) 0.0178(9) -0.0043(8) 0.0018(8) 0.0004(8)
C161 0.0189(11) 0.0175(9) 0.0223(10) -0.0049(8) 0.0026(8) 0.0020(8)
C162 0.0188(10) 0.0111(9) 0.0208(10) -0.0006(7) 0.0017(8) -0.0001(7)
C163 0.0174(10) 0.0132(9) 0.0199(10) -0.0003(7) 0.0055(8) 0.0004(7)
C164 0.0180(10) 0.0129(9) 0.0206(10) 0.0017(7) 0.0029(8) 0.0010(7)
C165 0.0189(11) 0.0132(9) 0.0235(10) 0.0024(7) 0.0023(8) -0.0007(7)
C166 0.0248(11) 0.0156(9) 0.0237(10) 0.0036(8) -0.0008(8) -0.0012(8)
C167 0.0261(12) 0.0230(11) 0.0303(12) 0.0047(9) -0.0031(9) -0.0032(9)
C168 0.0325(13) 0.0329(12) 0.0339(13) 0.0090(10) -0.0116(10) -0.0060(10)
C169 0.0441(15) 0.0373(13) 0.0243(11) 0.0056(10) -0.0060(10) -0.0062(11)
C170 0.0380(14) 0.0333(12) 0.0203(11) 0.0035(9) 0.0010(9) -0.0015(10)
C171 0.0312(12) 0.0185(10) 0.0207(10) 0.0022(8) 0.0014(9) -0.0016(8)
C172 0.0257(12) 0.0181(10) 0.0212(10) 0.0017(8) 0.0059(8) 0.0011(8)
C173 0.0219(11) 0.0143(9) 0.0211(10) 0.0010(7) 0.0061(8) -0.0005(7)
C174 0.0170(10) 0.0175(9) 0.0246(10) 0.0021(8) 0.0077(8) 0.0017(7)
C175 0.0181(10) 0.0125(9) 0.0249(10) 0.0018(7) 0.0037(8) 0.0003(7)
C176 0.0156(10) 0.0185(10) 0.0298(11) 0.0027(8) 0.0048(8) -0.0017(8)
C177 0.0119(10) 0.0215(10) 0.0300(11) 0.0013(8) 0.0015(8) -0.0015(8)
C178 0.0144(10) 0.0190(9) 0.0160(9) 0.0014(7) -0.0012(7) -0.0006(7)
C179 0.0131(10) 0.0207(10) 0.0141(9) 0.0014(7) 0.0017(7) 0.0007(7)
C180 0.0143(10) 0.0182(9) 0.0108(8) 0.0007(7) -0.0013(7) 0.0000(7)
C181 0.0190(10) 0.0201(10) 0.0102(8) 0.0000(7) -0.0002(7) 0.0013(8)
C182 0.0238(11) 0.0190(10) 0.0126(9) 0.0002(7) -0.0012(8) -0.0005(8)
C183 0.0351(13) 0.0206(10) 0.0224(10) 0.0000(8) 0.0037(9) 0.0031(9)
C184 0.0496(15) 0.0171(10) 0.0310(12) 0.0027(9) 0.0019(11) 0.0015(10)
C185 0.0214(11) 0.0243(10) 0.0141(9) 0.0041(8) 0.0011(8) -0.0042(8)
C186 0.0235(12) 0.0292(11) 0.0182(10) 0.0047(8) 0.0031(8) -0.0041(9)
Si9 0.0183(3) 0.0341(3) 0.0183(3) 0.0059(2) 0.0064(2) 0.0000(2)
C187 0.0192(11) 0.0403(13) 0.0196(10) 0.0018(9) 0.0055(8) -0.0014(9)
C188 0.0364(15) 0.0488(15) 0.0322(13) -0.0038(11) -0.0003(11) -0.0076(12)
C189 0.0267(13) 0.0422(14) 0.0243(11) 0.0081(10) 0.0009(9) -0.0014(10)
C190 0.0235(12) 0.0453(14) 0.0229(11) 0.0075(10) 0.0007(9) -0.0044(10)
C191 0.0226(13) 0.0508(16) 0.0567(17) 0.0010(13) 0.0041(12) -0.0041(11)
C192 0.077(2) 0.100(3) 0.0288(15) 0.0154(16) -0.0150(15) -0.048(2)
C193 0.0371(15) 0.0395(14) 0.0347(13) 0.0095(11) 0.0102(11) 0.0111(11)
C194 0.0431(17) 0.0466(17) 0.070(2) 0.0036(15) 0.0238(15) 0.0128(13)
C195 0.0520(19) 0.0366(15) 0.094(3) 0.0229(16) 0.0352(18) 0.0094(13)
C196 0.0165(10) 0.0181(9) 0.0237(10) 0.0036(8) -0.0025(8) 0.0010(8)
C197 0.0199(11) 0.0199(10) 0.0273(11) 0.0042(8) -0.0008(9) 0.0017(8)
Si10 0.0177(3) 0.0167(3) 0.0271(3) 0.0034(2) 0.0063(2) -0.0001(2)
C198 0.0376(14) 0.0229(11) 0.0296(12) 0.0021(9) 0.0035(10) 0.0007(9)
C199 0.0617(19) 0.0363(14) 0.0398(15) -0.0003(11) -0.0157(13) 0.0061(13)
C200 0.060(2) 0.0538(18) 0.0406(15) -0.0092(13) 0.0202(14) -0.0018(14)
C201 0.0346(14) 0.0202(11) 0.0370(13) 0.0040(9) 0.0067(10) 0.0002(9)
C202 0.056(2) 0.0354(15) 0.101(3) 0.0272(17) 0.0324(19) -0.0028(14)
C203 0.0506(18) 0.0269(13) 0.072(2) 0.0142(13) 0.0030(15) 0.0122(12)
C204 0.0146(11) 0.0259(11) 0.0378(12) -0.0002(9) 0.0060(9) -0.0014(8)
C205 0.0232(13) 0.0362(13) 0.0445(14) -0.0037(11) -0.0008(10) -0.0018(10)
C206 0.0237(12) 0.0291(12) 0.0434(14) 0.0031(10) -0.0008(10) 0.0053(9)
C207 0.0306(12) 0.0258(11) 0.0186(10) 0.0023(8) 0.0033(9) 0.0002(9)
C208 0.0302(13) 0.0322(12) 0.0203(10) -0.0001(9) 0.0047(9) 0.0006(9)
Si11 0.0275(3) 0.0278(3) 0.0187(3) -0.0003(2) 0.0067(2) 0.0016(2)
C209 0.0282(13) 0.0384(13) 0.0251(11) 0.0001(10) 0.0025(9) 0.0038(10)
C210 0.0434(17) 0.0559(18) 0.0533(17) 0.0222(14) -0.0065(13) -0.0014(13)
C211 0.0462(18) 0.0611(19) 0.0455(16) -0.0136(14) -0.0125(13) 0.0080(14)
C212 0.0316(13) 0.0327(12) 0.0289(12) -0.0051(9) -0.0008(10) 0.0044(10)
C213 0.0387(16) 0.0528(17) 0.0435(15) -0.0152(13) -0.0075(12) 0.0090(13)
C214 0.0471(16) 0.0446(15) 0.0317(13) -0.0118(11) 0.0017(11) 0.0085(12)
C215 0.0377(14) 0.0286(12) 0.0342(13) 0.0002(10) 0.0124(10) -0.0001(10)
C216 0.0398(15) 0.0344(13) 0.0479(15) 0.0043(11) 0.0180(12) -0.0014(11)
C217 0.0464(17) 0.0369(14) 0.0462(15) 0.0065(12) 0.0133(12) 0.0092(12)
C218 0.0251(11) 0.0152(9) 0.0149(9) 0.0016(7) 0.0011(8) 0.0036(8)
C219 0.0280(12) 0.0184(10) 0.0177(10) 0.0023(8) 0.0037(8) 0.0049(8)
Si12 0.0239(3) 0.0250(3) 0.0144(3) 0.0007(2) 0.0050(2) 0.0105(2)
C220 0.0318(13) 0.0315(12) 0.0200(10) -0.0012(9) 0.0006(9) 0.0136(10)
C221 0.0496(16) 0.0377(14) 0.0272(12) 0.0091(10) 0.0006(11) 0.0147(12)
C222 0.0412(16) 0.0539(16) 0.0310(13) -0.0006(11) 0.0017(11) 0.0292(13)
C223 0.0353(14) 0.0449(14) 0.0216(11) -0.0125(10) 0.0006(9) 0.0138(11)
C224 0.076(2) 0.0327(14) 0.0490(17) -0.0137(12) -0.0203(15) 0.0052(14)
C225 0.0386(15) 0.0636(18) 0.0248(12) 0.0016(12) -0.0033(10) 0.0004(13)
C226 0.0296(13) 0.0391(13) 0.0256(11) 0.0068(10) 0.0096(9) 0.0062(10)
C227 0.0442(17) 0.0425(16) 0.072(2) 0.0336(15) 0.0091(15) 0.0056(13)
C228 0.0428(16) 0.0397(14) 0.0464(16) -0.0010(12) 0.0059(12) -0.0016(12)
C229 0.070(2) 0.0277(13) 0.0408(15) -0.0065(11) 0.0318(15) -0.0098(13)
C230 0.0655(19) 0.0252(12) 0.0272(12) -0.0012(9) 0.0076(12) -0.0100(12)
C231 0.0463(15) 0.0150(10) 0.0270(11) -0.0023(8) 0.0086(10) -0.0069(9)
C232 0.0433(14) 0.0147(10) 0.0238(11) 0.0005(8) -0.0027(10) -0.0066(9)
C233 0.0314(12) 0.0119(9) 0.0218(10) 0.0004(7) -0.0031(9) -0.0028(8)
C234 0.0285(12) 0.0141(9) 0.0256(11) 0.0003(8) -0.0085(9) -0.0012(8)
C235 0.0240(11) 0.0133(9) 0.0250(10) -0.0017(8) -0.0030(8) 0.0000(8)
C236 0.0212(11) 0.0206(10) 0.0356(12) -0.0044(9) -0.0077(9) -0.0017(8)
C237 0.0153(11) 0.0227(11) 0.0374(12) -0.0026(9) -0.0022(9) -0.0017(8)
C238 0.0163(10) 0.0221(10) 0.0196(10) -0.0014(8) 0.0027(8) -0.0012(8)
C239 0.0112(10) 0.0234(10) 0.0175(9) -0.0010(8) 0.0000(7) 0.0006(7)
C240 0.0140(10) 0.0218(10) 0.0113(8) -0.0005(7) 0.0023(7) 0.0002(7)
C241 0.0161(10) 0.0223(10) 0.0108(9) 0.0004(7) 0.0019(7) 0.0027(8)
C242 0.0183(10) 0.0223(10) 0.0123(9) -0.0005(7) 0.0035(7) -0.0002(8)
C243 0.0288(12) 0.0217(10) 0.0219(10) 0.0003(8) 0.0008(8) 0.0034(9)
C244 0.0408(14) 0.0217(11) 0.0319(12) -0.0001(9) 0.0005(10) 0.0011(10)
C245 0.0396(14) 0.0226(11) 0.0335(12) -0.0045(9) -0.0002(10) -0.0079(10)
C246 0.0253(12) 0.0300(12) 0.0203(10) -0.0049(9) -0.0006(8) -0.0059(9)
C247 0.0192(11) 0.0231(10) 0.0129(9) -0.0020(7) 0.0029(7) -0.0007(8)
C248 0.0160(10) 0.0273(10) 0.0105(9) -0.0033(7) 0.0005(7) 0.0000(8)
C249 0.0154(10) 0.0237(10) 0.0100(8) -0.0007(7) 0.0014(7) 0.0017(8)
C250 0.0172(10) 0.0260(10) 0.0118(9) -0.0004(8) -0.0002(7) 0.0037(8)
C251 0.0175(10) 0.0230(10) 0.0163(9) 0.0022(8) 0.0036(7) 0.0034(8)
C252 0.0266(12) 0.0244(11) 0.0187(10) 0.0041(8) 0.0016(8) 0.0031(9)
C253 0.0251(12) 0.0208(10) 0.0227(10) 0.0049(8) -0.0009(8) 0.0034(8)
C254 0.0227(11) 0.0124(9) 0.0228(10) -0.0001(7) -0.0017(8) 0.0012(8)
C255 0.0231(11) 0.0143(9) 0.0226(10) 0.0002(8) -0.0027(8) 0.0005(8)
C256 0.0261(11) 0.0123(9) 0.0234(10) -0.0004(8) 0.0005(8) -0.0016(8)
C257 0.0282(12) 0.0135(9) 0.0301(11) -0.0007(8) 0.0033(9) -0.0009(8)
C258 0.0379(13) 0.0140(10) 0.0308(12) -0.0018(8) 0.0104(10) -0.0040(9)
C259 0.0400(15) 0.0196(11) 0.0450(14) -0.0027(10) 0.0163(11) -0.0025(10)
C260 0.0540(18) 0.0258(12) 0.0473(16) -0.0040(11) 0.0255(14) -0.0040(11)
C261 0.0524(16) 0.0221(11) 0.0197(11) 0.0005(8) -0.0019(11) -0.0075(10)
C262 0.0616(18) 0.0302(12) 0.0219(12) 0.0026(9) -0.0080(12) -0.0114(12)
Si13 0.0516(4) 0.0312(3) 0.0219(3) 0.0012(2) -0.0091(3) -0.0054(3)
C263 0.077(2) 0.0375(15) 0.0345(14) 0.0007(11) -0.0246(14) 0.0011(14)
C264 0.0515(18) 0.0361(14) 0.0572(18) 0.0002(13) -0.0173(14) -0.0007(12)
C265 0.153(4) 0.0409(17) 0.0351(16) -0.0042(13) 0.018(2) 0.012(2)
C266 0.0501(16) 0.0298(12) 0.0300(12) 0.0014(10) -0.0006(11) 0.0045(11)
C267 0.057(2) 0.0517(18) 0.0553(18) 0.0179(14) 0.0132(15) 0.0024(14)
C268 0.078(2) 0.0380(15) 0.0371(15) 0.0054(12) -0.0121(14) 0.0045(14)
C269 0.0451(19) 0.090(3) 0.0561(19) -0.0129(18) 0.0069(15) -0.0142(17)
C270 0.052(3) 0.121(4) 0.150(5) -0.046(4) -0.019(3) 0.027(3)
C271 0.054(2) 0.123(4) 0.071(2) -0.029(2) 0.0232(19) 0.006(2)
C272 0.0193(11) 0.0192(9) 0.0167(9) -0.0010(7) 0.0021(8) 0.0025(8)
C273 0.0235(11) 0.0220(10) 0.0192(10) -0.0009(8) -0.0012(8) 0.0043(8)
Si14 0.0232(3) 0.0347(3) 0.0177(3) -0.0055(2) -0.0061(2) 0.0125(2)
C274 0.020(3) 0.047(4) 0.033(3) -0.014(3) -0.005(2) 0.006(2)
C275 0.038(3) 0.039(3) 0.067(5) -0.005(3) 0.009(3) -0.008(2)
C276 0.034(4) 0.062(5) 0.078(5) -0.046(4) -0.005(3) 0.010(3)
C277 0.030(4) 0.056(9) 0.024(4) 0.004(6) -0.006(3) 0.004(6)
C278 0.052(7) 0.080(11) 0.034(7) -0.028(7) 0.026(5) -0.010(7)
C279 0.053(7) 0.052(7) 0.083(8) 0.033(6) 0.035(6) 0.009(6)
C280 0.0241(12) 0.0407(13) 0.0219(11) -0.0029(9) 0.0000(9) 0.0073(10)
C281 0.0273(14) 0.071(2) 0.0389(14) -0.0151(13) -0.0053(11) 0.0218(13)
C282 0.0408(16) 0.0524(16) 0.0332(13) -0.0164(12) -0.0002(11) 0.0104(12)
C283 0.0215(11) 0.0272(11) 0.0144(9) -0.0037(8) -0.0006(8) -0.0002(8)
C284 0.0245(12) 0.0326(12) 0.0195(10) -0.0054(9) -0.0034(9) 0.0006(9)
Si15 0.0221(3) 0.0583(4) 0.0296(3) -0.0181(3) -0.0104(3) 0.0094(3)
C285 0.065(2) 0.0503(18) 0.061(2) -0.0022(15) -0.0169(16) 0.0150(16)
C286 0.085(3) 0.052(2) 0.073(2) 0.0171(17) -0.022(2) -0.0120(18)
C287 0.127(4) 0.076(3) 0.126(4) -0.021(3) -0.075(4) 0.050(3)
C288 0.0345(16) 0.071(2) 0.0556(18) -0.0065(15) -0.0004(13) 0.0028(14)
C289 0.065(3) 0.153(5) 0.060(2) -0.027(3) 0.0147(19) -0.030(3)
C290 0.171(6) 0.051(2) 0.156(5) -0.002(3) 0.122(5) -0.009(3)
C291 0.0202(11) 0.0346(12) 0.0191(10) -0.0007(9) -0.0054(8) -0.0020(9)
C292 0.0345(15) 0.072(2) 0.0373(14) 0.0114(14) -0.0047(11) -0.0115(14)
C293 0.0417(16) 0.0413(15) 0.0439(15) -0.0095(12) -0.0103(12) 0.0051(12)
C294 0.0263(12) 0.0164(10) 0.0359(12) -0.0037(9) 0.0118(10) 0.0008(8)
C295 0.0210(12) 0.0238(11) 0.0374(13) -0.0039(9) 0.0042(10) 0.0013(8)
Si16 0.0285(3) 0.0243(3) 0.0322(3) -0.0092(2) 0.0008(3) 0.0007(2)
C296 0.054(7) 0.048(10) 0.060(9) -0.030(7) 0.007(7) -0.001(8)
C297 0.077(4) 0.059(4) 0.086(4) -0.043(3) 0.038(3) -0.005(3)
C298 0.083(3) 0.061(2) 0.070(2) -0.0384(18) -0.0067(19) -0.0116(19)
C299 0.066(2) 0.0380(14) 0.0301(13) -0.0042(11) -0.0054(13) -0.0046(13)
C300 0.115(3) 0.0506(19) 0.0469(18) 0.0018(15) 0.029(2) -0.018(2)
C301 0.124(4) 0.058(2) 0.063(2) 0.0089(18) -0.047(2) 0.001(2)
C302 0.0247(13) 0.0352(13) 0.0401(13) -0.0048(10) -0.0019(10) -0.0008(10)
C303 0.0276(14) 0.0512(16) 0.0534(17) -0.0155(13) 0.0088(12) 0.0018(12)
C304 0.0368(16) 0.0478(16) 0.0513(17) 0.0088(13) -0.0034(12) -0.0095(12)
C305 0.070(6) 0.078(7) 0.089(7) -0.057(6) 0.021(5) 0.006(5)
C307 0.076(9) 0.054(10) 0.075(11) -0.044(8) -0.006(8) -0.014(7)
C306 0.063(7) 0.052(7) 0.060(8) -0.031(6) 0.002(6) 0.001(5)
C308 0.035(5) 0.032(6) 0.029(4) 0.009(4) 0.001(3) 0.015(4)
C310 0.097(9) 0.022(3) 0.060(5) 0.001(3) 0.042(5) -0.003(4)
C313 0.065(8) 0.032(5) 0.17(2) 0.013(8) 0.020(10) 0.001(4)
C309 0.031(4) 0.059(6) 0.032(4) 0.001(4) -0.009(3) -0.004(4)
C311 0.059(13) 0.033(7) 0.078(14) -0.019(9) -0.047(10) 0.022(8)
C312 0.17(2) 0.035(6) 0.040(6) -0.005(5) -0.027(10) 0.030(10)
C317 0.054(4) 0.036(5) 0.063(6) -0.026(4) 0.011(4) -0.004(4)
C319 0.098(9) 0.065(8) 0.104(10) -0.048(7) 0.017(7) 0.028(7)

loop_
_atom_type_symbol
_atom_type_description
_atom_type_scat_dispersion_real
_atom_type_scat_dispersion_imag
_atom_type_scat_source
C C 0.0181 0.0091 'International Tables Vol C Tables 4.2.6.8 and 6.1.1.4'
H H 0.0000 0.0000 'International Tables Vol C Tables 4.2.6.8 and 6.1.1.4'
Si Si 0.2541 0.3302 'International Tables Vol C Tables 4.2.6.8 and 6.1.1.4'

loop_
_geom_angle_atom_site_label_1
_geom_angle_atom_site_label_2
_geom_angle_atom_site_label_3
_geom_angle
C2 C1 C32 120.2(2)
C2 C1 H1 119.9
C32 C1 H1 119.9
C1 C2 C3 120.7(2)
C1 C2 H2 119.6
C3 C2 H2 119.6
C4 C3 C2 121.17(18)
C4 C3 C30 119.70(18)
C2 C3 C30 119.12(18)
C5 C4 C3 120.55(18)
C5 C4 C33 120.39(18)
C3 C4 C33 119.05(18)
C4 C5 C6 122.21(18)
C4 C5 C28 119.61(18)
C6 C5 C28 118.17(17)
C7 C6 C5 122.78(18)
C7 C6 H3 118.6
C5 C6 H3 118.6
C6 C7 C26 118.84(18)
C6 C7 C8 117.57(18)
C26 C7 C8 123.49(18)
C9 C8 C7 129.4(2)
C9 C8 H4 115.3
C7 C8 H4 115.3
C8 C9 C10 128.56(19)
C8 C9 H5 115.7
C10 C9 H5 115.7
C11 C10 C23 119.0(2)
C11 C10 C9 117.74(19)
C23 C10 C9 123.21(19)
C10 C11 C12 122.74(19)
C10 C11 H6 118.6
C12 C11 H6 118.6
C13 C12 C11 122.64(19)
C13 C12 C21 119.5(2)
C11 C12 C21 117.84(19)
C14 C13 C12 120.79(19)
C14 C13 C44 119.0(2)
C12 C13 C44 120.2(2)
C13 C14 C19 119.63(19)
C13 C14 C15 122.4(2)
C19 C14 C15 118.0(2)
C16 C15 C14 121.5(2)
C16 C15 H7 119.3
C14 C15 H7 119.3
C15 C16 C17 120.5(2)
C15 C16 H8 119.8
C17 C16 H8 119.8
C18 C17 C16 120.2(2)
C18 C17 H9 119.9
C16 C17 H9 119.9
C17 C18 C19 121.4(2)
C17 C18 H10 119.3
C19 C18 H10 119.3
C20 C19 C18 122.1(2)
C20 C19 C14 119.5(2)
C18 C19 C14 118.4(2)
C21 C20 C19 120.97(19)
C21 C20 C55 118.68(18)
C19 C20 C55 120.25(19)
C20 C21 C22 121.84(18)
C20 C21 C12 119.58(19)
C22 C21 C12 118.58(19)
C23 C22 C21 122.56(18)
C23 C22 H11 118.7
C21 C22 H11 118.7
C22 C23 C10 119.18(19)
C22 C23 C24 117.06(18)
C10 C23 C24 123.66(19)
C25 C24 C23 127.50(18)
C25 C24 H12 116.2
C23 C24 H12 116.2
C24 C25 C26 128.57(19)
C24 C25 H13 115.7
C26 C25 H13 115.7
C27 C26 C7 118.99(18)
C27 C26 C25 117.62(18)
C7 C26 C25 123.09(18)
C26 C27 C28 122.87(18)
C26 C27 H14 118.6
C28 C27 H14 118.6
C27 C28 C29 121.87(18)
C27 C28 C5 118.23(18)
C29 C28 C5 119.90(18)
C30 C29 C28 120.41(18)
C30 C29 C66 120.86(18)
C28 C29 C66 118.72(18)
C29 C30 C31 122.01(19)
C29 C30 C3 119.81(18)
C31 C30 C3 118.19(19)
C32 C31 C30 121.1(2)
C32 C31 H15 119.5
C30 C31 H15 119.5
C31 C32 C1 120.7(2)
C31 C32 H16 119.7
C1 C32 H16 119.7
C34 C33 C4 176.4(2)
C33 C34 Si1 173.83(18)
C34 Si1 C35 107.10(11)
C34 Si1 C41 106.52(9)
C35 Si1 C41 112.39(12)
C34 Si1 C38 108.20(10)
C35 Si1 C38 111.94(14)
C41 Si1 C38 110.40(12)
C37 C35 C36 108.4(3)
C37 C35 Si1 113.2(3)
C36 C35 Si1 112.98(19)
C37 C35 H17 107.3
C36 C35 H17 107.3
Si1 C35 H17 107.3
C35 C36 H18 109.5
C35 C36 H19 109.5
H18 C36 H19 109.5
C35 C36 H20 109.5
H18 C36 H20 109.5
H19 C36 H20 109.5
C35 C37 H21 109.5
C35 C37 H22 109.5
H21 C37 H22 109.5
C35 C37 H23 109.5
H21 C37 H23 109.5
H22 C37 H23 109.5
C40 C38 C39 110.1(3)
C40 C38 Si1 112.9(2)
C39 C38 Si1 113.12(19)
C40 C38 H24 106.8
C39 C38 H24 106.8
Si1 C38 H24 106.8
C38 C39 H25 109.5
C38 C39 H26 109.5
H25 C39 H26 109.5
C38 C39 H27 109.5
H25 C39 H27 109.5
H26 C39 H27 109.5
C38 C40 H28 109.5
C38 C40 H29 109.5
H28 C40 H29 109.5
C38 C40 H30 109.5
H28 C40 H30 109.5
H29 C40 H30 109.5
C43 C41 C42 110.7(2)
C43 C41 Si1 115.15(17)
C42 C41 Si1 111.14(16)
C43 C41 H31 106.4
C42 C41 H31 106.4
Si1 C41 H31 106.4
C41 C42 H32 109.5
C41 C42 H33 109.5
H32 C42 H33 109.5
C41 C42 H34 109.5
H32 C42 H34 109.5
H33 C42 H34 109.5
C41 C43 H35 109.5
C41 C43 H36 109.5
H35 C43 H36 109.5
C41 C43 H37 109.5
H35 C43 H37 109.5
H36 C43 H37 109.5
C45 C44 C13 178.5(3)
C44 C45 Si2 174.7(2)
C45 Si2 C46 105.39(12)
C45 Si2 C52 108.88(11)
C46 Si2 C52 116.44(13)
C45 Si2 C49 105.02(12)
C46 Si2 C49 110.49(13)
C52 Si2 C49 109.91(13)
C48 C46 C47 110.8(2)
C48 C46 Si2 113.6(2)
C47 C46 Si2 113.4(2)
C48 C46 H38 106.1
C47 C46 H38 106.1
Si2 C46 H38 106.1
C46 C47 H39 109.5
C46 C47 H40 109.5
H39 C47 H40 109.5
C46 C47 H41 109.5
H39 C47 H41 109.5
H40 C47 H41 109.5
C46 C48 H42 109.5
C46 C48 H43 109.5
H42 C48 H43 109.5
C46 C48 H44 109.5
H42 C48 H44 109.5
H43 C48 H44 109.5
C50 C49 C51 110.9(2)
C50 C49 Si2 110.1(2)
C51 C49 Si2 112.46(19)
C50 C49 H45 107.7
C51 C49 H45 107.7
Si2 C49 H45 107.7
C49 C50 H46 109.5
C49 C50 H47 109.5
H46 C50 H47 109.5
C49 C50 H48 109.5
H46 C50 H48 109.5
H47 C50 H48 109.5
C49 C51 H49 109.5
C49 C51 H50 109.5
H49 C51 H50 109.5
C49 C51 H51 109.5
H49 C51 H51 109.5
H50 C51 H51 109.5
C54 C52 C53 110.9(2)
C54 C52 Si2 112.92(19)
C53 C52 Si2 112.59(18)
C54 C52 H52 106.7
C53 C52 H52 106.7
Si2 C52 H52 106.7
C52 C53 H53 109.5
C52 C53 H54 109.5
H53 C53 H54 109.5
C52 C53 H55 109.5
H53 C53 H55 109.5
H54 C53 H55 109.5
C52 C54 H56 109.5
C52 C54 H57 109.5
H56 C54 H57 109.5
C52 C54 H58 109.5
H56 C54 H58 109.5
H57 C54 H58 109.5
C56 C55 C20 173.9(2)
C55 C56 Si3 168.39(19)
C56 Si3 C57 105.58(9)
C56 Si3 C63 108.19(10)
C57 Si3 C63 110.51(10)
C56 Si3 C60 104.82(10)
C57 Si3 C60 110.95(10)
C63 Si3 C60 116.06(10)
C58 C57 C59 110.14(18)
C58 C57 Si3 110.98(14)
C59 C57 Si3 111.49(15)
C58 C57 H59 108.0
C59 C57 H59 108.0
Si3 C57 H59 108.0
C57 C58 H60 109.5
C57 C58 H61 109.5
H60 C58 H61 109.5
C57 C58 H62 109.5
H60 C58 H62 109.5
H61 C58 H62 109.5
C57 C59 H63 109.5
C57 C59 H64 109.5
H63 C59 H64 109.5
C57 C59 H65 109.5
H63 C59 H65 109.5
H64 C59 H65 109.5
C62 C60 C61 110.43(19)
C62 C60 Si3 113.42(17)
C61 C60 Si3 114.06(16)
C62 C60 H66 106.1
C61 C60 H66 106.1
Si3 C60 H66 106.1
C60 C61 H67 109.5
C60 C61 H68 109.5
H67 C61 H68 109.5
C60 C61 H69 109.5
H67 C61 H69 109.5
H68 C61 H69 109.5
C60 C62 H70 109.5
C60 C62 H71 109.5
H70 C62 H71 109.5
C60 C62 H72 109.5
H70 C62 H72 109.5
H71 C62 H72 109.5
C64 C63 C65 111.0(2)
C64 C63 Si3 114.16(17)
C65 C63 Si3 113.39(16)
C64 C63 H73 105.8
C65 C63 H73 105.8
Si3 C63 H73 105.8
C63 C64 H74 109.5
C63 C64 H75 109.5
H74 C64 H75 109.5
C63 C64 H76 109.5
H74 C64 H76 109.5
H75 C64 H76 109.5
C63 C65 H77 109.5
C63 C65 H78 109.5
H77 C65 H78 109.5
C63 C65 H79 109.5
H77 C65 H79 109.5
H78 C65 H79 109.5
C67 C66 C29 177.4(2)
C66 C67 Si4 173.5(2)
C67 Si4 C71 103.97(10)
C67 Si4 C68 108.62(10)
C71 Si4 C68 110.36(10)
C67 Si4 C74 107.74(10)
C71 Si4 C74 112.22(11)
C68 Si4 C74 113.39(11)
C70 C68 C69 110.4(2)
C70 C68 Si4 110.99(15)
C69 C68 Si4 113.65(16)
C70 C68 H80 107.2
C69 C68 H80 107.2
Si4 C68 H80 107.2
C68 C69 H81 109.5
C68 C69 H82 109.5
H81 C69 H82 109.5
C68 C69 H83 109.5
H81 C69 H83 109.5
H82 C69 H83 109.5
C68 C70 H84 109.5
C68 C70 H85 109.5
H84 C70 H85 109.5
C68 C70 H86 109.5
H84 C70 H86 109.5
H85 C70 H86 109.5
C72 C71 C73 110.3(2)
C72 C71 Si4 114.35(16)
C73 C71 Si4 113.02(17)
C72 C71 H87 106.2
C73 C71 H87 106.2
Si4 C71 H87 106.2
C71 C72 H88 109.5
C71 C72 H89 109.5
H88 C72 H89 109.5
C71 C72 H90 109.5
H88 C72 H90 109.5
H89 C72 H90 109.5
C71 C73 H91 109.5
C71 C73 H92 109.5
H91 C73 H92 109.5
C71 C73 H93 109.5
H91 C73 H93 109.5
H92 C73 H93 109.5
C76 C74 C75 110.3(2)
C76 C74 Si4 114.32(18)
C75 C74 Si4 111.88(17)
C76 C74 H94 106.6
C75 C74 H94 106.6
Si4 C74 H94 106.6
C74 C75 H95 109.5
C74 C75 H96 109.5
H95 C75 H96 109.5
C74 C75 H97 109.5
H95 C75 H97 109.5
H96 C75 H97 109.5
C74 C76 H98 109.5
C74 C76 H99 109.5
H98 C76 H99 109.5
C74 C76 H100 109.5
H98 C76 H100 109.5
H99 C76 H100 109.5
C78 C77 C108 120.2(2)
C78 C77 H101 119.9
C108 C77 H101 119.9
C77 C78 C79 121.1(2)
C77 C78 H102 119.5
C79 C78 H102 119.5
C80 C79 C78 121.45(19)
C80 C79 C106 119.67(18)
C78 C79 C106 118.87(18)
C81 C80 C79 120.50(18)
C81 C80 C109 120.40(18)
C79 C80 C109 119.09(18)
C80 C81 C82 122.15(18)
C80 C81 C104 119.95(18)
C82 C81 C104 117.89(17)
C83 C82 C81 122.69(18)
C83 C82 H103 118.7
C81 C82 H103 118.7
C82 C83 C102 119.30(18)
C82 C83 C84 117.66(18)
C102 C83 C84 123.01(18)
C85 C84 C83 127.3(2)
C85 C84 H104 116.4
C83 C84 H104 116.4
C84 C85 C86 128.71(19)
C84 C85 H105 115.6
C86 C85 H105 115.6
C87 C86 C99 119.25(19)
C87 C86 C85 117.63(19)
C99 C86 C85 122.80(19)
C86 C87 C88 122.80(19)
C86 C87 H106 118.6
C88 C87 H106 118.6
C89 C88 C87 122.01(19)
C89 C88 C97 119.98(19)
C87 C88 C97 118.00(18)
C88 C89 C90 120.6(2)
C88 C89 C120 119.3(2)
C90 C89 C120 120.13(19)
C89 C90 C91 121.9(2)
C89 C90 C95 119.45(19)
C91 C90 C95 118.7(2)
C92 C91 C90 120.9(2)
C92 C91 H107 119.6
C90 C91 H107 119.6
C91 C92 C93 120.5(2)
C91 C92 H108 119.8
C93 C92 H108 119.8
C94 C93 C92 120.8(2)
C94 C93 H109 119.6
C92 C93 H109 119.6
C93 C94 C95 120.6(2)
C93 C94 H110 119.7
C95 C94 H110 119.7
C96 C95 C94 121.5(2)
C96 C95 C90 120.0(2)
C94 C95 C90 118.5(2)
C97 C96 C95 120.2(2)
C97 C96 C131 119.70(19)
C95 C96 C131 120.04(19)
C96 C97 C98 122.08(19)
C96 C97 C88 119.72(19)
C98 C97 C88 118.20(19)
C99 C98 C97 122.93(19)
C99 C98 H111 118.5
C97 C98 H111 118.5
C98 C99 C86 118.79(19)
C98 C99 C100 117.97(18)
C86 C99 C100 123.17(18)
C101 C100 C99 127.77(19)
C101 C100 H112 116.1
C99 C100 H112 116.1
C100 C101 C102 128.27(19)
C100 C101 H113 115.9
C102 C101 H113 115.9
C103 C102 C83 118.94(18)
C103 C102 C101 117.84(18)
C83 C102 C101 123.00(18)
C102 C103 C104 122.70(18)
C102 C103 H114 118.6
C104 C103 H114 118.6
C103 C104 C105 122.17(18)
C103 C104 C81 118.35(18)
C105 C104 C81 119.47(18)
C106 C105 C104 120.77(18)
C106 C105 C142 120.63(18)
C104 C105 C142 118.61(18)
C105 C106 C107 122.19(19)
C105 C106 C79 119.63(18)
C107 C106 C79 118.18(19)
C108 C107 C106 121.0(2)
C108 C107 H115 119.5
C106 C107 H115 119.5
C107 C108 C77 120.7(2)
C107 C108 H116 119.7
C77 C108 H116 119.7
C110 C109 C80 177.7(2)
C109 C110 Si5 174.74(18)
C110 Si5 C114 107.30(10)
C110 Si5 C111 106.69(10)
C114 Si5 C111 112.32(11)
C110 Si5 C117 107.82(10)
C114 Si5 C117 114.51(12)
C111 Si5 C117 107.82(12)
C112 C111 C113 110.7(2)
C112 C111 Si5 111.60(17)
C113 C111 Si5 115.69(17)
C112 C111 H117 106.0
C113 C111 H117 106.0
Si5 C111 H117 106.0
C111 C112 H118 109.5
C111 C112 H119 109.5
H118 C112 H119 109.5
C111 C112 H120 109.5
H118 C112 H120 109.5
H119 C112 H120 109.5
C111 C113 H121 109.5
C111 C113 H122 109.5
H121 C113 H122 109.5
C111 C113 H123 109.5
H121 C113 H123 109.5
H122 C113 H123 109.5
C116 C114 C115 108.5(2)
C116 C114 Si5 114.60(18)
C115 C114 Si5 112.87(18)
C116 C114 H124 106.8
C115 C114 H124 106.8
Si5 C114 H124 106.8
C114 C115 H125 109.5
C114 C115 H126 109.5
H125 C115 H126 109.5
C114 C115 H127 109.5
H125 C115 H127 109.5
H126 C115 H127 109.5
C114 C116 H128 109.5
C114 C116 H129 109.5
H128 C116 H129 109.5
C114 C116 H130 109.5
H128 C116 H130 109.5
H129 C116 H130 109.5
C119 C117 C118 108.2(2)
C119 C117 Si5 114.6(2)
C118 C117 Si5 111.49(19)
C119 C117 H131 107.4
C118 C117 H131 107.4
Si5 C117 H131 107.4
C117 C118 H132 109.5
C117 C118 H133 109.5
H132 C118 H133 109.5
C117 C118 H134 109.5
H132 C118 H134 109.5
H133 C118 H134 109.5
C117 C119 H135 109.5
C117 C119 H136 109.5
H135 C119 H136 109.5
C117 C119 H137 109.5
H135 C119 H137 109.5
H136 C119 H137 109.5
C121 C120 C89 177.0(2)
C120 C121 Si6 174.9(2)
C121 Si6 C128 109.15(11)
C121 Si6 C125 106.54(12)
C128 Si6 C125 112.16(13)
C121 Si6 C122 109.84(11)
C128 Si6 C122 108.86(13)
C125 Si6 C122 110.25(11)
C124 C122 C123 108.6(2)
C124 C122 Si6 113.30(18)
C123 C122 Si6 114.04(18)
C124 C122 H138 106.8
C123 C122 H138 106.8
Si6 C122 H138 106.8
C122 C123 H139 109.5
C122 C123 H140 109.5
H139 C123 H140 109.5
C122 C123 H141 109.5
H139 C123 H141 109.5
H140 C123 H141 109.5
C122 C124 H142 109.5
C122 C124 H143 109.5
H142 C124 H143 109.5
C122 C124 H144 109.5
H142 C124 H144 109.5
H143 C124 H144 109.5
C127 C125 C126 110.5(2)
C127 C125 Si6 115.9(2)
C126 C125 Si6 110.9(2)
C127 C125 H145 106.3
C126 C125 H145 106.3
Si6 C125 H145 106.3
C125 C126 H146 109.5
C125 C126 H147 109.5
H146 C126 H147 109.5
C125 C126 H148 109.5
H146 C126 H148 109.5
H147 C126 H148 109.5
C125 C127 H149 109.5
C125 C127 H150 109.5
H149 C127 H150 109.5
C125 C127 H151 109.5
H149 C127 H151 109.5
H150 C127 H151 109.5
C130 C128 C129 111.1(3)
C130 C128 Si6 111.3(2)
C129 C128 Si6 114.0(2)
C130 C128 H152 106.7
C129 C128 H152 106.7
Si6 C128 H152 106.7
C128 C129 H153 109.5
C128 C129 H154 109.5
H153 C129 H154 109.5
C128 C129 H155 109.5
H153 C129 H155 109.5
H154 C129 H155 109.5
C128 C130 H156 109.5
C128 C130 H157 109.5
H156 C130 H157 109.5
C128 C130 H158 109.5
H156 C130 H158 109.5
H157 C130 H158 109.5
C132 C131 C96 177.7(2)
C131 C132 Si7 173.2(2)
C132 Si7 C306 105.1(9)
C132 Si7 C139 108.25(12)
C306 Si7 C139 121.1(6)
C132 Si7 C136 106.55(12)
C306 Si7 C136 105.5(7)
C139 Si7 C136 109.39(14)
C132 Si7 C133 107.5(6)
C139 Si7 C133 108.2(6)
C136 Si7 C133 116.6(6)
C135 C133 C134 107.7(16)
C135 C133 Si7 115.2(11)
C134 C133 Si7 112.6(15)
C135 C133 H159 107.0
C134 C133 H159 107.0
Si7 C133 H159 107.0
C133 C134 H160 109.5
C133 C134 H161 109.5
H160 C134 H161 109.5
C133 C134 H162 109.5
H160 C134 H162 109.5
H161 C134 H162 109.5
C133 C135 H163 109.5
C133 C135 H164 109.5
H163 C135 H164 109.5
C133 C135 H165 109.5
H163 C135 H165 109.5
H164 C135 H165 109.5
C137 C136 C138 110.9(3)
C137 C136 Si7 112.1(2)
C138 C136 Si7 111.37(19)
C137 C136 H166 107.4
C138 C136 H166 107.4
Si7 C136 H166 107.4
C136 C137 H167 109.5
C136 C137 H168 109.5
H167 C137 H168 109.5
C136 C137 H169 109.5
H167 C137 H169 109.5
H168 C137 H169 109.5
C136 C138 H170 109.5
C136 C138 H171 109.5
H170 C138 H171 109.5
C136 C138 H172 109.5
H170 C138 H172 109.5
H171 C138 H172 109.5
C140 C139 C141 111.7(3)
C140 C139 Si7 114.7(3)
C141 C139 Si7 112.3(3)
C140 C139 H173 105.8
C141 C139 H173 105.8
Si7 C139 H173 105.8
C139 C140 H174 109.5
C139 C140 H175 109.5
H174 C140 H175 109.5
C139 C140 H176 109.5
H174 C140 H176 109.5
H175 C140 H176 109.5
C139 C141 H177 109.5
C139 C141 H178 109.5
H177 C141 H178 109.5
C139 C141 H179 109.5
H177 C141 H179 109.5
H178 C141 H179 109.5
C143 C142 C105 177.0(2)
C142 C143 Si8 175.4(2)
C143 Si8 C150 107.73(11)
C143 Si8 C144 108.42(10)
C150 Si8 C144 115.40(13)
C143 Si8 C147 103.64(10)
C150 Si8 C147 111.23(14)
C144 Si8 C147 109.70(11)
C146 C144 C145 110.0(2)
C146 C144 Si8 110.86(16)
C145 C144 Si8 113.72(19)
C146 C144 H180 107.3
C145 C144 H180 107.3
Si8 C144 H180 107.3
C144 C145 H181 109.5
C144 C145 H182 109.5
H181 C145 H182 109.5
C144 C145 H183 109.5
H181 C145 H183 109.5
H182 C145 H183 109.5
C144 C146 H184 109.5
C144 C146 H185 109.5
H184 C146 H185 109.5
C144 C146 H186 109.5
H184 C146 H186 109.5
H185 C146 H186 109.5
C148 C147 C149 110.8(2)
C148 C147 Si8 113.77(17)
C149 C147 Si8 112.07(19)
C148 C147 H187 106.6
C149 C147 H187 106.6
Si8 C147 H187 106.6
C147 C148 H188 109.5
C147 C148 H189 109.5
H188 C148 H189 109.5
C147 C148 H190 109.5
H188 C148 H190 109.5
H189 C148 H190 109.5
C147 C149 H191 109.5
C147 C149 H192 109.5
H191 C149 H192 109.5
C147 C149 H193 109.5
H191 C149 H193 109.5
H192 C149 H193 109.5
C152 C150 C151 109.3(3)
C152 C150 Si8 113.0(2)
C151 C150 Si8 113.3(3)
C152 C150 H422 106.9
C151 C150 H422 106.9
Si8 C150 H422 106.9
C150 C151 H423 109.5
C150 C151 H424 109.5
H423 C151 H424 109.5
C150 C151 H425 109.5
H423 C151 H425 109.5
H424 C151 H425 109.5
C150 C152 H426 109.5
C150 C152 H427 109.5
H426 C152 H427 109.5
C150 C152 H428 109.5
H426 C152 H428 109.5
H427 C152 H428 109.5
C154 C153 C184 120.9(2)
C154 C153 H201 119.5
C184 C153 H201 119.5
C153 C154 C155 120.7(2)
C153 C154 H202 119.6
C155 C154 H202 119.6
C156 C155 C154 122.1(2)
C156 C155 C182 119.60(18)
C154 C155 C182 118.28(19)
C155 C156 C157 120.60(18)
C155 C156 C185 121.22(18)
C157 C156 C185 118.17(18)
C158 C157 C156 121.65(18)
C158 C157 C180 118.56(17)
C156 C157 C180 119.77(18)
C159 C158 C157 122.78(18)
C159 C158 H203 118.6
C157 C158 H203 118.6
C158 C159 C178 118.79(18)
C158 C159 C160 117.38(18)
C178 C159 C160 123.62(18)
C161 C160 C159 128.05(18)
C161 C160 H204 116.0
C159 C160 H204 116.0
C160 C161 C162 127.03(18)
C160 C161 H205 116.5
C162 C161 H205 116.5
C163 C162 C175 119.14(18)
C163 C162 C161 117.66(18)
C175 C162 C161 123.15(18)
C162 C163 C164 122.48(18)
C162 C163 H206 118.8
C164 C163 H206 118.8
C165 C164 C163 121.78(18)
C165 C164 C173 119.90(18)
C163 C164 C173 118.32(18)
C166 C165 C164 120.09(18)
C166 C165 C196 120.60(19)
C164 C165 C196 119.17(18)
C165 C166 C167 121.4(2)
C165 C166 C171 119.97(19)
C167 C166 C171 118.59(19)
C168 C167 C166 120.8(2)
C168 C167 H207 119.6
C166 C167 H207 119.6
C167 C168 C169 120.6(2)
C167 C168 H208 119.7
C169 C168 H208 119.7
C170 C169 C168 120.6(2)
C170 C169 H209 119.7
C168 C169 H209 119.7
C169 C170 C171 120.9(2)
C169 C170 H210 119.6
C171 C170 H210 119.6
C172 C171 C170 121.4(2)
C172 C171 C166 120.05(19)
C170 C171 C166 118.5(2)
C171 C172 C173 119.99(19)
C171 C172 C207 120.01(19)
C173 C172 C207 120.0(2)
C172 C173 C174 121.85(18)
C172 C173 C164 119.99(19)
C174 C173 C164 118.15(18)
C175 C174 C173 122.43(18)
C175 C174 H211 118.8
C173 C174 H211 118.8
C174 C175 C162 119.33(19)
C174 C175 C176 117.89(18)
C162 C175 C176 122.71(18)
C177 C176 C175 127.73(19)
C177 C176 H212 116.1
C175 C176 H212 116.1
C176 C177 C178 127.87(19)
C176 C177 H213 116.1
C178 C177 H213 116.1
C179 C178 C159 119.26(18)
C179 C178 C177 118.22(18)
C159 C178 C177 122.36(18)
C178 C179 C180 122.57(18)
C178 C179 H214 118.7
C180 C179 H214 118.7
C181 C180 C179 122.24(18)
C181 C180 C157 119.76(18)
C179 C180 C157 117.98(17)
C182 C181 C180 120.31(18)
C182 C181 C218 119.55(18)
C180 C181 C218 120.14(18)
C181 C182 C183 121.06(19)
C181 C182 C155 119.95(18)
C183 C182 C155 119.00(19)
C184 C183 C182 120.7(2)
C184 C183 H215 119.6
C182 C183 H215 119.6
C183 C184 C153 120.3(2)
C183 C184 H216 119.8
C153 C184 H216 119.8
C186 C185 C156 175.9(2)
C185 C186 Si9 173.6(2)
C186 Si9 C187 109.24(10)
C186 Si9 C190 103.55(10)
C187 Si9 C190 111.03(10)
C186 Si9 C193 108.44(11)
C187 Si9 C193 112.78(11)
C190 Si9 C193 111.34(12)
C189 C187 C188 110.6(2)
C189 C187 Si9 111.48(16)
C188 C187 Si9 113.28(16)
C189 C187 H217 107.0
C188 C187 H217 107.0
Si9 C187 H217 107.0
C187 C188 H218 109.5
C187 C188 H219 109.5
H218 C188 H219 109.5
C187 C188 H220 109.5
H218 C188 H220 109.5
H219 C188 H220 109.5
C187 C189 H221 109.5
C187 C189 H222 109.5
H221 C189 H222 109.5
C187 C189 H223 109.5
H221 C189 H223 109.5
H222 C189 H223 109.5
C191 C190 C192 110.9(2)
C191 C190 Si9 113.08(18)
C192 C190 Si9 112.64(18)
C191 C190 H224 106.6
C192 C190 H224 106.6
Si9 C190 H224 106.6
C190 C191 H225 109.5
C190 C191 H226 109.5
H225 C191 H226 109.5
C190 C191 H227 109.5
H225 C191 H227 109.5
H226 C191 H227 109.5
C190 C192 H228 109.5
C190 C192 H229 109.5
H228 C192 H229 109.5
C190 C192 H230 109.5
H228 C192 H230 109.5
H229 C192 H230 109.5
C195 C193 C194 109.8(3)
C195 C193 Si9 114.67(19)
C194 C193 Si9 112.19(18)
C195 C193 H231 106.6
C194 C193 H231 106.6
Si9 C193 H231 106.6
C193 C194 H232 109.5
C193 C194 H233 109.5
H232 C194 H233 109.5
C193 C194 H234 109.5
H232 C194 H234 109.5
H233 C194 H234 109.5
C193 C195 H235 109.5
C193 C195 H236 109.5
H235 C195 H236 109.5
C193 C195 H237 109.5
H235 C195 H237 109.5
H236 C195 H237 109.5
C197 C196 C165 175.5(2)
C196 C197 Si10 171.66(19)
C197 Si10 C201 105.55(10)
C197 Si10 C198 107.48(10)
C201 Si10 C198 116.14(11)
C197 Si10 C204 106.95(10)
C201 Si10 C204 109.69(11)
C198 Si10 C204 110.51(11)
C199 C198 C200 111.2(2)
C199 C198 Si10 113.41(17)
C200 C198 Si10 114.06(19)
C199 C198 H238 105.8
C200 C198 H238 105.8
Si10 C198 H238 105.8
C198 C199 H239 109.5
C198 C199 H240 109.5
H239 C199 H240 109.5
C198 C199 H241 109.5
H239 C199 H241 109.5
H240 C199 H241 109.5
C198 C200 H242 109.5
C198 C200 H243 109.5
H242 C200 H243 109.5
C198 C200 H244 109.5
H242 C200 H244 109.5
H243 C200 H244 109.5
C203 C201 C202 110.1(2)
C203 C201 Si10 114.17(18)
C202 C201 Si10 113.52(18)
C203 C201 H245 106.1
C202 C201 H245 106.1
Si10 C201 H245 106.1
C201 C202 H246 109.5
C201 C202 H247 109.5
H246 C202 H247 109.5
C201 C202 H248 109.5
H246 C202 H248 109.5
H247 C202 H248 109.5
C201 C203 H249 109.5
C201 C203 H250 109.5
H249 C203 H250 109.5
C201 C203 H251 109.5
H249 C203 H251 109.5
H250 C203 H251 109.5
C206 C204 C205 110.5(2)
C206 C204 Si10 111.34(16)
C205 C204 Si10 112.11(16)
C206 C204 H252 107.5
C205 C204 H252 107.5
Si10 C204 H252 107.5
C204 C205 H253 109.5
C204 C205 H254 109.5
H253 C205 H254 109.5
C204 C205 H255 109.5
H253 C205 H255 109.5
H254 C205 H255 109.5
C204 C206 H256 109.5
C204 C206 H257 109.5
H256 C206 H257 109.5
C204 C206 H258 109.5
H256 C206 H258 109.5
H257 C206 H258 109.5
C208 C207 C172 177.0(3)
C207 C208 Si11 174.8(2)
C208 Si11 C212 106.54(11)
C208 Si11 C215 106.96(11)
C212 Si11 C215 115.00(11)
C208 Si11 C209 109.10(10)
C212 Si11 C209 109.63(11)
C215 Si11 C209 109.42(12)
C210 C209 C211 110.1(2)
C210 C209 Si11 112.70(18)
C211 C209 Si11 112.23(18)
C210 C209 H259 107.2
C211 C209 H259 107.2
Si11 C209 H259 107.2
C209 C210 H260 109.5
C209 C210 H261 109.5
H260 C210 H261 109.5
C209 C210 H262 109.5
H260 C210 H262 109.5
H261 C210 H262 109.5
C209 C211 H263 109.5
C209 C211 H264 109.5
H263 C211 H264 109.5
C209 C211 H265 109.5
H263 C211 H265 109.5
H264 C211 H265 109.5
C213 C212 C214 111.0(2)
C213 C212 Si11 115.70(17)
C214 C212 Si11 112.47(18)
C213 C212 H266 105.6
C214 C212 H266 105.6
Si11 C212 H266 105.6
C212 C213 H267 109.5
C212 C213 H268 109.5
H267 C213 H268 109.5
C212 C213 H269 109.5
H267 C213 H269 109.5
H268 C213 H269 109.5
C212 C214 H270 109.5
C212 C214 H271 109.5
H270 C214 H271 109.5
C212 C214 H272 109.5
H270 C214 H272 109.5
H271 C214 H272 109.5
C217 C215 C216 111.9(2)
C217 C215 Si11 111.70(18)
C216 C215 Si11 112.91(17)
C217 C215 H273 106.6
C216 C215 H273 106.6
Si11 C215 H273 106.6
C215 C216 H274 109.5
C215 C216 H275 109.5
H274 C216 H275 109.5
C215 C216 H276 109.5
H274 C216 H276 109.5
H275 C216 H276 109.5
C215 C217 H277 109.5
C215 C217 H278 109.5
H277 C217 H278 109.5
C215 C217 H279 109.5
H277 C217 H279 109.5
H278 C217 H279 109.5
C219 C218 C181 177.6(2)
C218 C219 Si12 173.97(19)
C219 Si12 C223 106.99(11)
C219 Si12 C220 107.28(10)
C223 Si12 C220 112.88(11)
C219 Si12 C226 108.96(10)
C223 Si12 C226 109.77(12)
C220 Si12 C226 110.80(11)
C221 C220 C222 111.4(2)
C221 C220 Si12 114.68(17)
C222 C220 Si12 110.17(15)
C221 C220 H280 106.7
C222 C220 H280 106.7
Si12 C220 H280 106.7
C220 C221 H281 109.5
C220 C221 H282 109.5
H281 C221 H282 109.5
C220 C221 H283 109.5
H281 C221 H283 109.5
H282 C221 H283 109.5
C220 C222 H284 109.5
C220 C222 H285 109.5
H284 C222 H285 109.5
C220 C222 H286 109.5
H284 C222 H286 109.5
H285 C222 H286 109.5
C224 C223 C225 109.6(2)
C224 C223 Si12 113.34(17)
C225 C223 Si12 112.41(18)
C224 C223 H287 107.0
C225 C223 H287 107.0
Si12 C223 H287 107.0
C223 C224 H288 109.5
C223 C224 H289 109.5
H288 C224 H289 109.5
C223 C224 H290 109.5
H288 C224 H290 109.5
H289 C224 H290 109.5
C223 C225 H291 109.5
C223 C225 H292 109.5
H291 C225 H292 109.5
C223 C225 H293 109.5
H291 C225 H293 109.5
H292 C225 H293 109.5
C228 C226 C227 108.7(2)
C228 C226 Si12 114.46(18)
C227 C226 Si12 112.52(17)
C228 C226 H294 106.9
C227 C226 H294 106.9
Si12 C226 H294 106.9
C226 C227 H295 109.5
C226 C227 H296 109.5
H295 C227 H296 109.5
C226 C227 H297 109.5
H295 C227 H297 109.5
H296 C227 H297 109.5
C226 C228 H298 109.5
C226 C228 H299 109.5
H298 C228 H299 109.5
C226 C228 H300 109.5
H298 C228 H300 109.5
H299 C228 H300 109.5
C230 C229 C260 120.9(2)
C230 C229 H301 119.6
C260 C229 H301 119.6
C229 C230 C231 120.8(3)
C229 C230 H302 119.6
C231 C230 H302 119.6
C232 C231 C258 119.8(2)
C232 C231 C230 122.1(2)
C258 C231 C230 118.1(2)
C233 C232 C231 120.9(2)
C233 C232 C261 119.3(2)
C231 C232 C261 119.9(2)
C234 C233 C232 122.8(2)
C234 C233 C256 117.75(19)
C232 C233 C256 119.4(2)
C235 C234 C233 123.3(2)
C235 C234 H303 118.4
C233 C234 H303 118.4
C234 C235 C254 118.7(2)
C234 C235 C236 117.7(2)
C254 C235 C236 123.30(19)
C237 C236 C235 129.7(2)
C237 C236 H304 115.2
C235 C236 H304 115.2
C236 C237 C238 128.7(2)
C236 C237 H305 115.7
C238 C237 H305 115.7
C239 C238 C251 118.97(19)
C239 C238 C237 117.38(19)
C251 C238 C237 123.63(19)
C238 C239 C240 122.81(19)
C238 C239 H306 118.6
C240 C239 H306 118.6
C241 C240 C239 122.11(18)
C241 C240 C249 119.89(18)
C239 C240 C249 117.99(18)
C242 C241 C240 120.45(18)
C242 C241 C272 119.49(18)
C240 C241 C272 120.05(18)
C241 C242 C243 121.76(19)
C241 C242 C247 119.67(18)
C243 C242 C247 118.56(19)
C244 C243 C242 120.8(2)
C244 C243 H307 119.6
C242 C243 H307 119.6
C243 C244 C245 120.8(2)
C243 C244 H308 119.6
C245 C244 H308 119.6
C246 C245 C244 120.4(2)
C246 C245 H309 119.8
C244 C245 H309 119.8
C245 C246 C247 120.9(2)
C245 C246 H310 119.6
C247 C246 H310 119.6
C248 C247 C246 121.49(19)
C248 C247 C242 119.96(18)
C246 C247 C242 118.54(19)
C247 C248 C249 120.44(18)
C247 C248 C283 120.50(19)
C249 C248 C283 119.05(19)
C250 C249 C248 122.22(18)
C250 C249 C240 118.25(18)
C248 C249 C240 119.53(18)
C251 C250 C249 122.79(19)
C251 C250 H311 118.6
C249 C250 H311 118.6
C250 C251 C238 118.91(18)
C250 C251 C252 117.99(19)
C238 C251 C252 122.85(19)
C253 C252 C251 128.53(19)
C253 C252 H312 115.7
C251 C252 H312 115.7
C252 C253 C254 127.98(19)
C252 C253 H313 116.0
C254 C253 H313 116.0
C255 C254 C235 118.96(19)
C255 C254 C253 117.22(19)
C235 C254 C253 123.70(19)
C254 C255 C256 122.9(2)
C254 C255 H314 118.5
C256 C255 H314 118.5
C255 C256 C257 121.8(2)
C255 C256 C233 118.4(2)
C257 C256 C233 119.78(19)
C258 C257 C256 120.6(2)
C258 C257 C294 119.8(2)
C256 C257 C294 119.6(2)
C257 C258 C231 119.5(2)
C257 C258 C259 121.7(2)
C231 C258 C259 118.9(2)
C260 C259 C258 120.8(3)
C260 C259 H315 119.6
C258 C259 H315 119.6
C259 C260 C229 120.5(3)
C259 C260 H316 119.8
C229 C260 H316 119.8
C262 C261 C232 178.8(3)
C261 C262 Si13 178.6(2)
C262 Si13 C269 105.78(15)
C262 Si13 C266 107.20(12)
C269 Si13 C266 114.96(16)
C262 Si13 C263 106.85(13)
C269 Si13 C263 109.73(16)
C266 Si13 C263 111.81(13)
C265 C263 C264 109.8(3)
C265 C263 Si13 113.6(2)
C264 C263 Si13 111.2(2)
C265 C263 H317 107.3
C264 C263 H317 107.3
Si13 C263 H317 107.3
C263 C264 H318 109.5
C263 C264 H319 109.5
H318 C264 H319 109.5
C263 C264 H320 109.5
H318 C264 H320 109.5
H319 C264 H320 109.5
C263 C265 H321 109.5
C263 C265 H322 109.5
H321 C265 H322 109.5
C263 C265 H323 109.5
H321 C265 H323 109.5
H322 C265 H323 109.5
C267 C266 C268 112.0(2)
C267 C266 Si13 113.96(19)
C268 C266 Si13 111.4(2)
C267 C266 H324 106.3
C268 C266 H324 106.3
Si13 C266 H324 106.3
C266 C267 H325 109.5
C266 C267 H326 109.5
H325 C267 H326 109.5
C266 C267 H327 109.5
H325 C267 H327 109.5
H326 C267 H327 109.5
C266 C268 H328 109.5
C266 C268 H329 109.5
H328 C268 H329 109.5
C266 C268 H330 109.5
H328 C268 H330 109.5
H329 C268 H330 109.5
C270 C269 C271 114.1(4)
C270 C269 Si13 114.5(3)
C271 C269 Si13 112.0(2)
C270 C269 H331 105.0
C271 C269 H331 105.0
Si13 C269 H331 105.0
C269 C270 H332 109.5
C269 C270 H333 109.5
H332 C270 H333 109.5
C269 C270 H334 109.5
H332 C270 H334 109.5
H333 C270 H334 109.5
C269 C271 H335 109.5
C269 C271 H336 109.5
H335 C271 H336 109.5
C269 C271 H337 109.5
H335 C271 H337 109.5
H336 C271 H337 109.5
C273 C272 C241 178.7(2)
C272 C273 Si14 176.89(19)
C277 Si14 C274 97.2(7)
C277 Si14 C273 111.7(6)
C274 Si14 C273 109.6(3)
C277 Si14 C280 115.5(7)
C274 Si14 C280 115.0(3)
C273 Si14 C280 107.58(10)
C273 Si14 C308 105.5(4)
C280 Si14 C308 108.3(4)
C273 Si14 C311 106.6(4)
C280 Si14 C311 100.4(7)
C308 Si14 C311 127.3(8)
C276 C274 C275 108.8(8)
C276 C274 Si14 114.0(6)
C275 C274 Si14 111.4(5)
C276 C274 H338 107.5
C275 C274 H338 107.5
Si14 C274 H338 107.5
C274 C275 H339 109.5
C274 C275 H340 109.5
H339 C275 H340 109.5
C274 C275 H341 109.5
H339 C275 H341 109.5
H340 C275 H341 109.5
C274 C276 H342 109.5
C274 C276 H343 109.5
H342 C276 H343 109.5
C274 C276 H344 109.5
H342 C276 H344 109.5
H343 C276 H344 109.5
C278 C277 C279 108.9(14)
C278 C277 Si14 117.7(12)
C279 C277 Si14 110.4(12)
C278 C277 H345 106.4
C279 C277 H345 106.4
Si14 C277 H345 106.4
C277 C278 H346 109.5
C277 C278 H347 109.5
H346 C278 H347 109.5
C277 C278 H348 109.5
H346 C278 H348 109.5
H347 C278 H348 109.5
C277 C279 H349 109.5
C277 C279 H350 109.5
H349 C279 H350 109.5
C277 C279 H351 109.5
H349 C279 H351 109.5
H350 C279 H351 109.5
C282 C280 C281 111.5(2)
C282 C280 Si14 115.46(18)
C281 C280 Si14 110.69(16)
C282 C280 H352 106.2
C281 C280 H352 106.2
Si14 C280 H352 106.2
C280 C281 H353 109.5
C280 C281 H354 109.5
H353 C281 H354 109.5
C280 C281 H355 109.5
H353 C281 H355 109.5
H354 C281 H355 109.5
C280 C282 H356 109.5
C280 C282 H357 109.5
H356 C282 H357 109.5
C280 C282 H358 109.5
H356 C282 H358 109.5
H357 C282 H358 109.5
C284 C283 C248 178.6(2)
C283 C284 Si15 176.4(2)
C284 Si15 C288 111.51(13)
C284 Si15 C291 108.99(10)
C288 Si15 C291 112.88(13)
C284 Si15 C285 104.34(13)
C288 Si15 C285 105.69(16)
C291 Si15 C285 113.11(14)
C286 C285 C287 112.6(4)
C286 C285 Si15 116.6(2)
C287 C285 Si15 110.0(3)
C286 C285 H359 105.6
C287 C285 H359 105.6
Si15 C285 H359 105.6
C285 C286 H360 109.5
C285 C286 H361 109.5
H360 C286 H361 109.5
C285 C286 H362 109.5
H360 C286 H362 109.5
H361 C286 H362 109.5
C285 C287 H363 109.5
C285 C287 H364 109.5
H363 C287 H364 109.5
C285 C287 H365 109.5
H363 C287 H365 109.5
H364 C287 H365 109.5
C290 C288 C289 112.4(4)
C290 C288 Si15 114.0(3)
C289 C288 Si15 112.5(2)
C290 C288 H366 105.7
C289 C288 H366 105.7
Si15 C288 H366 105.7
C288 C289 H367 109.5
C288 C289 H368 109.5
H367 C289 H368 109.5
C288 C289 H369 109.5
H367 C289 H369 109.5
H368 C289 H369 109.5
C288 C290 H370 109.5
C288 C290 H371 109.5
H370 C290 H371 109.5
C288 C290 H372 109.5
H370 C290 H372 109.5
H371 C290 H372 109.5
C292 C291 C293 108.2(2)
C292 C291 Si15 113.16(18)
C293 C291 Si15 113.38(17)
C292 C291 H373 107.3
C293 C291 H373 107.3
Si15 C291 H373 107.3
C291 C292 H374 109.5
C291 C292 H375 109.5
H374 C292 H375 109.5
C291 C292 H376 109.5
H374 C292 H376 109.5
H375 C292 H376 109.5
C291 C293 H377 109.5
C291 C293 H378 109.5
H377 C293 H378 109.5
C291 C293 H379 109.5
H377 C293 H379 109.5
H378 C293 H379 109.5
C295 C294 C257 177.8(2)
C294 C295 Si16 172.3(2)
C295 Si16 C296 109.8(12)
C295 Si16 C299 108.46(12)
C296 Si16 C299 107.5(9)
C295 Si16 C302 105.30(11)
C296 Si16 C302 116.2(11)
C299 Si16 C302 109.40(13)
C295 Si16 C317 104.5(6)
C299 Si16 C317 119.5(4)
C302 Si16 C317 108.7(5)
C319 C296 C298 109.3(19)
C319 C296 Si16 114(2)
C298 C296 Si16 116(2)
C319 C296 H429 105.5
C298 C296 H429 105.5
Si16 C296 H429 105.5
C317 C297 H430 109.5
C317 C297 H431 109.5
H430 C297 H431 109.5
C317 C297 H432 109.5
H430 C297 H432 109.5
H431 C297 H432 109.5
C317 C298 H433 109.5
C317 C298 H434 109.5
H433 C298 H434 109.5
C317 C298 H435 109.5
H433 C298 H435 109.5
H434 C298 H435 109.5
C296 C298 H436 109.5
C296 C298 H437 109.5
H436 C298 H437 109.5
C296 C298 H438 109.5
H436 C298 H438 109.5
H437 C298 H438 109.5
C300 C299 C301 112.0(3)
C300 C299 Si16 114.7(2)
C301 C299 Si16 112.7(2)
C300 C299 H387 105.5
C301 C299 H387 105.5
Si16 C299 H387 105.5
C299 C300 H388 109.5
C299 C300 H389 109.5
H388 C300 H389 109.5
C299 C300 H390 109.5
H388 C300 H390 109.5
H389 C300 H390 109.5
C299 C301 H391 109.5
C299 C301 H392 109.5
H391 C301 H392 109.5
C299 C301 H393 109.5
H391 C301 H393 109.5
H392 C301 H393 109.5
C303 C302 C304 110.5(2)
C303 C302 Si16 111.40(18)
C304 C302 Si16 111.60(18)
C303 C302 H394 107.7
C304 C302 H394 107.7
Si16 C302 H394 107.7
C302 C303 H395 109.5
C302 C303 H396 109.5
H395 C303 H396 109.5
C302 C303 H397 109.5
H395 C303 H397 109.5
H396 C303 H397 109.5
C302 C304 H398 109.5
C302 C304 H399 109.5
H398 C304 H399 109.5
C302 C304 H400 109.5
H398 C304 H400 109.5
H399 C304 H400 109.5
C306 C305 H401 109.5
C306 C305 H402 109.5
H401 C305 H402 109.5
C306 C305 H403 109.5
H401 C305 H403 109.5
H402 C305 H403 109.5
C306 C307 H404 109.5
C306 C307 H405 109.5
H404 C307 H405 109.5
C306 C307 H406 109.5
H404 C307 H406 109.5
H405 C307 H406 109.5
C305 C306 C307 105.8(19)
C305 C306 Si7 110.3(14)
C307 C306 Si7 112(2)
C305 C306 H407 109.6
C307 C306 H407 109.6
Si7 C306 H407 109.6
C309 C308 C310 108.7(11)
C309 C308 Si14 113.4(8)
C310 C308 Si14 113.5(8)
C309 C308 H408 106.9
C310 C308 H408 106.9
Si14 C308 H408 106.9
C308 C310 H409 109.5
C308 C310 H410 109.5
H409 C310 H410 109.5
C308 C310 H411 109.5
H409 C310 H411 109.5
H410 C310 H411 109.5
C311 C313 H412 109.5
C311 C313 H413 109.5
H412 C313 H413 109.5
C311 C313 H414 109.5
H412 C313 H414 109.5
H413 C313 H414 109.5
C308 C309 H415 109.5
C308 C309 H416 109.5
H415 C309 H416 109.5
C308 C309 H417 109.5
H415 C309 H417 109.5
H416 C309 H417 109.5
C312 C311 C313 111.6(12)
C312 C311 Si14 109.7(13)
C313 C311 Si14 112.6(10)
C312 C311 H418 107.6
C313 C311 H418 107.6
Si14 C311 H418 107.6
C311 C312 H419 109.5
C311 C312 H420 109.5
H419 C312 H420 109.5
C311 C312 H421 109.5
H419 C312 H421 109.5
H420 C312 H421 109.5
C297 C317 C298 112.1(10)
C297 C317 Si16 110.8(8)
C298 C317 Si16 112.3(10)
C297 C317 H439 107.1
C298 C317 H439 107.1
Si16 C317 H439 107.1
C296 C319 H440 109.5
C296 C319 H441 109.5
H440 C319 H441 109.5
C296 C319 H442 109.5
H440 C319 H442 109.5
H441 C319 H442 109.5

loop_
_geom_bond_atom_site_label_1
_geom_bond_atom_site_label_2
_geom_bond_distance
C1 C2 1.362(3)
C1 C32 1.419(3)
C1 H1 0.9500
C2 C3 1.426(3)
C2 H2 0.9500
C3 C4 1.416(3)
C3 C30 1.432(3)
C4 C5 1.415(3)
C4 C33 1.430(3)
C5 C6 1.419(3)
C5 C28 1.429(3)
C6 C7 1.375(3)
C6 H3 0.9500
C7 C26 1.439(3)
C7 C8 1.483(3)
C8 C9 1.333(3)
C8 H4 0.9500
C9 C10 1.479(3)
C9 H5 0.9500
C10 C11 1.377(3)
C10 C23 1.437(3)
C11 C12 1.420(3)
C11 H6 0.9500
C12 C13 1.418(3)
C12 C21 1.429(3)
C13 C14 1.414(3)
C13 C44 1.426(3)
C14 C19 1.431(3)
C14 C15 1.437(3)
C15 C16 1.357(4)
C15 H7 0.9500
C16 C17 1.411(4)
C16 H8 0.9500
C17 C18 1.364(3)
C17 H9 0.9500
C18 C19 1.429(3)
C18 H10 0.9500
C19 C20 1.414(3)
C20 C21 1.414(3)
C20 C55 1.428(3)
C21 C22 1.420(3)
C22 C23 1.369(3)
C22 H11 0.9500
C23 C24 1.481(3)
C24 C25 1.329(3)
C24 H12 0.9500
C25 C26 1.481(3)
C25 H13 0.9500
C26 C27 1.374(3)
C27 C28 1.415(3)
C27 H14 0.9500
C28 C29 1.418(3)
C29 C30 1.411(3)
C29 C66 1.431(3)
C30 C31 1.424(3)
C31 C32 1.361(3)
C31 H15 0.9500
C32 H16 0.9500
C33 C34 1.207(3)
C34 Si1 1.846(2)
Si1 C35 1.885(3)
Si1 C41 1.887(2)
Si1 C38 1.892(3)
C35 C37 1.526(4)
C35 C36 1.541(5)
C35 H17 1.0000
C36 H18 0.9800
C36 H19 0.9800
C36 H20 0.9800
C37 H21 0.9800
C37 H22 0.9800
C37 H23 0.9800
C38 C40 1.530(4)
C38 C39 1.531(5)
C38 H24 1.0000
C39 H25 0.9800
C39 H26 0.9800
C39 H27 0.9800
C40 H28 0.9800
C40 H29 0.9800
C40 H30 0.9800
C41 C43 1.532(3)
C41 C42 1.538(3)
C41 H31 1.0000
C42 H32 0.9800
C42 H33 0.9800
C42 H34 0.9800
C43 H35 0.9800
C43 H36 0.9800
C43 H37 0.9800
C44 C45 1.206(3)
C45 Si2 1.836(2)
Si2 C46 1.869(3)
Si2 C52 1.887(2)
Si2 C49 1.917(3)
C46 C48 1.525(4)
C46 C47 1.539(4)
C46 H38 1.0000
C47 H39 0.9800
C47 H40 0.9800
C47 H41 0.9800
C48 H42 0.9800
C48 H43 0.9800
C48 H44 0.9800
C49 C50 1.505(4)
C49 C51 1.537(4)
C49 H45 1.0000
C50 H46 0.9800
C50 H47 0.9800
C50 H48 0.9800
C51 H49 0.9800
C51 H50 0.9800
C51 H51 0.9800
C52 C54 1.539(4)
C52 C53 1.546(4)
C52 H52 1.0000
C53 H53 0.9800
C53 H54 0.9800
C53 H55 0.9800
C54 H56 0.9800
C54 H57 0.9800
C54 H58 0.9800
C55 C56 1.204(3)
C56 Si3 1.838(2)
Si3 C57 1.884(2)
Si3 C63 1.887(2)
Si3 C60 1.888(2)
C57 C58 1.534(3)
C57 C59 1.537(3)
C57 H59 1.0000
C58 H60 0.9800
C58 H61 0.9800
C58 H62 0.9800
C59 H63 0.9800
C59 H64 0.9800
C59 H65 0.9800
C60 C62 1.530(3)
C60 C61 1.533(3)
C60 H66 1.0000
C61 H67 0.9800
C61 H68 0.9800
C61 H69 0.9800
C62 H70 0.9800
C62 H71 0.9800
C62 H72 0.9800
C63 C64 1.534(3)
C63 C65 1.535(3)
C63 H73 1.0000
C64 H74 0.9800
C64 H75 0.9800
C64 H76 0.9800
C65 H77 0.9800
C65 H78 0.9800
C65 H79 0.9800
C66 C67 1.212(3)
C67 Si4 1.846(2)
Si4 C71 1.883(2)
Si4 C68 1.883(2)
Si4 C74 1.895(2)
C68 C70 1.532(3)
C68 C69 1.534(3)
C68 H80 1.0000
C69 H81 0.9800
C69 H82 0.9800
C69 H83 0.9800
C70 H84 0.9800
C70 H85 0.9800
C70 H86 0.9800
C71 C72 1.533(3)
C71 C73 1.534(3)
C71 H87 1.0000
C72 H88 0.9800
C72 H89 0.9800
C72 H90 0.9800
C73 H91 0.9800
C73 H92 0.9800
C73 H93 0.9800
C74 C76 1.531(4)
C74 C75 1.540(3)
C74 H94 1.0000
C75 H95 0.9800
C75 H96 0.9800
C75 H97 0.9800
C76 H98 0.9800
C76 H99 0.9800
C76 H100 0.9800
C77 C78 1.360(3)
C77 C108 1.418(3)
C77 H101 0.9500
C78 C79 1.428(3)
C78 H102 0.9500
C79 C80 1.418(3)
C79 C106 1.435(3)
C80 C81 1.411(3)
C80 C109 1.428(3)
C81 C82 1.417(3)
C81 C104 1.434(3)
C82 C83 1.369(3)
C82 H103 0.9500
C83 C102 1.436(3)
C83 C84 1.477(3)
C84 C85 1.330(3)
C84 H104 0.9500
C85 C86 1.487(3)
C85 H105 0.9500
C86 C87 1.371(3)
C86 C99 1.440(3)
C87 C88 1.419(3)
C87 H106 0.9500
C88 C89 1.412(3)
C88 C97 1.434(3)
C89 C90 1.415(3)
C89 C120 1.436(3)
C90 C91 1.423(3)
C90 C95 1.436(3)
C91 C92 1.364(4)
C91 H107 0.9500
C92 C93 1.408(4)
C92 H108 0.9500
C93 C94 1.366(3)
C93 H109 0.9500
C94 C95 1.427(3)
C94 H110 0.9500
C95 C96 1.417(3)
C96 C97 1.415(3)
C96 C131 1.428(3)
C97 C98 1.418(3)
C98 C99 1.372(3)
C98 H111 0.9500
C99 C100 1.476(3)
C100 C101 1.334(3)
C100 H112 0.9500
C101 C102 1.483(3)
C101 H113 0.9500
C102 C103 1.370(3)
C103 C104 1.415(3)
C103 H114 0.9500
C104 C105 1.417(3)
C105 C106 1.411(3)
C105 C142 1.431(3)
C106 C107 1.428(3)
C107 C108 1.366(3)
C107 H115 0.9500
C108 H116 0.9500
C109 C110 1.210(3)
C110 Si5 1.845(2)
Si5 C114 1.882(2)
Si5 C111 1.891(2)
Si5 C117 1.898(3)
C111 C112 1.534(3)
C111 C113 1.538(4)
C111 H117 1.0000
C112 H118 0.9800
C112 H119 0.9800
C112 H120 0.9800
C113 H121 0.9800
C113 H122 0.9800
C113 H123 0.9800
C114 C116 1.530(3)
C114 C115 1.530(4)
C114 H124 1.0000
C115 H125 0.9800
C115 H126 0.9800
C115 H127 0.9800
C116 H128 0.9800
C116 H129 0.9800
C116 H130 0.9800
C117 C119 1.516(4)
C117 C118 1.548(4)
C117 H131 1.0000
C118 H132 0.9800
C118 H133 0.9800
C118 H134 0.9800
C119 H135 0.9800
C119 H136 0.9800
C119 H137 0.9800
C120 C121 1.213(3)
C121 Si6 1.849(2)
Si6 C128 1.888(3)
Si6 C125 1.902(3)
Si6 C122 1.905(3)
C122 C124 1.538(4)
C122 C123 1.538(4)
C122 H138 1.0000
C123 H139 0.9800
C123 H140 0.9800
C123 H141 0.9800
C124 H142 0.9800
C124 H143 0.9800
C124 H144 0.9800
C125 C127 1.524(4)
C125 C126 1.532(4)
C125 H145 1.0000
C126 H146 0.9800
C126 H147 0.9800
C126 H148 0.9800
C127 H149 0.9800
C127 H150 0.9800
C127 H151 0.9800
C128 C130 1.517(4)
C128 C129 1.525(5)
C128 H152 1.0000
C129 H153 0.9800
C129 H154 0.9800
C129 H155 0.9800
C130 H156 0.9800
C130 H157 0.9800
C130 H158 0.9800
C131 C132 1.210(3)
C132 Si7 1.844(3)
Si7 C306 1.88(3)
Si7 C139 1.881(3)
Si7 C136 1.883(3)
Si7 C133 1.919(19)
C133 C135 1.49(2)
C133 C134 1.57(3)
C133 H159 1.0000
C134 H160 0.9800
C134 H161 0.9800
C134 H162 0.9800
C135 H163 0.9800
C135 H164 0.9800
C135 H165 0.9800
C136 C137 1.525(5)
C136 C138 1.535(4)
C136 H166 1.0000
C137 H167 0.9800
C137 H168 0.9800
C137 H169 0.9800
C138 H170 0.9800
C138 H171 0.9800
C138 H172 0.9800
C139 C140 1.515(5)
C139 C141 1.541(5)
C139 H173 1.0000
C140 H174 0.9800
C140 H175 0.9800
C140 H176 0.9800
C141 H177 0.9800
C141 H178 0.9800
C141 H179 0.9800
C142 C143 1.206(3)
C143 Si8 1.838(2)
Si8 C150 1.873(3)
Si8 C144 1.888(2)
Si8 C147 1.913(3)
C144 C146 1.528(4)
C144 C145 1.530(3)
C144 H180 1.0000
C145 H181 0.9800
C145 H182 0.9800
C145 H183 0.9800
C146 H184 0.9800
C146 H185 0.9800
C146 H186 0.9800
C147 C148 1.512(4)
C147 C149 1.530(4)
C147 H187 1.0000
C148 H188 0.9800
C148 H189 0.9800
C148 H190 0.9800
C149 H191 0.9800
C149 H192 0.9800
C149 H193 0.9800
C150 C152 1.536(4)
C150 C151 1.535(5)
C150 H422 1.0000
C151 H423 0.9800
C151 H424 0.9800
C151 H425 0.9800
C152 H426 0.9800
C152 H427 0.9800
C152 H428 0.9800
C153 C154 1.366(3)
C153 C184 1.413(4)
C153 H201 0.9500
C154 C155 1.427(3)
C154 H202 0.9500
C155 C156 1.409(3)
C155 C182 1.433(3)
C156 C157 1.418(3)
C156 C185 1.433(3)
C157 C158 1.414(3)
C157 C180 1.428(3)
C158 C159 1.372(3)
C158 H203 0.9500
C159 C178 1.439(3)
C159 C160 1.481(3)
C160 C161 1.333(3)
C160 H204 0.9500
C161 C162 1.478(3)
C161 H205 0.9500
C162 C163 1.371(3)
C162 C175 1.435(3)
C163 C164 1.417(3)
C163 H206 0.9500
C164 C165 1.413(3)
C164 C173 1.432(3)
C165 C166 1.411(3)
C165 C196 1.431(3)
C166 C167 1.430(3)
C166 C171 1.431(3)
C167 C168 1.357(3)
C167 H207 0.9500
C168 C169 1.415(4)
C168 H208 0.9500
C169 C170 1.356(4)
C169 H209 0.9500
C170 C171 1.429(3)
C170 H210 0.9500
C171 C172 1.412(3)
C172 C173 1.413(3)
C172 C207 1.439(3)
C173 C174 1.419(3)
C174 C175 1.371(3)
C174 H211 0.9500
C175 C176 1.485(3)
C176 C177 1.329(3)
C176 H212 0.9500
C177 C178 1.477(3)
C177 H213 0.9500
C178 C179 1.373(3)
C179 C180 1.420(3)
C179 H214 0.9500
C180 C181 1.417(3)
C181 C182 1.414(3)
C181 C218 1.430(3)
C182 C183 1.430(3)
C183 C184 1.361(3)
C183 H215 0.9500
C184 H216 0.9500
C185 C186 1.213(3)
C186 Si9 1.840(2)
Si9 C187 1.886(2)
Si9 C190 1.889(3)
Si9 C193 1.892(3)
C187 C189 1.524(3)
C187 C188 1.534(3)
C187 H217 1.0000
C188 H218 0.9800
C188 H219 0.9800
C188 H220 0.9800
C189 H221 0.9800
C189 H222 0.9800
C189 H223 0.9800
C190 C191 1.524(3)
C190 C192 1.529(4)
C190 H224 1.0000
C191 H225 0.9800
C191 H226 0.9800
C191 H227 0.9800
C192 H228 0.9800
C192 H229 0.9800
C192 H230 0.9800
C193 C195 1.523(4)
C193 C194 1.540(4)
C193 H231 1.0000
C194 H232 0.9800
C194 H233 0.9800
C194 H234 0.9800
C195 H235 0.9800
C195 H236 0.9800
C195 H237 0.9800
C196 C197 1.210(3)
C197 Si10 1.846(2)
Si10 C201 1.887(2)
Si10 C198 1.887(2)
Si10 C204 1.889(2)
C198 C199 1.531(4)
C198 C200 1.535(4)
C198 H238 1.0000
C199 H239 0.9800
C199 H240 0.9800
C199 H241 0.9800
C200 H242 0.9800
C200 H243 0.9800
C200 H244 0.9800
C201 C203 1.519(4)
C201 C202 1.525(4)
C201 H245 1.0000
C202 H246 0.9800
C202 H247 0.9800
C202 H248 0.9800
C203 H249 0.9800
C203 H250 0.9800
C203 H251 0.9800
C204 C206 1.533(3)
C204 C205 1.534(3)
C204 H252 1.0000
C205 H253 0.9800
C205 H254 0.9800
C205 H255 0.9800
C206 H256 0.9800
C206 H257 0.9800
C206 H258 0.9800
C207 C208 1.205(3)
C208 Si11 1.848(2)
Si11 C212 1.888(2)
Si11 C215 1.892(2)
Si11 C209 1.893(2)
C209 C210 1.521(4)
C209 C211 1.539(4)
C209 H259 1.0000
C210 H260 0.9800
C210 H261 0.9800
C210 H262 0.9800
C211 H263 0.9800
C211 H264 0.9800
C211 H265 0.9800
C212 C213 1.533(4)
C212 C214 1.534(3)
C212 H266 1.0000
C213 H267 0.9800
C213 H268 0.9800
C213 H269 0.9800
C214 H270 0.9800
C214 H271 0.9800
C214 H272 0.9800
C215 C217 1.524(4)
C215 C216 1.546(3)
C215 H273 1.0000
C216 H274 0.9800
C216 H275 0.9800
C216 H276 0.9800
C217 H277 0.9800
C217 H278 0.9800
C217 H279 0.9800
C218 C219 1.210(3)
C219 Si12 1.848(2)
Si12 C223 1.877(2)
Si12 C220 1.889(2)
Si12 C226 1.903(3)
C220 C221 1.531(3)
C220 C222 1.538(3)
C220 H280 1.0000
C221 H281 0.9800
C221 H282 0.9800
C221 H283 0.9800
C222 H284 0.9800
C222 H285 0.9800
C222 H286 0.9800
C223 C224 1.528(4)
C223 C225 1.533(4)
C223 H287 1.0000
C224 H288 0.9800
C224 H289 0.9800
C224 H290 0.9800
C225 H291 0.9800
C225 H292 0.9800
C225 H293 0.9800
C226 C228 1.519(4)
C226 C227 1.536(4)
C226 H294 1.0000
C227 H295 0.9800
C227 H296 0.9800
C227 H297 0.9800
C228 H298 0.9800
C228 H299 0.9800
C228 H300 0.9800
C229 C230 1.367(4)
C229 C260 1.403(5)
C229 H301 0.9500
C230 C231 1.432(3)
C230 H302 0.9500
C231 C232 1.416(4)
C231 C258 1.430(4)
C232 C233 1.415(3)
C232 C261 1.428(3)
C233 C234 1.415(3)
C233 C256 1.430(3)
C234 C235 1.378(3)
C234 H303 0.9500
C235 C254 1.438(3)
C235 C236 1.484(3)
C236 C237 1.330(3)
C236 H304 0.9500
C237 C238 1.479(3)
C237 H305 0.9500
C238 C239 1.368(3)
C238 C251 1.438(3)
C239 C240 1.418(3)
C239 H306 0.9500
C240 C241 1.415(3)
C240 C249 1.431(3)
C241 C242 1.415(3)
C241 C272 1.431(3)
C242 C243 1.426(3)
C242 C247 1.433(3)
C243 C244 1.362(3)
C243 H307 0.9500
C244 C245 1.410(4)
C244 H308 0.9500
C245 C246 1.363(3)
C245 H309 0.9500
C246 C247 1.430(3)
C246 H310 0.9500
C247 C248 1.410(3)
C248 C249 1.421(3)
C248 C283 1.434(3)
C249 C250 1.412(3)
C250 C251 1.372(3)
C250 H311 0.9500
C251 C252 1.481(3)
C252 C253 1.337(3)
C252 H312 0.9500
C253 C254 1.478(3)
C253 H313 0.9500
C254 C255 1.372(3)
C255 C256 1.418(3)
C255 H314 0.9500
C256 C257 1.420(3)
C257 C258 1.417(3)
C257 C294 1.428(3)
C258 C259 1.430(3)
C259 C260 1.362(4)
C259 H315 0.9500
C260 H316 0.9500
C261 C262 1.201(4)
C262 Si13 1.838(3)
Si13 C269 1.848(3)
Si13 C266 1.892(3)
Si13 C263 1.900(3)
C263 C265 1.511(5)
C263 C264 1.528(4)
C263 H317 1.0000
C264 H318 0.9800
C264 H319 0.9800
C264 H320 0.9800
C265 H321 0.9800
C265 H322 0.9800
C265 H323 0.9800
C266 C267 1.526(4)
C266 C268 1.541(4)
C266 H324 1.0000
C267 H325 0.9800
C267 H326 0.9800
C267 H327 0.9800
C268 H328 0.9800
C268 H329 0.9800
C268 H330 0.9800
C269 C270 1.494(6)
C269 C271 1.543(5)
C269 H331 1.0000
C270 H332 0.9800
C270 H333 0.9800
C270 H334 0.9800
C271 H335 0.9800
C271 H336 0.9800
C271 H337 0.9800
C272 C273 1.208(3)
C273 Si14 1.846(2)
Si14 C277 1.78(2)
Si14 C274 1.846(10)
Si14 C280 1.880(2)
Si14 C308 1.978(14)
Si14 C311 2.008(18)
C274 C276 1.542(12)
C274 C275 1.544(8)
C274 H338 1.0000
C275 H339 0.9800
C275 H340 0.9800
C275 H341 0.9800
C276 H342 0.9800
C276 H343 0.9800
C276 H344 0.9800
C277 C278 1.52(3)
C277 C279 1.524(15)
C277 H345 1.0000
C278 H346 0.9800
C278 H347 0.9800
C278 H348 0.9800
C279 H349 0.9800
C279 H350 0.9800
C279 H351 0.9800
C280 C282 1.535(4)
C280 C281 1.537(3)
C280 H352 1.0000
C281 H353 0.9800
C281 H354 0.9800
C281 H355 0.9800
C282 H356 0.9800
C282 H357 0.9800
C282 H358 0.9800
C283 C284 1.207(3)
C284 Si15 1.846(2)
Si15 C288 1.869(3)
Si15 C291 1.874(2)
Si15 C285 1.942(3)
C285 C286 1.520(5)
C285 C287 1.552(5)
C285 H359 1.0000
C286 H360 0.9800
C286 H361 0.9800
C286 H362 0.9800
C287 H363 0.9800
C287 H364 0.9800
C287 H365 0.9800
C288 C290 1.489(5)
C288 C289 1.497(5)
C288 H366 1.0000
C289 H367 0.9800
C289 H368 0.9800
C289 H369 0.9800
C290 H370 0.9800
C290 H371 0.9800
C290 H372 0.9800
C291 C292 1.532(3)
C291 C293 1.533(4)
C291 H373 1.0000
C292 H374 0.9800
C292 H375 0.9800
C292 H376 0.9800
C293 H377 0.9800
C293 H378 0.9800
C293 H379 0.9800
C294 C295 1.210(3)
C295 Si16 1.841(2)
Si16 C296 1.86(3)
Si16 C299 1.879(3)
Si16 C302 1.888(3)
Si16 C317 1.911(15)
C296 C319 1.49(4)
C296 C298 1.52(4)
C296 H429 1.0000
C297 C317 1.540(19)
C297 H430 0.9800
C297 H431 0.9800
C297 H432 0.9800
C298 C317 1.542(19)
C298 H433 0.9800
C298 H434 0.9800
C298 H435 0.9800
C298 H436 0.9800
C298 H437 0.9800
C298 H438 0.9800
C299 C300 1.526(5)
C299 C301 1.543(5)
C299 H387 1.0000
C300 H388 0.9800
C300 H389 0.9800
C300 H390 0.9800
C301 H391 0.9800
C301 H392 0.9800
C301 H393 0.9800
C302 C303 1.533(4)
C302 C304 1.534(4)
C302 H394 1.0000
C303 H395 0.9800
C303 H396 0.9800
C303 H397 0.9800
C304 H398 0.9800
C304 H399 0.9800
C304 H400 0.9800
C305 C306 1.56(3)
C305 H401 0.9800
C305 H402 0.9800
C305 H403 0.9800
C307 C306 1.56(5)
C307 H404 0.9800
C307 H405 0.9800
C307 H406 0.9800
C306 H407 1.0000
C308 C309 1.49(2)
C308 C310 1.548(11)
C308 H408 1.0000
C310 H409 0.9800
C310 H410 0.9800
C310 H411 0.9800
C313 C311 1.55(2)
C313 H412 0.9800
C313 H413 0.9800
C313 H414 0.9800
C309 H415 0.9800
C309 H416 0.9800
C309 H417 0.9800
C311 C312 1.53(2)
C311 H418 1.0000
C312 H419 0.9800
C312 H420 0.9800
C312 H421 0.9800
C317 H439 1.0000
C319 H440 0.9800
C319 H441 0.9800
C319 H442 0.9800

loop_
_geom_torsion_atom_site_label_1
_geom_torsion_atom_site_label_2
_geom_torsion_atom_site_label_3
_geom_torsion_atom_site_label_4
_geom_torsion
C32 C1 C2 C3 -0.7(3)
C1 C2 C3 C4 -178.6(2)
C1 C2 C3 C30 0.9(3)
C2 C3 C4 C5 178.87(19)
C30 C3 C4 C5 -0.6(3)
C2 C3 C4 C33 -1.3(3)
C30 C3 C4 C33 179.20(18)
C3 C4 C5 C6 -179.03(18)
C33 C4 C5 C6 1.2(3)
C3 C4 C5 C28 0.9(3)
C33 C4 C5 C28 -178.94(17)
C4 C5 C6 C7 177.69(19)
C28 C5 C6 C7 -2.2(3)
C5 C6 C7 C26 3.8(3)
C5 C6 C7 C8 -179.89(18)
C6 C7 C8 C9 128.9(2)
C26 C7 C8 C9 -55.0(3)
C7 C8 C9 C10 -0.2(4)
C8 C9 C10 C11 -125.6(2)
C8 C9 C10 C23 57.6(3)
C23 C10 C11 C12 -3.2(3)
C9 C10 C11 C12 179.84(18)
C10 C11 C12 C13 -177.06(19)
C10 C11 C12 C21 2.3(3)
C11 C12 C13 C14 179.29(19)
C21 C12 C13 C14 -0.1(3)
C11 C12 C13 C44 -1.0(3)
C21 C12 C13 C44 179.68(18)
C12 C13 C14 C19 1.2(3)
C44 C13 C14 C19 -178.57(18)
C12 C13 C14 C15 -178.76(19)
C44 C13 C14 C15 1.5(3)
C13 C14 C15 C16 -178.2(2)
C19 C14 C15 C16 1.8(3)
C14 C15 C16 C17 -0.4(3)
C15 C16 C17 C18 -0.9(3)
C16 C17 C18 C19 0.7(3)
C17 C18 C19 C20 -179.2(2)
C17 C18 C19 C14 0.7(3)
C13 C14 C19 C20 -2.0(3)
C15 C14 C19 C20 177.98(19)
C13 C14 C19 C18 178.14(19)
C15 C14 C19 C18 -1.9(3)
C18 C19 C20 C21 -178.45(19)
C14 C19 C20 C21 1.7(3)
C18 C19 C20 C55 5.2(3)
C14 C19 C20 C55 -174.73(18)
C19 C20 C21 C22 178.72(18)
C55 C20 C21 C22 -4.8(3)
C19 C20 C21 C12 -0.5(3)
C55 C20 C21 C12 175.89(17)
C13 C12 C21 C20 -0.3(3)
C11 C12 C21 C20 -179.65(17)
C13 C12 C21 C22 -179.55(18)
C11 C12 C21 C22 1.1(3)
C20 C21 C22 C23 177.11(18)
C12 C21 C22 C23 -3.6(3)
C21 C22 C23 C10 2.8(3)
C21 C22 C23 C24 179.29(17)
C11 C10 C23 C22 0.6(3)
C9 C10 C23 C22 177.43(18)
C11 C10 C23 C24 -175.64(18)
C9 C10 C23 C24 1.1(3)
C22 C23 C24 C25 123.5(2)
C10 C23 C24 C25 -60.2(3)
C23 C24 C25 C26 1.0(4)
C6 C7 C26 C27 -2.0(3)
C8 C7 C26 C27 -178.11(19)
C6 C7 C26 C25 171.40(19)
C8 C7 C26 C25 -4.7(3)
C24 C25 C26 C27 -125.8(2)
C24 C25 C26 C7 60.6(3)
C7 C26 C27 C28 -1.3(3)
C25 C26 C27 C28 -175.06(18)
C26 C27 C28 C29 -178.13(18)
C26 C27 C28 C5 2.8(3)
C4 C5 C28 C27 179.00(17)
C6 C5 C28 C27 -1.1(3)
C4 C5 C28 C29 -0.1(3)
C6 C5 C28 C29 179.84(17)
C27 C28 C29 C30 179.96(18)
C5 C28 C29 C30 -1.0(3)
C27 C28 C29 C66 1.3(3)
C5 C28 C29 C66 -179.64(17)
C28 C29 C30 C31 -178.42(19)
C66 C29 C30 C31 0.2(3)
C28 C29 C30 C3 1.3(3)
C66 C29 C30 C3 179.87(18)
C4 C3 C30 C29 -0.5(3)
C2 C3 C30 C29 -179.95(19)
C4 C3 C30 C31 179.23(19)
C2 C3 C30 C31 -0.3(3)
C29 C30 C31 C32 179.2(2)
C3 C30 C31 C32 -0.5(3)
C30 C31 C32 C1 0.7(4)
C2 C1 C32 C31 -0.1(4)
C34 Si1 C35 C37 77.4(2)
C41 Si1 C35 C37 -165.9(2)
C38 Si1 C35 C37 -41.0(2)
C34 Si1 C35 C36 -46.3(2)
C41 Si1 C35 C36 70.4(2)
C38 Si1 C35 C36 -164.7(2)
C34 Si1 C38 C40 -36.3(3)
C35 Si1 C38 C40 81.5(3)
C41 Si1 C38 C40 -152.5(3)
C34 Si1 C38 C39 89.6(2)
C35 Si1 C38 C39 -152.63(19)
C41 Si1 C38 C39 -26.6(2)
C34 Si1 C41 C43 48.55(19)
C35 Si1 C41 C43 -68.4(2)
C38 Si1 C41 C43 165.80(17)
C34 Si1 C41 C42 175.49(17)
C35 Si1 C41 C42 58.5(2)
C38 Si1 C41 C42 -67.3(2)
C45 Si2 C46 C48 -64.5(2)
C52 Si2 C46 C48 56.2(3)
C49 Si2 C46 C48 -177.5(2)
C45 Si2 C46 C47 167.7(2)
C52 Si2 C46 C47 -71.5(2)
C49 Si2 C46 C47 54.8(2)
C45 Si2 C52 C54 161.8(2)
C46 Si2 C52 C54 42.9(3)
C49 Si2 C52 C54 -83.7(2)
C45 Si2 C52 C53 35.3(2)
C46 Si2 C52 C53 -83.6(2)
C49 Si2 C52 C53 149.8(2)
C55 C56 Si3 C57 -101.8(9)
C55 C56 Si3 C63 139.9(9)
C55 C56 Si3 C60 15.5(10)
C56 Si3 C57 C58 -62.55(17)
C63 Si3 C57 C58 54.22(17)
C60 Si3 C57 C58 -175.57(15)
C56 Si3 C57 C59 60.63(17)
C63 Si3 C57 C59 177.40(15)
C60 Si3 C57 C59 -52.40(18)
C56 Si3 C60 C62 174.36(19)
C57 Si3 C60 C62 -72.1(2)
C63 Si3 C60 C62 55.1(2)
C56 Si3 C60 C61 46.76(19)
C57 Si3 C60 C61 160.27(16)
C63 Si3 C60 C61 -72.5(2)
C56 Si3 C63 C64 164.67(17)
C57 Si3 C63 C64 49.5(2)
C60 Si3 C63 C64 -77.9(2)
C56 Si3 C63 C65 -66.81(19)
C57 Si3 C63 C65 178.05(17)
C60 Si3 C63 C65 50.6(2)
C67 Si4 C68 C70 -58.40(19)
C71 Si4 C68 C70 54.98(19)
C74 Si4 C68 C70 -178.15(17)
C67 Si4 C68 C69 66.68(19)
C71 Si4 C68 C69 -179.94(17)
C74 Si4 C68 C69 -53.1(2)
C67 Si4 C71 C72 167.36(18)
C68 Si4 C71 C72 51.0(2)
C74 Si4 C71 C72 -76.5(2)
C67 Si4 C71 C73 -65.31(19)
C68 Si4 C71 C73 178.38(17)
C74 Si4 C71 C73 50.9(2)
C67 Si4 C74 C76 -41.0(2)
C71 Si4 C74 C76 -154.87(18)
C68 Si4 C74 C76 79.2(2)
C67 Si4 C74 C75 -167.2(2)
C71 Si4 C74 C75 78.9(2)
C68 Si4 C74 C75 -47.0(2)
C108 C77 C78 C79 0.2(3)
C77 C78 C79 C80 179.7(2)
C77 C78 C79 C106 -0.3(3)
C78 C79 C80 C81 179.20(18)
C106 C79 C80 C81 -0.8(3)
C78 C79 C80 C109 -1.6(3)
C106 C79 C80 C109 178.42(17)
C79 C80 C81 C82 -179.60(17)
C109 C80 C81 C82 1.2(3)
C79 C80 C81 C104 0.8(3)
C109 C80 C81 C104 -178.37(17)
C80 C81 C82 C83 177.76(18)
C104 C81 C82 C83 -2.6(3)
C81 C82 C83 C102 3.8(3)
C81 C82 C83 C84 -178.29(18)
C82 C83 C84 C85 125.1(2)
C102 C83 C84 C85 -57.1(3)
C83 C84 C85 C86 1.5(4)
C84 C85 C86 C87 -124.5(3)
C84 C85 C86 C99 62.1(3)
C99 C86 C87 C88 0.5(3)
C85 C86 C87 C88 -173.17(18)
C86 C87 C88 C89 -179.94(19)
C86 C87 C88 C97 1.1(3)
C87 C88 C89 C90 -177.78(18)
C97 C88 C89 C90 1.2(3)
C87 C88 C89 C120 3.3(3)
C97 C88 C89 C120 -177.72(18)
C88 C89 C90 C91 177.93(19)
C120 C89 C90 C91 -3.1(3)
C88 C89 C90 C95 -2.2(3)
C120 C89 C90 C95 176.67(18)
C89 C90 C91 C92 -180.0(2)
C95 C90 C91 C92 0.2(3)
C90 C91 C92 C93 -1.2(3)
C91 C92 C93 C94 1.2(3)
C92 C93 C94 C95 -0.1(3)
C93 C94 C95 C96 178.8(2)
C93 C94 C95 C90 -0.9(3)
C89 C90 C95 C96 1.3(3)
C91 C90 C95 C96 -178.91(19)
C89 C90 C95 C94 -178.97(18)
C91 C90 C95 C94 0.9(3)
C94 C95 C96 C97 -179.00(19)
C90 C95 C96 C97 0.8(3)
C94 C95 C96 C131 3.0(3)
C90 C95 C96 C131 -177.26(18)
C95 C96 C97 C98 179.09(18)
C131 C96 C97 C98 -2.9(3)
C95 C96 C97 C88 -1.8(3)
C131 C96 C97 C88 176.22(18)
C89 C88 C97 C96 0.8(3)
C87 C88 C97 C96 179.86(18)
C89 C88 C97 C98 179.97(18)
C87 C88 C97 C98 -1.0(3)
C96 C97 C98 C99 178.52(19)
C88 C97 C98 C99 -0.6(3)
C97 C98 C99 C86 2.1(3)
C97 C98 C99 C100 179.15(18)
C87 C86 C99 C98 -2.0(3)
C85 C86 C99 C98 171.24(18)
C87 C86 C99 C100 -178.90(19)
C85 C86 C99 C100 -5.6(3)
C98 C99 C100 C101 127.4(2)
C86 C99 C100 C101 -55.8(3)
C99 C100 C101 C102 0.4(4)
C82 C83 C102 C103 -1.8(3)
C84 C83 C102 C103 -179.55(18)
C82 C83 C102 C101 172.67(18)
C84 C83 C102 C101 -5.1(3)
C100 C101 C102 C103 -122.9(2)
C100 C101 C102 C83 62.5(3)
C83 C102 C103 C104 -1.4(3)
C101 C102 C103 C104 -176.15(17)
C102 C103 C104 C105 -178.48(18)
C102 C103 C104 C81 2.6(3)
C80 C81 C104 C103 179.06(17)
C82 C81 C104 C103 -0.6(3)
C80 C81 C104 C105 0.1(3)
C82 C81 C104 C105 -179.57(17)
C103 C104 C105 C106 -179.91(17)
C81 C104 C105 C106 -0.9(3)
C103 C104 C105 C142 0.0(3)
C81 C104 C105 C142 178.93(17)
C104 C105 C106 C107 -179.39(18)
C142 C105 C106 C107 0.7(3)
C104 C105 C106 C79 1.0(3)
C142 C105 C106 C79 -178.90(17)
C80 C79 C106 C105 -0.1(3)
C78 C79 C106 C105 179.92(18)
C80 C79 C106 C107 -179.77(17)
C78 C79 C106 C107 0.3(3)
C105 C106 C107 C108 -179.7(2)
C79 C106 C107 C108 -0.1(3)
C106 C107 C108 C77 -0.1(3)
C78 C77 C108 C107 0.0(3)
C110 Si5 C111 C112 170.66(19)
C114 Si5 C111 C112 53.3(2)
C117 Si5 C111 C112 -73.7(2)
C110 Si5 C111 C113 42.8(2)
C114 Si5 C111 C113 -74.5(2)
C117 Si5 C111 C113 158.44(18)
C110 Si5 C114 C116 58.9(2)
C111 Si5 C114 C116 175.83(17)
C117 Si5 C114 C116 -60.7(2)
C110 Si5 C114 C115 -66.0(2)
C111 Si5 C114 C115 50.9(2)
C117 Si5 C114 C115 174.33(18)
C110 Si5 C117 C119 -58.8(2)
C114 Si5 C117 C119 60.6(2)
C111 Si5 C117 C119 -173.6(2)
C110 Si5 C117 C118 64.6(2)
C114 Si5 C117 C118 -176.06(19)
C111 Si5 C117 C118 -50.2(2)
C121 Si6 C128 C130 -48.9(3)
C125 Si6 C128 C130 68.9(3)
C122 Si6 C128 C130 -168.8(2)
C121 Si6 C128 C129 77.7(2)
C125 Si6 C128 C129 -164.5(2)
C122 Si6 C128 C129 -42.2(2)
C132 Si7 C136 C137 60.0(2)
C306 Si7 C136 C137 -51.4(9)
C139 Si7 C136 C137 176.8(2)
C133 Si7 C136 C137 -60.0(7)
C132 Si7 C136 C138 -64.9(2)
C306 Si7 C136 C138 -176.3(8)
C139 Si7 C136 C138 51.9(3)
C133 Si7 C136 C138 175.1(7)
C132 Si7 C139 C140 -51.3(3)
C306 Si7 C139 C140 70.0(10)
C136 Si7 C139 C140 -167.0(2)
C133 Si7 C139 C140 64.9(7)
C132 Si7 C139 C141 179.8(3)
C306 Si7 C139 C141 -58.9(10)
C136 Si7 C139 C141 64.1(3)
C133 Si7 C139 C141 -64.0(7)
C143 Si8 C144 C146 -58.17(19)
C150 Si8 C144 C146 -179.06(18)
C147 Si8 C144 C146 54.37(19)
C143 Si8 C144 C145 66.4(2)
C150 Si8 C144 C145 -54.5(2)
C147 Si8 C144 C145 178.92(19)
C143 Si8 C150 C152 -168.9(2)
C144 Si8 C150 C152 -47.7(3)
C147 Si8 C150 C152 78.1(3)
C143 Si8 C150 C151 -43.8(3)
C144 Si8 C150 C151 77.4(3)
C147 Si8 C150 C151 -156.8(3)
C184 C153 C154 C155 0.3(4)
C153 C154 C155 C156 179.1(2)
C153 C154 C155 C182 -0.8(3)
C154 C155 C156 C157 178.74(19)
C182 C155 C156 C157 -1.4(3)
C154 C155 C156 C185 -1.2(3)
C182 C155 C156 C185 178.62(18)
C155 C156 C157 C158 179.27(18)
C185 C156 C157 C158 -0.8(3)
C155 C156 C157 C180 0.7(3)
C185 C156 C157 C180 -179.31(17)
C156 C157 C158 C159 179.46(18)
C180 C157 C158 C159 -2.0(3)
C157 C158 C159 C178 1.4(3)
C157 C158 C159 C160 176.35(18)
C158 C159 C160 C161 124.5(2)
C178 C159 C160 C161 -60.8(3)
C159 C160 C161 C162 0.0(4)
C160 C161 C162 C163 -123.8(2)
C160 C161 C162 C175 58.9(3)
C175 C162 C163 C164 -3.9(3)
C161 C162 C163 C164 178.67(17)
C162 C163 C164 C165 -175.26(18)
C162 C163 C164 C173 3.8(3)
C163 C164 C165 C166 179.84(18)
C173 C164 C165 C166 0.8(3)
C163 C164 C165 C196 4.1(3)
C173 C164 C165 C196 -174.92(18)
C164 C165 C166 C167 -179.96(19)
C196 C165 C166 C167 -4.3(3)
C164 C165 C166 C171 -0.9(3)
C196 C165 C166 C171 174.78(18)
C165 C166 C167 C168 177.9(2)
C171 C166 C167 C168 -1.1(3)
C166 C167 C168 C169 0.5(3)
C167 C168 C169 C170 0.8(4)
C168 C169 C170 C171 -1.3(4)
C169 C170 C171 C172 -178.2(2)
C169 C170 C171 C166 0.6(3)
C165 C166 C171 C172 0.3(3)
C167 C166 C171 C172 179.36(19)
C165 C166 C171 C170 -178.52(19)
C167 C166 C171 C170 0.6(3)
C170 C171 C172 C173 179.2(2)
C166 C171 C172 C173 0.4(3)
C170 C171 C172 C207 1.4(3)
C166 C171 C172 C207 -177.33(19)
C171 C172 C173 C174 -179.19(19)
C207 C172 C173 C174 -1.4(3)
C171 C172 C173 C164 -0.5(3)
C207 C172 C173 C164 177.26(18)
C165 C164 C173 C172 -0.1(3)
C163 C164 C173 C172 -179.16(18)
C165 C164 C173 C174 178.62(18)
C163 C164 C173 C174 -0.4(3)
C172 C173 C174 C175 176.02(19)
C164 C173 C174 C175 -2.7(3)
C173 C174 C175 C162 2.6(3)
C173 C174 C175 C176 179.46(18)
C163 C162 C175 C174 0.7(3)
C161 C162 C175 C174 177.98(18)
C163 C162 C175 C176 -175.98(18)
C161 C162 C175 C176 1.3(3)
C174 C175 C176 C177 121.2(2)
C162 C175 C176 C177 -62.0(3)
C175 C176 C177 C178 1.3(4)
C158 C159 C178 C179 0.8(3)
C160 C159 C178 C179 -173.76(19)
C158 C159 C178 C177 176.08(18)
C160 C159 C178 C177 1.5(3)
C176 C177 C178 C179 -126.7(2)
C176 C177 C178 C159 58.1(3)
C159 C178 C179 C180 -2.5(3)
C177 C178 C179 C180 -177.94(18)
C178 C179 C180 C181 -179.56(18)
C178 C179 C180 C157 1.9(3)
C158 C157 C180 C181 -178.24(17)
C156 C157 C180 C181 0.3(3)
C158 C157 C180 C179 0.3(3)
C156 C157 C180 C179 178.92(17)
C179 C180 C181 C182 -179.25(18)
C157 C180 C181 C182 -0.7(3)
C179 C180 C181 C218 0.7(3)
C157 C180 C181 C218 179.22(17)
C180 C181 C182 C183 180.00(19)
C218 C181 C182 C183 0.0(3)
C180 C181 C182 C155 0.0(3)
C218 C181 C182 C155 -179.91(18)
C156 C155 C182 C181 1.0(3)
C154 C155 C182 C181 -179.12(19)
C156 C155 C182 C183 -178.92(19)
C154 C155 C182 C183 0.9(3)
C181 C182 C183 C184 179.4(2)
C155 C182 C183 C184 -0.6(3)
C182 C183 C184 C153 0.1(4)
C154 C153 C184 C183 0.1(4)
C186 Si9 C187 C189 60.16(18)
C190 Si9 C187 C189 -53.43(19)
C193 Si9 C187 C189 -179.18(16)
C186 Si9 C187 C188 -65.4(2)
C190 Si9 C187 C188 -178.94(18)
C193 Si9 C187 C188 55.3(2)
C186 Si9 C190 C191 -174.33(18)
C187 Si9 C190 C191 -57.2(2)
C193 Si9 C190 C191 69.3(2)
C186 Si9 C190 C192 59.0(3)
C187 Si9 C190 C192 176.1(2)
C193 Si9 C190 C192 -57.3(3)
C186 Si9 C193 C195 37.1(3)
C187 Si9 C193 C195 -84.0(2)
C190 Si9 C193 C195 150.4(2)
C186 Si9 C193 C194 163.2(2)
C187 Si9 C193 C194 42.1(3)
C190 Si9 C193 C194 -83.5(2)
C197 Si10 C198 C199 65.6(2)
C201 Si10 C198 C199 -52.3(2)
C204 Si10 C198 C199 -178.05(18)
C197 Si10 C198 C200 -165.76(19)
C201 Si10 C198 C200 76.4(2)
C204 Si10 C198 C200 -49.4(2)
C197 Si10 C201 C203 -49.3(2)
C198 Si10 C201 C203 69.6(2)
C204 Si10 C201 C203 -164.2(2)
C197 Si10 C201 C202 -176.7(2)
C198 Si10 C201 C202 -57.7(3)
C204 Si10 C201 C202 68.4(3)
C197 Si10 C204 C206 64.11(18)
C201 Si10 C204 C206 178.11(16)
C198 Si10 C204 C206 -52.58(19)
C197 Si10 C204 C205 -60.32(18)
C201 Si10 C204 C205 53.68(19)
C198 Si10 C204 C205 -177.01(16)
C208 Si11 C209 C210 -62.2(2)
C212 Si11 C209 C210 54.1(2)
C215 Si11 C209 C210 -178.90(19)
C208 Si11 C209 C211 62.8(2)
C212 Si11 C209 C211 179.09(19)
C215 Si11 C209 C211 -53.9(2)
C208 Si11 C212 C213 -39.6(2)
C215 Si11 C212 C213 78.7(2)
C209 Si11 C212 C213 -157.5(2)
C208 Si11 C212 C214 -168.59(18)
C215 Si11 C212 C214 -50.3(2)
C209 Si11 C212 C214 73.5(2)
C208 Si11 C215 C217 67.8(2)
C212 Si11 C215 C217 -50.2(2)
C209 Si11 C215 C217 -174.11(17)
C208 Si11 C215 C216 -164.99(19)
C212 Si11 C215 C216 76.9(2)
C209 Si11 C215 C216 -46.9(2)
C219 Si12 C220 C221 -38.8(2)
C223 Si12 C220 C221 78.83(19)
C226 Si12 C220 C221 -157.60(17)
C219 Si12 C220 C222 -165.43(19)
C223 Si12 C220 C222 -47.8(2)
C226 Si12 C220 C222 75.7(2)
C219 Si12 C223 C224 57.3(2)
C220 Si12 C223 C224 -60.5(2)
C226 Si12 C223 C224 175.35(19)
C219 Si12 C223 C225 -67.7(2)
C220 Si12 C223 C225 174.52(18)
C226 Si12 C223 C225 50.4(2)
C260 C229 C230 C231 0.4(4)
C229 C230 C231 C232 -178.9(2)
C229 C230 C231 C258 0.5(3)
C258 C231 C232 C233 1.0(3)
C230 C231 C232 C233 -179.6(2)
C258 C231 C232 C261 -178.61(19)
C230 C231 C232 C261 0.8(3)
C231 C232 C233 C234 -179.73(19)
C261 C232 C233 C234 -0.2(3)
C231 C232 C233 C256 0.8(3)
C261 C232 C233 C256 -179.61(19)
C232 C233 C234 C235 179.54(19)
C256 C233 C234 C235 -1.0(3)
C233 C234 C235 C254 1.0(3)
C233 C234 C235 C236 175.12(19)
C234 C235 C236 C237 128.3(3)
C254 C235 C236 C237 -58.0(3)
C235 C236 C237 C238 -2.2(4)
C236 C237 C238 C239 -127.6(3)
C236 C237 C238 C251 54.2(3)
C251 C238 C239 C240 -5.7(3)
C237 C238 C239 C240 176.00(18)
C238 C239 C240 C241 -176.46(19)
C238 C239 C240 C249 2.5(3)
C239 C240 C241 C242 176.37(18)
C249 C240 C241 C242 -2.6(3)
C239 C240 C241 C272 -2.5(3)
C249 C240 C241 C272 178.58(17)
C240 C241 C242 C243 -177.28(18)
C272 C241 C242 C243 1.6(3)
C240 C241 C242 C247 1.9(3)
C272 C241 C242 C247 -179.20(17)
C241 C242 C243 C244 178.1(2)
C247 C242 C243 C244 -1.1(3)
C242 C243 C244 C245 0.5(3)
C243 C244 C245 C246 0.4(4)
C244 C245 C246 C247 -0.8(4)
C245 C246 C247 C248 -178.5(2)
C245 C246 C247 C242 0.2(3)
C241 C242 C247 C248 0.2(3)
C243 C242 C247 C248 179.42(18)
C241 C242 C247 C246 -178.51(18)
C243 C242 C247 C246 0.7(3)
C246 C247 C248 C249 177.00(18)
C242 C247 C248 C249 -1.7(3)
C246 C247 C248 C283 -2.2(3)
C242 C247 C248 C283 179.15(18)
C247 C248 C249 C250 -179.16(18)
C283 C248 C249 C250 0.0(3)
C247 C248 C249 C240 1.0(3)
C283 C248 C249 C240 -179.77(17)
C241 C240 C249 C250 -178.74(17)
C239 C240 C249 C250 2.3(3)
C241 C240 C249 C248 1.1(3)
C239 C240 C249 C248 -177.90(17)
C248 C249 C250 C251 176.31(18)
C240 C249 C250 C251 -3.9(3)
C249 C250 C251 C238 0.7(3)
C249 C250 C251 C252 175.31(18)
C239 C238 C251 C250 4.0(3)
C237 C238 C251 C250 -177.77(19)
C239 C238 C251 C252 -170.26(19)
C237 C238 C251 C252 7.9(3)
C250 C251 C252 C253 122.9(3)
C238 C251 C252 C253 -62.8(3)
C251 C252 C253 C254 -0.7(4)
C234 C235 C254 C255 0.3(3)
C236 C235 C254 C255 -173.39(19)
C234 C235 C254 C253 176.23(19)
C236 C235 C254 C253 2.5(3)
C252 C253 C254 C255 -127.1(2)
C252 C253 C254 C235 57.0(3)
C235 C254 C255 C256 -1.8(3)
C253 C254 C255 C256 -177.91(18)
C254 C255 C256 C257 -177.24(19)
C254 C255 C256 C233 1.8(3)
C234 C233 C256 C255 -0.4(3)
C232 C233 C256 C255 179.10(18)
C234 C233 C256 C257 178.66(18)
C232 C233 C256 C257 -1.9(3)
C255 C256 C257 C258 -179.86(19)
C233 C256 C257 C258 1.1(3)
C255 C256 C257 C294 2.3(3)
C233 C256 C257 C294 -176.67(18)
C256 C257 C258 C231 0.6(3)
C294 C257 C258 C231 178.44(19)
C256 C257 C258 C259 -179.27(19)
C294 C257 C258 C259 -1.5(3)
C232 C231 C258 C257 -1.7(3)
C230 C231 C258 C257 178.9(2)
C232 C231 C258 C259 178.23(19)
C230 C231 C258 C259 -1.2(3)
C257 C258 C259 C260 -179.0(2)
C231 C258 C259 C260 1.1(3)
C258 C259 C260 C229 -0.2(4)
C230 C229 C260 C259 -0.6(4)
C262 Si13 C263 C265 69.6(2)
C269 Si13 C263 C265 -176.2(2)
C266 Si13 C263 C265 -47.4(3)
C262 Si13 C263 C264 -54.9(3)
C269 Si13 C263 C264 59.4(3)
C266 Si13 C263 C264 -171.8(2)
C262 Si13 C266 C267 -38.8(2)
C269 Si13 C266 C267 -156.1(2)
C263 Si13 C266 C267 77.9(2)
C262 Si13 C266 C268 -166.7(2)
C269 Si13 C266 C268 76.0(2)
C263 Si13 C266 C268 -49.9(2)
C262 Si13 C269 C270 159.6(3)
C266 Si13 C269 C270 -82.3(4)
C263 Si13 C269 C270 44.7(4)
C262 Si13 C269 C271 -68.4(3)
C266 Si13 C269 C271 49.6(3)
C263 Si13 C269 C271 176.7(3)
C277 Si14 C274 C276 -81.8(10)
C273 Si14 C274 C276 34.3(8)
C280 Si14 C274 C276 155.6(6)
C277 Si14 C274 C275 154.6(9)
C273 Si14 C274 C275 -89.2(7)
C280 Si14 C274 C275 32.1(8)
C274 Si14 C277 C278 61.4(15)
C273 Si14 C277 C278 -53.1(15)
C280 Si14 C277 C278 -176.4(12)
C274 Si14 C277 C279 -172.8(13)
C273 Si14 C277 C279 72.7(15)
C280 Si14 C277 C279 -50.7(14)
C277 Si14 C280 C282 79.1(7)
C274 Si14 C280 C282 -168.8(4)
C273 Si14 C280 C282 -46.3(2)
C308 Si14 C280 C282 67.2(5)
C311 Si14 C280 C282 -157.6(5)
C277 Si14 C280 C281 -48.7(7)
C274 Si14 C280 C281 63.4(4)
C273 Si14 C280 C281 -174.16(19)
C308 Si14 C280 C281 -60.6(5)
C311 Si14 C280 C281 74.6(5)
C284 Si15 C288 C290 -79.6(4)
C291 Si15 C288 C290 43.5(4)
C285 Si15 C288 C290 167.6(4)
C284 Si15 C288 C289 49.9(4)
C291 Si15 C288 C289 173.0(3)
C285 Si15 C288 C289 -62.9(3)
C284 Si15 C291 C292 -76.6(2)
C288 Si15 C291 C292 159.0(2)
C285 Si15 C291 C292 39.0(2)
C284 Si15 C291 C293 47.1(2)
C288 Si15 C291 C293 -77.3(2)
C285 Si15 C291 C293 162.73(19)
C295 Si16 C296 C319 23(2)
C299 Si16 C296 C319 140.6(19)
C302 Si16 C296 C319 -96(2)
C295 Si16 C296 C298 151.2(13)
C299 Si16 C296 C298 -91.0(16)
C302 Si16 C296 C298 32(2)
C295 Si16 C299 C300 54.5(2)
C296 Si16 C299 C300 -64.1(13)
C302 Si16 C299 C300 168.9(2)
C317 Si16 C299 C300 -65.0(7)
C295 Si16 C299 C301 -175.7(3)
C296 Si16 C299 C301 65.7(13)
C302 Si16 C299 C301 -61.3(3)
C317 Si16 C299 C301 64.9(7)
C295 Si16 C302 C303 65.0(2)
C296 Si16 C302 C303 -173.3(11)
C299 Si16 C302 C303 -51.4(2)
C317 Si16 C302 C303 176.5(6)
C295 Si16 C302 C304 -59.0(2)
C296 Si16 C302 C304 62.7(11)
C299 Si16 C302 C304 -175.38(19)
C317 Si16 C302 C304 52.5(6)
C132 Si7 C306 C305 60.2(15)
C139 Si7 C306 C305 -62.7(18)
C136 Si7 C306 C305 172.6(12)
C132 Si7 C306 C307 177.6(17)
C139 Si7 C306 C307 55(2)
C136 Si7 C306 C307 -70.0(19)
